data_1566202
loop_
_publ_author_name
'Mirzaei, Saber'
'Espinoza Castro, Victor M.'
'Hern\'andez S\'anchez, Ra\'ul'

_publ_section_title
;
 Nonspherical anion sequestration by C--H hydrogen bonding
;
_journal_name_full 'Chemical Science'
_journal_paper_doi 10.1039/D1SC07041J
_journal_year 2022
_chemical_formula_moiety '2(C H3 O3 S), 2(C84 H72 F24 O8), C15 H34 N, C12 H19 N'
_chemical_formula_sum 'C197 H203 F48 N2 O22 S2'
_chemical_formula_weight 3926.72
_space_group_crystal_system triclinic
_space_group_IT_number 2
_space_group_name_Hall '-P 1'
_space_group_name_H-M_alt 'P -1'
_atom_sites_solution_hydrogens geom
_atom_sites_solution_primary dual
_audit_creation_date 2021-05-11
_audit_creation_method
;
Olex2 1.2
(compiled 2018.05.29 svn.r3508 for OlexSys, GUI svn.r5506)
;
_audit_update_record
;
2021-08-18 deposited with the CCDC.	2022-01-24 downloaded from the CCDC.
;
_cell_angle_alpha 82.849(5)
_cell_angle_beta 74.062(6)
_cell_angle_gamma 78.107(5)
_cell_formula_units_Z 2
_cell_length_a 18.7373(19)
_cell_length_b 23.963(2)
_cell_length_c 25.256(3)
_cell_measurement_reflns_used 9902
_cell_measurement_temperature 110
_cell_measurement_theta_max 70.34
_cell_measurement_theta_min 2.53
_cell_volume 10642.2(19)
_computing_cell_refinement 'SAINT V8.38A (?, 2016)'
_computing_data_collection 'APEX2 V2014.9-0'
_computing_data_reduction 'SAINT V8.38A (?, 2016)'
_computing_molecular_graphics 'Olex2 (Dolomanov et al., 2009)'
_computing_publication_material 'Olex2 (Dolomanov et al., 2009)'
_computing_structure_refinement 'ShelXL (Sheldrick, 2015)'
_computing_structure_solution 'ShelXT (Sheldrick, 2015)'
_diffrn_ambient_temperature 110
_diffrn_detector 'Bruker APEX2 area detector'
_diffrn_detector_area_resol_mean 7.9
_diffrn_detector_type 'CCD area detector'
_diffrn_measured_fraction_theta_full 0.927
_diffrn_measured_fraction_theta_max 0.927
_diffrn_measurement_device 'three-circle diffractometer'
_diffrn_measurement_device_type 'Bruker APEX-II CCD'
_diffrn_measurement_method '\f and \w scans'
_diffrn_radiation_monochromator 'mirror optics'
_diffrn_radiation_probe x-ray
_diffrn_radiation_type CuK\a
_diffrn_radiation_wavelength 1.54178
_diffrn_reflns_av_unetI/netI 0.1495
_diffrn_reflns_Laue_measured_fraction_full 0.927
_diffrn_reflns_Laue_measured_fraction_max 0.927
_diffrn_reflns_limit_h_max 20
_diffrn_reflns_limit_h_min -20
_diffrn_reflns_limit_k_max 25
_diffrn_reflns_limit_k_min -25
_diffrn_reflns_limit_l_max 27
_diffrn_reflns_limit_l_min -14
_diffrn_reflns_number 26546
_diffrn_reflns_point_group_measured_fraction_full 0.927
_diffrn_reflns_point_group_measured_fraction_max 0.927
_diffrn_reflns_theta_full 56.921
_diffrn_reflns_theta_max 56.921
_diffrn_reflns_theta_min 1.889
_diffrn_source 'microfocus sealed X-ray tube'
_diffrn_source_type 'Incoatec I\ms'
_diffrn_standards_number 0
_exptl_absorpt_coefficient_mu 1.104
_exptl_absorpt_correction_T_max 0.7536
_exptl_absorpt_correction_T_min 0.4990
_exptl_absorpt_correction_type multi-scan
_exptl_absorpt_process_details
'SADABS-2016/2 (Bruker,2016/2) was used for absorption correction. wR2(int) was 0.1426 before and 0.0895 after correction. The Ratio of minimum to maximum transmission is 0.6622. The \l/2 correction factor is Not present.'
_exptl_crystal_colour colourless
_exptl_crystal_colour_primary colourless
_exptl_crystal_density_diffrn 1.225
_exptl_crystal_description block
_exptl_crystal_F_000 4078
_exptl_crystal_size_max 0.07
_exptl_crystal_size_mid 0.06
_exptl_crystal_size_min 0.05
_refine_diff_density_max 2.450
_refine_diff_density_min -1.223
_refine_diff_density_rms 0.302
_refine_ls_extinction_method none
_refine_ls_goodness_of_fit_ref 2.203
_refine_ls_hydrogen_treatment constr
_refine_ls_matrix_type full
_refine_ls_number_parameters 1044
_refine_ls_number_reflns 26546
_refine_ls_number_restraints 847
_refine_ls_restrained_S_all 2.192
_refine_ls_R_factor_all 0.3796
_refine_ls_R_factor_gt 0.3131
_refine_ls_shift/su_max 3.068
_refine_ls_shift/su_mean 0.021
_refine_ls_structure_factor_coef Fsqd
_refine_ls_weighting_details 'w=1/[\s^2^(Fo^2^)+(0.2000P)^2^] where P=(Fo^2^+2Fc^2^)/3'
_refine_ls_weighting_scheme calc
_refine_ls_wR_factor_gt 0.6257
_refine_ls_wR_factor_ref 0.6680
_reflns_Friedel_coverage 0.000
_reflns_number_gt 13694
_reflns_number_total 26546
_reflns_threshold_expression 'I > 2\s(I)'
_cod_data_source_file d1sc07041j2.cif
_cod_data_source_block ve82a_first_a
_cod_original_cell_volume 10641.9(19)
_cod_database_code 1566202
_shelx_shelxl_version_number 2018/3
_shelx_space_group_comment
;
The symmetry employed for this shelxl refinement is uniquely defined
by the following loop, which should always be used as a source of
symmetry information in preference to the above space-group names.
They are only intended as comments.
;
_shelx_estimated_absorpt_t_max 0.947
_shelx_estimated_absorpt_t_min 0.927
_olex2_refinement_description
;
1. Twinned data refinement
 Scales: 0.582(7)
 0.418(7)
2. Fixed Uiso
 At 1.2 times of:
  All C(H) groups, All C(H,H) groups
 At 1.5 times of:
  All C(H,H,H) groups, All C(H,H,H,H,H,H) groups
3. Shared sites
{S2, S2M}
{S1, S1M}
4. Restrained distances
 C20C-F1C
 1.33 with sigma of 0.01
 C20C-F3C
 1.33 with sigma of 0.01
 C20C-F2C
 1.33 with sigma of 0.01
 C21D-F6D
 1.33 with sigma of 0.01
 C21D-F5D
 1.33 with sigma of 0.01
 C21D-F4D
 1.33 with sigma of 0.01
 C4D-C21D
 1.45 with sigma of 0.01
 C21B-F5B
 1.33 with sigma of 0.01
 C21B-F4B
 1.33 with sigma of 0.01
 C21B-F6B
 1.33 with sigma of 0.01
 C21H-F059
 1.33 with sigma of 0.01
 C21H-F020
 1.33 with sigma of 0.01
 C21H-F04G
 1.33 with sigma of 0.01
 N100-C101
 1.5 with sigma of 0.02
 C101-C102
 1.5 with sigma of 0.02
 C102-C103
 1.5 with sigma of 0.02
 C103-C104
 1.5 with sigma of 0.02
 C18E-C19E
 1.5 with sigma of 0.02
 C21C-C4C
 1.45 with sigma of 0.02
 C4B-C21B
 1.45 with sigma of 0.02
 C2B-C20B
 1.45 with sigma of 0.02
 C114-C115
 1.5 with sigma of 0.02
 C18A-C19A
 1.5 with sigma of 0.02
 C20D-F3D
 1.33 with sigma of 0.02
 C20D-F2D
 1.33 with sigma of 0.02
 C20D-F1D
 1.33 with sigma of 0.02
 C20G-C2G
 1.45 with sigma of 0.02
 C20D-C2D
 1.45 with sigma of 0.02
 C204-C203
 1.5 with sigma of 0.02
 C203-C202
 1.5 with sigma of 0.02
 C202-C201
 1.5 with sigma of 0.02
 C201-N200
 1.5 with sigma of 0.02
 N200-C205
 1.5 with sigma of 0.02
 C205-C206
 1.5 with sigma of 0.02
 N200-C209
 1.5 with sigma of 0.02
 C209-C210
 1.5 with sigma of 0.02
 C211-C210
 1.5 with sigma of 0.02
 C211-C212
 1.5 with sigma of 0.02
 C206-C207
 1.5 with sigma of 0.02
 C207-C208
 1.5 with sigma of 0.02
 C4G-C21G
 1.45 with sigma of 0.01
 C21G-F4G
 1.33 with sigma of 0.01
 C21G-F5G
 1.33 with sigma of 0.01
 C21G-F6G
 1.33 with sigma of 0.01
 C21C-F4C
 1.33 with sigma of 0.01
 C21C-F5C
 1.33 with sigma of 0.01
 C21C-F6C
 1.33 with sigma of 0.01
 C2C-C20C
 1.45 with sigma of 0.01
 C4C-C21C
 1.45 with sigma of 0.01
5. Uiso/Uaniso restraints and constraints
Uanis(C6H) \\sim Ueq, Uanis(C5H) \\sim Ueq, Uanis(C4H) \\sim Ueq, Uanis(C3H)
\\sim Ueq, Uanis(C2H) \\sim Ueq, Uanis(C1H) \\sim Ueq, Uanis(C20H) \\sim Ueq,
Uanis(F03Q) \\sim Ueq, Uanis(F03B) \\sim Ueq, Uanis(F07N) \\sim Ueq,
Uanis(C21H) \\sim Ueq, Uanis(F059) \\sim Ueq, Uanis(F04G) \\sim Ueq,
Uanis(F020) \\sim Ueq: with sigma of 0.01 and sigma for terminal atoms of 0.02
Uanis(F1D) \\sim Ueq, Uanis(F3D) \\sim Ueq, Uanis(F2D) \\sim Ueq, Uanis(F5D)
\\sim Ueq, Uanis(F4D) \\sim Ueq, Uanis(F6D) \\sim Ueq: with sigma of 0.01 and
sigma for terminal atoms of 0.02
Uanis(C20A) \\sim Ueq, Uanis(C2A) \\sim Ueq, Uanis(C1A) \\sim Ueq, Uanis(C6A)
\\sim Ueq, Uanis(C5A) \\sim Ueq, Uanis(C4A) \\sim Ueq, Uanis(C3A) \\sim Ueq,
Uanis(C21A) \\sim Ueq: with sigma of 0.02 and sigma for terminal atoms of 0.04
Uanis(F4B) \\sim Ueq, Uanis(F5B) \\sim Ueq, Uanis(F6B) \\sim Ueq, Uanis(F2B)
\\sim Ueq, Uanis(F3B) \\sim Ueq, Uanis(F1B) \\sim Ueq, Uanis(F2C) \\sim Ueq,
Uanis(F3C) \\sim Ueq, Uanis(F1C) \\sim Ueq, Uanis(F4C) \\sim Ueq, Uanis(F5C)
\\sim Ueq, Uanis(F6C) \\sim Ueq: with sigma of 0.02 and sigma for terminal
atoms of 0.04
Uanis(C6D) \\sim Ueq, Uanis(C1D) \\sim Ueq, Uanis(C20D) \\sim Ueq, Uanis(C2D)
\\sim Ueq, Uanis(C3D) \\sim Ueq, Uanis(C4D) \\sim Ueq, Uanis(C5D) \\sim Ueq,
Uanis(C21D) \\sim Ueq: with sigma of 0.02 and sigma for terminal atoms of 0.04
Uanis(C212) \\sim Ueq, Uanis(C211) \\sim Ueq, Uanis(C210) \\sim Ueq,
Uanis(C209) \\sim Ueq, Uanis(N200) \\sim Ueq, Uanis(C205) \\sim Ueq,
Uanis(C206) \\sim Ueq, Uanis(C207) \\sim Ueq, Uanis(C208) \\sim Ueq,
Uanis(C201) \\sim Ueq, Uanis(C202) \\sim Ueq, Uanis(C204) \\sim Ueq,
Uanis(C203) \\sim Ueq: with sigma of 0.02 and sigma for terminal atoms of 0.04
Uanis(S1) \\sim Ueq, Uanis(C1) \\sim Ueq, Uanis(O1) \\sim Ueq, Uanis(O3) \\sim
Ueq, Uanis(O2) \\sim Ueq, Uanis(O1M) \\sim Ueq, Uanis(S1M) \\sim Ueq,
Uanis(O2M) \\sim Ueq, Uanis(O3M) \\sim Ueq: with sigma of 0.01 and sigma for
terminal atoms of 0.02
Uanis(S2) \\sim Ueq, Uanis(C2) \\sim Ueq, Uanis(O4) \\sim Ueq, Uanis(O5) \\sim
Ueq, Uanis(O6) \\sim Ueq, Uanis(O4M) \\sim Ueq, Uanis(S2M) \\sim Ueq,
Uanis(O5M) \\sim Ueq, Uanis(O6M) \\sim Ueq: with sigma of 0.01 and sigma for
terminal atoms of 0.02
Uanis(O1F) \\sim Ueq, Uanis(O2F) \\sim Ueq, Uanis(O1G) \\sim Ueq, Uanis(O2G)
\\sim Ueq, Uanis(O1H) \\sim Ueq, Uanis(O2H) \\sim Ueq, Uanis(O1E) \\sim Ueq,
Uanis(O2E) \\sim Ueq: with sigma of 0.02 and sigma for terminal atoms of 0.04
Uanis(F5F) \\sim Ueq, Uanis(F4F) \\sim Ueq, Uanis(F6F) \\sim Ueq, Uanis(F3F)
\\sim Ueq, Uanis(F1F) \\sim Ueq, Uanis(F2F) \\sim Ueq: with sigma of 0.02 and
sigma for terminal atoms of 0.04
Uanis(C21E) \\sim Ueq, Uanis(C4E) \\sim Ueq, Uanis(C5E) \\sim Ueq, Uanis(C6E)
\\sim Ueq, Uanis(C1E) \\sim Ueq, Uanis(C2E) \\sim Ueq, Uanis(C3E) \\sim Ueq,
Uanis(C20E) \\sim Ueq: with sigma of 0.02 and sigma for terminal atoms of 0.04
Uanis(C12G) \\sim Ueq, Uanis(C7G) \\sim Ueq, Uanis(C8G) \\sim Ueq, Uanis(C9G)
\\sim Ueq, Uanis(C10G) \\sim Ueq, Uanis(C11G) \\sim Ueq: with sigma of 0.01 and
sigma for terminal atoms of 0.02
Uanis(F2G) \\sim Ueq, Uanis(F3G) \\sim Ueq, Uanis(F1G) \\sim Ueq, Uanis(F4G)
\\sim Ueq, Uanis(F5G) \\sim Ueq, Uanis(F6G) \\sim Ueq: with sigma of 0.015 and
sigma for terminal atoms of 0.03
Uanis(C21G) \\sim Ueq, Uanis(C20G) \\sim Ueq, Uanis(C2G) \\sim Ueq, Uanis(C3G)
\\sim Ueq, Uanis(C1G) \\sim Ueq, Uanis(C6G) \\sim Ueq, Uanis(C5G) \\sim Ueq,
Uanis(C4G) \\sim Ueq: with sigma of 0.02 and sigma for terminal atoms of 0.04
Uanis(C12E) \\sim Ueq, Uanis(C7E) \\sim Ueq, Uanis(C8E) \\sim Ueq, Uanis(C9E)
\\sim Ueq, Uanis(C10E) \\sim Ueq, Uanis(C11E) \\sim Ueq: with sigma of 0.02 and
sigma for terminal atoms of 0.04
Uanis(C7C) \\sim Ueq, Uanis(C8C) \\sim Ueq, Uanis(C9C) \\sim Ueq, Uanis(C10C)
\\sim Ueq, Uanis(C11C) \\sim Ueq, Uanis(C12C) \\sim Ueq: with sigma of 0.01 and
sigma for terminal atoms of 0.02
Uanis(C15E) = Uanis(C16E) = Uanis(C17E) = Uanis(C18E) = Uanis(C19E)
Uanis(C15A) = Uanis(C16A) = Uanis(C17A) = Uanis(C18A) = Uanis(C19A)
Uanis(N100) = Uanis(C105) = Uanis(C109) = Uanis(C111) = Uanis(C110) =
Uanis(C101) = Uanis(C104) = Uanis(C113) = Uanis(C114) = Uanis(C112) =
Uanis(C102) = Uanis(C115) = Uanis(C103) = Uanis(C106) = Uanis(C107) =
Uanis(C108)
Uanis(C6H) = Uanis(C1H) = Uanis(C2H) = Uanis(C3H) = Uanis(C4H) = Uanis(C5H) =
Uanis(C21H) = Uanis(C20H)
Uanis(F07N) = Uanis(F03B) = Uanis(F03Q) = Uanis(F04G) = Uanis(F059) =
Uanis(F020)
Uanis(S1) = Uanis(S1M)
Uanis(O1) = Uanis(O1M) = Uanis(O2) = Uanis(O2M) = Uanis(O3) = Uanis(O3M)
Uanis(C201) = Uanis(C202) = Uanis(C211) = Uanis(C209) = Uanis(C205) =
Uanis(C206) = Uanis(N200) = Uanis(C210) = Uanis(C212) = Uanis(C203) =
Uanis(C204) = Uanis(C207) = Uanis(C208)
Uanis(S2) = Uanis(S2M)
Uanis(O4) = Uanis(O4M) = Uanis(O5) = Uanis(O5M) = Uanis(O6) = Uanis(O6M)
Uanis(F1D) = Uanis(F3D) = Uanis(F2D) = Uanis(F4D) = Uanis(F5D) = Uanis(F6D)
Uanis(C20D) = Uanis(C21D) = Uanis(C2D) = Uanis(C1D) = Uanis(C6D) = Uanis(C5D) =
Uanis(C4D) = Uanis(C3D)
Uanis(C10D) = Uanis(C11D) = Uanis(C12D) = Uanis(C7D) = Uanis(C8D) = Uanis(C9D)
Uanis(C14D) = Uanis(C13D) = Uanis(C13B) = Uanis(C14B) = Uanis(C14A) =
Uanis(C13A) = Uanis(C14C) = Uanis(C13C)
Uanis(C14F) = Uanis(C13F) = Uanis(C13G) = Uanis(C14G) = Uanis(C13H) =
Uanis(C14H) = Uanis(C14E) = Uanis(C13E)
Uanis(F3A) = Uanis(F2A) = Uanis(F1A) = Uanis(F6A) = Uanis(F5A) = Uanis(F4A)
Uanis(C21A) = Uanis(C3A) = Uanis(C20A) = Uanis(C2A) = Uanis(C4A) = Uanis(C5A) =
Uanis(C1A) = Uanis(C6A)
Uanis(F3C) = Uanis(F2C) = Uanis(F1C) = Uanis(F4C) = Uanis(F6C) = Uanis(F5C)
Uanis(C21C) = Uanis(C4C) = Uanis(C3C) = Uanis(C5C) = Uanis(C6C) = Uanis(C1C) =
Uanis(C20C) = Uanis(C2C)
Uanis(F6B) = Uanis(F4B) = Uanis(F5B) = Uanis(F2B) = Uanis(F3B) = Uanis(F1B)
Uanis(C21B) = Uanis(C4B) = Uanis(C3B) = Uanis(C2B) = Uanis(C20B) = Uanis(C1B) =
Uanis(C6B) = Uanis(C5B)
Uanis(O1B) = Uanis(O2B) = Uanis(O2A) = Uanis(O1A) = Uanis(O1C) = Uanis(O2C) =
Uanis(O2D) = Uanis(O1D)
Uanis(O1F) = Uanis(O2F) = Uanis(O1G) = Uanis(O2G) = Uanis(O1H) = Uanis(O2H) =
Uanis(O1E) = Uanis(O2E)
Uanis(C15D) = Uanis(C16D) = Uanis(C17D) = Uanis(C18D) = Uanis(C19D)
Uanis(C15C) = Uanis(C16C) = Uanis(C17C) = Uanis(C18C) = Uanis(C19C)
Uanis(C19B) = Uanis(C18B) = Uanis(C17B) = Uanis(C16B) = Uanis(C15B)
Uanis(C10A) = Uanis(C11A) = Uanis(C12A) = Uanis(C7A) = Uanis(C8A) = Uanis(C9A)
Uanis(C11B) = Uanis(C10B) = Uanis(C9B) = Uanis(C8B) = Uanis(C7B) = Uanis(C12B)
Uanis(C15F) = Uanis(C16F) = Uanis(C17F) = Uanis(C18F) = Uanis(C19F)
Uanis(C9C) = Uanis(C8C) = Uanis(C7C) = Uanis(C12C) = Uanis(C11C) = Uanis(C10C)
Uanis(F6F) = Uanis(F5F) = Uanis(F4F) = Uanis(F3F) = Uanis(F1F) = Uanis(F2F)
Uanis(C21F) = Uanis(C4F) = Uanis(C3F) = Uanis(C2F) = Uanis(C1F) = Uanis(C6F) =
Uanis(C5F) = Uanis(C20F)
Uanis(F1E) = Uanis(F3E) = Uanis(F2E) = Uanis(F6E) = Uanis(F4E) = Uanis(F5E)
Uanis(C21E) = Uanis(C4E) = Uanis(C3E) = Uanis(C2E) = Uanis(C20E) = Uanis(C1E) =
Uanis(C6E) = Uanis(C5E)
Uanis(C12H) = Uanis(C7H) = Uanis(C8H) = Uanis(C9H) = Uanis(C10H) = Uanis(C11H)
Uanis(C15H) = Uanis(C16H) = Uanis(C17H) = Uanis(C18H) = Uanis(C19H)
Uanis(C15G) = Uanis(C16G) = Uanis(C17G) = Uanis(C18G) = Uanis(C19G)
Uanis(C11E) = Uanis(C12E) = Uanis(C7E) = Uanis(C8E) = Uanis(C9E) = Uanis(C10E)
Uanis(C10F) = Uanis(C11F) = Uanis(C9F) = Uanis(C8F) = Uanis(C7F) = Uanis(C12F)
Uanis(C10G) = Uanis(C11G) = Uanis(C12G) = Uanis(C7G) = Uanis(C8G) = Uanis(C9G)
Uanis(F4G) = Uanis(F5G) = Uanis(F6G) = Uanis(F2G) = Uanis(F1G) = Uanis(F3G)
Uanis(C21G) = Uanis(C4G) = Uanis(C3G) = Uanis(C2G) = Uanis(C20G) = Uanis(C5G) =
Uanis(C6G) = Uanis(C1G)
6. Others
 Sof(S1M)=Sof(O1M)=Sof(O2M)=Sof(O3M)=Sof(H1BD)=Sof(H1BE)=Sof(H1BF)=1-FVAR(1)
 Sof(S1)=Sof(O1)=Sof(O2)=Sof(O3)=Sof(H1AA)=Sof(H1AB)=Sof(H1AC)=FVAR(1)
 Sof(S2M)=Sof(O4M)=Sof(O5M)=Sof(O6M)=Sof(H2BD)=Sof(H2BE)=Sof(H2BF)=1-FVAR(2)
 Sof(S2)=Sof(O4)=Sof(O5)=Sof(O6)=Sof(H2AA)=Sof(H2AB)=Sof(H2AC)=FVAR(2)
7.a Ternary CH refined with riding coordinates:
 C14A(H14A), C14B(H14B), C14C(H14C), C14D(H14D), C14E(H14E), C14F(H14F),
 C14G(H14G), C14H(H14H)
7.b Secondary CH2 refined with riding coordinates:
 C13A(H13A,H13B), C13B(H13C,H13D), C13C(H13E,H13F), C13D(H13G,H13H), C15A(H15A,
 H15B), C15B(H15C,H15D), C15C(H15E,H15F), C15D(H15G,H15H), C16A(H16A,H16B),
 C16B(H16C,H16D), C16C(H16E,H16F), C16D(H16G,H16H), C17A(H17A,H17B), C17B(H17C,
 H17D), C17C(H17E,H17F), C17D(H17G,H17H), C18A(H18A,H18B), C18B(H18C,H18D),
 C18C(H18E,H18F), C18D(H18G,H18H), C13E(H13I,H13J), C13F(H13K,H13L), C13G(H13M,
 H13N), C13H(H13O,H13P), C15E(H15I,H15J), C15F(H15K,H15L), C15G(H15M,H15N),
 C15H(H15O,H15P), C16E(H16I,H16J), C16F(H16K,H16L), C16G(H16M,H16N), C16H(H16O,
 H16P), C17E(H17I,H17J), C17F(H17K,H17L), C17G(H17M,H17N), C17H(H17O,H17P),
 C18E(H18I,H18J), C18F(H18K,H18L), C18G(H18M,H18N), C18H(H18O,H18P), C101(H10I,
 H10J), C102(H10K,H10L), C103(H10M,H10N), C105(H10R,H10S), C106(H10T,H10U),
 C107(H10V,H10W), C109(H10Z,HA), C110(H11A,H11B), C111(H11C,H11D), C113(H11H,
 H11I), C114(H11J,H11K), C201(H20A,H20B), C202(H20C,H20D), C203(H20E,H20F),
 C207(H20J,H20K), C211(H21A,H21B)
7.c Aromatic/amide H refined with riding coordinates:
 C1A(H1A), C1B(H1B), C3A(H3A), C3B(H3B), C5A(H5A), C5B(H5B), C5C(H5C),
 C3C(H3C), C1C(H1C), C1D(H1D), C3D(H3D), C5D(H5D), C10C(H10C), C10A(H10A),
 C10B(H10B), C10D(H10D), C1E(H1E), C3E(H3E), C5E(H5E), C5F(H5F), C3F(H3F),
 C1F(H1F), C1G(H1G), C3G(H3G), C5G(H5G), C1H(H1H), C3H(H3H), C5H(H5H),
 C10E(H10E), C10F(H10F), C10G(H10G), C10H(H10H)
7.d Fitted hexagon refined as free rotating group:
 C6C(C5C,C4C,C3C,C2C,C1C), C6D(C1D,C2D,C3D,C4D,C5D), C7C(C12C,C11C,C10C,C9C,
 C8C), C6F(C5F,C4F,C3F,C2F,C1F), C6G(C1G,C2G,C3G,C4G,C5G), C6H(C1H,C2H,C3H,C4H,
 C5H)
7.e Idealised Me refined as rotating group:
 C1(H1AA,H1AB,H1AC), C1(H1BD,H1BE,H1BF), C2(H2AA,H2AB,H2AC), C2(H2BD,H2BE,
 H2BF), C19A(H19A,H19B,H19C), C19B(H19D,H19E,H19F), C19C(H19G,H19H,H19I),
 C19D(H19J,H19K,H19L), C19E(H19M,H19N,H19O), C19F(H19P,H19Q,H19R), C19G(H19S,
 H19T,H19U), C19H(H19V,H19W,H19X), C104(H10O,H10P,H10Q), C108(H10X,H10Y,H),
 C112(H11E,H11F,H11G), C115(H11L,H11M,H11N), C204(H20G,H20H,H20I), C208(H20L,
 H20M,H20N), C212(H21C,H21D,H21E)
;
_olex2_submission_special_instructions 'No special instructions were received'

loop_
_space_group_symop_operation_xyz
'x, y, z'
'-x, -y, -z'

loop_
_atom_site_label
_atom_site_type_symbol
_atom_site_fract_x
_atom_site_fract_y
_atom_site_fract_z
_atom_site_U_iso_or_equiv
_atom_site_adp_type
_atom_site_occupancy
_atom_site_site_symmetry_order
_atom_site_calc_flag
_atom_site_refinement_flags_posn
_atom_site_refinement_flags_adp
_atom_site_refinement_flags_occupancy
_atom_site_disorder_assembly
_atom_site_disorder_group
S1 S -1.1568(3) 2.0240(2) 0.2493(2) 0.0548(15) Uani 0.467(15) 1 d . U P A 1
S1M S -1.1568(3) 2.0240(2) 0.2493(2) 0.0548(15) Uani 0.533(15) 1 d . U P A 2
O1 O -1.213(2) 1.9872(17) 0.2662(16) 0.070(4) Uani 0.467(15) 1 d . U P A 1
O1M O -1.217(2) 2.0017(15) 0.2419(14) 0.070(4) Uani 0.533(15) 1 d . U P A 2
O2 O -1.1761(18) 2.0617(15) 0.1956(14) 0.070(4) Uani 0.467(15) 1 d . U P A 1
O2M O -1.1058(16) 2.0472(13) 0.2056(12) 0.070(4) Uani 0.533(15) 1 d . U P A 2
O3 O -1.0788(19) 1.9998(15) 0.2457(15) 0.070(4) Uani 0.467(15) 1 d . U P A 1
O3M O -1.1051(16) 1.9687(14) 0.2766(13) 0.070(4) Uani 0.533(15) 1 d . U P A 2
C1 C -1.1854(12) 2.0750(9) 0.2998(8) 0.055(5) Uani 1 1 d . U . . .
H1AA H -1.159880 2.061558 0.329330 0.082 Uiso 0.467(15) 1 calc GR . P A 1
H1AB H -1.240106 2.079803 0.315255 0.082 Uiso 0.467(15) 1 calc GR . P A 1
H1AC H -1.171886 2.111645 0.282688 0.082 Uiso 0.467(15) 1 calc GR . P A 1
H1BD H -1.237829 2.093478 0.302307 0.082 Uiso 0.533(15) 1 calc GR . P A 2
H1BE H -1.152838 2.103845 0.289291 0.082 Uiso 0.533(15) 1 calc GR . P A 2
H1BF H -1.181206 2.055682 0.335675 0.082 Uiso 0.533(15) 1 calc GR . P A 2
S2 S -1.6698(3) 2.5139(2) 0.2502(2) 0.0511(14) Uani 0.568(14) 1 d . U P B 1
S2M S -1.6698(3) 2.5139(2) 0.2502(2) 0.0511(14) Uani 0.432(14) 1 d . U P B 2
O4 O -1.5977(17) 2.5373(13) 0.2381(13) 0.070(4) Uani 0.568(14) 1 d . U P B 1
O4M O -1.623(2) 2.4859(17) 0.1986(15) 0.070(4) Uani 0.432(14) 1 d . U P B 2
O5 O -1.7371(15) 2.5631(13) 0.2732(11) 0.070(4) Uani 0.568(14) 1 d . U P B 1
O5M O -1.628(2) 2.5500(18) 0.2681(18) 0.070(4) Uani 0.432(14) 1 d . U P B 2
O6 O -1.6863(17) 2.5038(13) 0.2012(12) 0.070(4) Uani 0.568(14) 1 d . U P B 1
O6M O -1.731(2) 2.5264(17) 0.2331(16) 0.070(4) Uani 0.432(14) 1 d . U P B 2
C2 C -1.6750(11) 2.4564(9) 0.3012(8) 0.049(5) Uani 1 1 d . U . . .
H2AA H -1.653374 2.463678 0.330369 0.073 Uiso 0.568(14) 1 calc GR . P B 1
H2AB H -1.646571 2.420994 0.284556 0.073 Uiso 0.568(14) 1 calc GR . P B 1
H2AC H -1.727846 2.452632 0.317089 0.073 Uiso 0.568(14) 1 calc GR . P B 1
H2BD H -1.719735 2.440090 0.303741 0.073 Uiso 0.432(14) 1 calc GR . P B 2
H2BE H -1.678397 2.470209 0.336931 0.073 Uiso 0.432(14) 1 calc GR . P B 2
H2BF H -1.629659 2.427005 0.291342 0.073 Uiso 0.432(14) 1 calc GR . P B 2
F1A F -1.6906(8) 2.7444(6) 0.2681(6) 0.0836(18) Uani 1 1 d . . . . .
F1B F -1.4285(12) 2.6162(9) 0.2095(10) 0.145(3) Uani 1 1 d . U . . .
F1C F -1.6784(16) 2.5300(10) 0.0515(12) 0.194(4) Uani 1 1 d D U . . .
F1D F -1.8577(10) 2.6906(10) 0.2422(10) 0.152(3) Uani 1 1 d D U . . .
F2A F -1.6126(8) 2.7792(6) 0.2800(6) 0.0836(18) Uani 1 1 d . . . . .
F2B F -1.4592(13) 2.6011(9) 0.1362(10) 0.145(3) Uani 1 1 d . U . . .
F2C F -1.7452(18) 2.4999(12) -0.0005(10) 0.194(4) Uani 1 1 d D U . . .
F2D F -1.9630(11) 2.7413(9) 0.2828(10) 0.152(3) Uani 1 1 d D U . . .
F3A F -1.5874(8) 2.6945(6) 0.2475(6) 0.0836(18) Uani 1 1 d . . . . .
F3B F -1.3551(13) 2.6148(9) 0.1288(10) 0.145(3) Uani 1 1 d . U . . .
F3C F -1.7917(12) 2.5067(12) 0.0600(12) 0.194(4) Uani 1 1 d D U . . .
F3D F -1.9518(12) 2.7249(10) 0.2148(10) 0.152(3) Uani 1 1 d D U . . .
F4A F -1.6277(8) 2.7286(6) 0.5142(6) 0.0836(18) Uani 1 1 d . . . . .
F4B F -1.1976(13) 2.4287(8) 0.0671(9) 0.145(3) Uani 1 1 d D U . . .
F4C F -1.6443(16) 2.2882(12) -0.0320(11) 0.194(4) Uani 1 1 d D U . . .
F4D F -2.1523(12) 2.6023(10) 0.2414(9) 0.152(3) Uani 1 1 d D U . . .
F5A F -1.7473(8) 2.7365(6) 0.5281(6) 0.0836(18) Uani 1 1 d . . . . .
F5B F -1.1595(11) 2.4380(8) 0.1123(10) 0.145(3) Uani 1 1 d D U . . .
F5C F -1.5515(16) 2.3063(11) -0.0452(10) 0.194(4) Uani 1 1 d D U . . .
F5D F -2.1632(12) 2.5423(9) 0.3078(10) 0.152(3) Uani 1 1 d D U . . .
F6A F -1.6886(8) 2.7998(6) 0.4732(6) 0.0836(18) Uani 1 1 d . . . . .
F6B F -1.1918(12) 2.3575(8) 0.1373(10) 0.145(3) Uani 1 1 d D U . . .
F6C F -1.6020(18) 2.2375(10) 0.0200(12) 0.194(4) Uani 1 1 d D U . . .
F6D F -2.1886(11) 2.6346(9) 0.3118(10) 0.152(3) Uani 1 1 d D U . . .
O1A O -1.5365(6) 2.5297(5) 0.3970(5) 0.0436(12) Uani 1 1 d . . . . .
O1B O -1.4524(6) 2.3365(5) 0.2067(5) 0.0436(12) Uani 1 1 d . . . . .
O1C O -1.8124(6) 2.3743(5) 0.2132(5) 0.0436(12) Uani 1 1 d . . . . .
O1D O -1.8991(6) 2.5599(5) 0.4079(5) 0.0436(12) Uani 1 1 d . . . . .
O2A O -1.4484(6) 2.4681(5) 0.3317(5) 0.0436(12) Uani 1 1 d . . . . .
O2B O -1.5488(6) 2.3098(5) 0.1742(5) 0.0436(12) Uani 1 1 d . . . . .
O2C O -1.9054(6) 2.4362(5) 0.2745(5) 0.0436(12) Uani 1 1 d . . . . .
O2D O -1.8052(6) 2.5831(5) 0.4433(5) 0.0436(12) Uani 1 1 d . . . . .
C1A C -1.6518(10) 2.6418(8) 0.3544(9) 0.0443(18) Uani 1 1 d . U . . .
H1A H -1.645990 2.619539 0.324456 0.053 Uiso 1 1 calc R . . . .
C1B C -1.4244(12) 2.4945(10) 0.2108(10) 0.067(2) Uani 1 1 d . . . . .
H1B H -1.471032 2.513982 0.231799 0.081 Uiso 1 1 calc R . . . .
C2A C -1.6458(10) 2.6990(8) 0.3427(9) 0.0443(18) Uani 1 1 d . U . . .
C2B C -1.3845(11) 2.5246(9) 0.1740(11) 0.067(2) Uani 1 1 d D . . . .
C3A C -1.6545(10) 2.7313(8) 0.3870(8) 0.0443(18) Uani 1 1 d . U . . .
H3A H -1.649572 2.770431 0.380062 0.053 Uiso 1 1 calc R . . . .
C3B C -1.3124(12) 2.4972(11) 0.1425(10) 0.067(2) Uani 1 1 d . . . . .
H3B H -1.279294 2.519448 0.117659 0.081 Uiso 1 1 calc R . . . .
C4A C -1.6699(10) 2.7079(8) 0.4405(9) 0.0443(18) Uani 1 1 d . U . . .
C4B C -1.2919(10) 2.4411(10) 0.1480(10) 0.067(2) Uani 1 1 d D . . . .
C5A C -1.6771(10) 2.6505(8) 0.4531(9) 0.0443(18) Uani 1 1 d . U . . .
H5A H -1.688997 2.634912 0.490295 0.053 Uiso 1 1 calc R . . . .
C5B C -1.3340(12) 2.4079(11) 0.1892(10) 0.067(2) Uani 1 1 d . . . . .
H5B H -1.315976 2.368196 0.195020 0.081 Uiso 1 1 calc R . . . .
C6A C -1.6657(10) 2.6152(8) 0.4074(8) 0.0443(18) Uani 1 1 d . U . . .
C6B C -1.4065(12) 2.4351(11) 0.2235(10) 0.067(2) Uani 1 1 d . . . . .
C6C C -1.6687(8) 2.3626(7) 0.1338(5) 0.074(3) Uani 1 1 d . . . . .
C5C C -1.6373(8) 2.3212(5) 0.0959(7) 0.074(3) Uani 1 1 d G . . . .
H5C H -1.618982 2.283175 0.108114 0.088 Uiso 1 1 calc R . . . .
C4C C -1.6328(8) 2.3354(6) 0.0402(6) 0.074(3) Uani 1 1 d DG . . . .
C3C C -1.6596(8) 2.3911(7) 0.0223(5) 0.074(3) Uani 1 1 d G . . . .
H3C H -1.656468 2.400783 -0.015810 0.088 Uiso 1 1 calc R . . . .
C2C C -1.6909(8) 2.4325(5) 0.0602(7) 0.074(3) Uani 1 1 d DG . . . .
C1C C -1.6955(8) 2.4182(6) 0.1159(6) 0.074(3) Uani 1 1 d G . . . .
H1C H -1.716904 2.446547 0.141788 0.088 Uiso 1 1 calc R . . . .
C6D C -1.9457(8) 2.5461(6) 0.3150(7) 0.080(3) Uani 1 1 d . U . . .
C1D C -1.9123(6) 2.5924(7) 0.2889(8) 0.080(3) Uani 1 1 d G U . . .
H1D H -1.861886 2.593266 0.289032 0.096 Uiso 1 1 calc R . . . .
C2D C -1.9526(8) 2.6373(6) 0.2626(7) 0.080(3) Uani 1 1 d DG U . . .
C3D C -2.0263(8) 2.6359(6) 0.2624(7) 0.080(3) Uani 1 1 d G U . . .
H3D H -2.053897 2.666654 0.244465 0.096 Uiso 1 1 calc R . . . .
C4D C -2.0598(6) 2.5897(7) 0.2885(8) 0.080(3) Uani 1 1 d DG U . . .
C5D C -2.0194(8) 2.5448(6) 0.3148(7) 0.080(3) Uani 1 1 d G U . . .
H5D H -2.042278 2.513152 0.332568 0.096 Uiso 1 1 calc R . . . .
C7A C -1.6709(9) 2.5562(7) 0.4198(8) 0.040(2) Uani 1 1 d . . . . .
C7B C -1.4543(9) 2.4061(8) 0.2674(8) 0.042(2) Uani 1 1 d . . . . .
C7C C -1.6783(6) 2.3438(5) 0.1953(3) 0.0370(17) Uani 1 1 d . U . . .
C12C C -1.7494(5) 2.3499(4) 0.2321(4) 0.0370(17) Uani 1 1 d G U . . .
C11C C -1.7571(4) 2.3300(5) 0.2871(4) 0.0370(17) Uani 1 1 d G U . . .
C10C C -1.6938(6) 2.3038(5) 0.3053(3) 0.0370(17) Uani 1 1 d G U . . .
H10C H -1.699132 2.290172 0.342897 0.044 Uiso 1 1 calc R . . . .
C9C C -1.6228(5) 2.2977(5) 0.2685(4) 0.0370(17) Uani 1 1 d G U . . .
C8C C -1.6150(4) 2.3176(5) 0.2135(4) 0.0370(17) Uani 1 1 d G U . . .
C7D C -1.9028(9) 2.4987(8) 0.3378(8) 0.042(2) Uani 1 1 d . . . . .
C8A C -1.7401(9) 2.5382(8) 0.4380(8) 0.040(2) Uani 1 1 d . . . . .
C8B C -1.4770(9) 2.4198(8) 0.3223(8) 0.042(2) Uani 1 1 d . . . . .
C8D C -1.8876(9) 2.4413(8) 0.3229(8) 0.042(2) Uani 1 1 d . . . . .
C9A C -1.7483(9) 2.4813(8) 0.4549(8) 0.040(2) Uani 1 1 d . . . . .
C9B C -1.5160(9) 2.3918(8) 0.3676(8) 0.042(2) Uani 1 1 d . . . . .
C9D C -1.8536(9) 2.3951(8) 0.3514(8) 0.042(2) Uani 1 1 d . . . . .
C10A C -1.6844(9) 2.4415(8) 0.4496(8) 0.040(2) Uani 1 1 d . . . . .
H10A H -1.689680 2.402585 0.457951 0.047 Uiso 1 1 calc R . . . .
C10B C -1.5430(9) 2.3421(8) 0.3569(8) 0.042(2) Uani 1 1 d . . . . .
H10B H -1.573680 2.322247 0.386415 0.051 Uiso 1 1 calc R . . . .
C10D C -1.8350(9) 2.4018(8) 0.4002(8) 0.042(2) Uani 1 1 d . . . . .
H10D H -1.812873 2.370184 0.420589 0.050 Uiso 1 1 calc R . . . .
C11A C -1.6106(9) 2.4537(8) 0.4325(8) 0.040(2) Uani 1 1 d . . . . .
C11B C -1.5231(9) 2.3233(8) 0.3018(8) 0.042(2) Uani 1 1 d . . . . .
C11D C -1.8508(9) 2.4585(8) 0.4177(8) 0.042(2) Uani 1 1 d . . . . .
C12A C -1.6048(9) 2.5112(8) 0.4163(8) 0.040(2) Uani 1 1 d . . . . .
C12B C -1.4778(9) 2.3540(8) 0.2589(8) 0.042(2) Uani 1 1 d . . . . .
C12D C -1.8790(9) 2.5030(8) 0.3899(8) 0.042(2) Uani 1 1 d . . . . .
C13A C -1.5001(9) 2.5215(8) 0.3390(8) 0.0412(17) Uani 1 1 d . . . . .
H13A H -1.539063 2.522665 0.319054 0.049 Uiso 1 1 calc R . . . .
H13B H -1.472417 2.553180 0.322869 0.049 Uiso 1 1 calc R . . . .
C13B C -1.5000(10) 2.3507(8) 0.1708(8) 0.0412(17) Uani 1 1 d . . . . .
H13C H -1.468502 2.354022 0.132391 0.049 Uiso 1 1 calc R . . . .
H13D H -1.531867 2.388601 0.179033 0.049 Uiso 1 1 calc R . . . .
C13C C -1.8479(9) 2.4338(8) 0.2272(8) 0.0412(17) Uani 1 1 d . . . . .
H13E H -1.808899 2.453746 0.231739 0.049 Uiso 1 1 calc R . . . .
H13F H -1.867711 2.454122 0.196167 0.049 Uiso 1 1 calc R . . . .
C13D C -1.8389(10) 2.5917(8) 0.3977(8) 0.0412(17) Uani 1 1 d . . . . .
H13G H -1.800043 2.579440 0.363848 0.049 Uiso 1 1 calc R . . . .
H13H H -1.858802 2.632958 0.391651 0.049 Uiso 1 1 calc R . . . .
C14A C -1.5377(10) 2.4077(8) 0.4262(8) 0.0412(17) Uani 1 1 d . . . . .
H14A H -1.497515 2.427811 0.429551 0.049 Uiso 1 1 calc R . . . .
C14B C -1.5512(10) 2.2723(8) 0.2871(8) 0.0412(17) Uani 1 1 d . . . . .
H14B H -1.512209 2.253569 0.255690 0.049 Uiso 1 1 calc R . . . .
C14C C -1.8359(10) 2.3364(8) 0.3274(8) 0.0412(17) Uani 1 1 d . . . . .
H14C H -1.872959 2.336854 0.305364 0.049 Uiso 1 1 calc R . . . .
C14D C -1.8300(10) 2.4673(8) 0.4719(8) 0.0412(17) Uani 1 1 d . . . . .
H14D H -1.865652 2.501194 0.489192 0.049 Uiso 1 1 calc R . . . .
C15A C -1.5419(12) 2.3616(10) 0.4692(9) 0.062(3) Uani 1 1 d . . . . .
H15A H -1.496549 2.331552 0.459032 0.074 Uiso 1 1 calc R . . . .
H15B H -1.586551 2.344506 0.471521 0.074 Uiso 1 1 calc R . . . .
C15B C -1.5642(11) 2.2275(8) 0.3380(8) 0.046(2) Uani 1 1 d . . . . .
H15C H -1.517111 2.215446 0.350175 0.055 Uiso 1 1 calc R . . . .
H15D H -1.603804 2.245569 0.368863 0.055 Uiso 1 1 calc R . . . .
C15C C -1.8489(11) 2.2920(8) 0.3730(9) 0.050(2) Uani 1 1 d . . . . .
H15E H -1.900696 2.302463 0.396573 0.060 Uiso 1 1 calc R . . . .
H15F H -1.813412 2.291429 0.395841 0.060 Uiso 1 1 calc R . . . .
C15D C -1.8362(11) 2.4143(9) 0.5153(10) 0.056(3) Uani 1 1 d . . . . .
H15G H -1.807944 2.379116 0.497240 0.067 Uiso 1 1 calc R . . . .
H15H H -1.813464 2.419010 0.545183 0.067 Uiso 1 1 calc R . . . .
C16A C -1.5472(12) 2.3801(10) 0.5249(9) 0.062(3) Uani 1 1 d . . . . .
H16A H -1.592372 2.410230 0.535259 0.074 Uiso 1 1 calc R . . . .
H16B H -1.502286 2.396754 0.522961 0.074 Uiso 1 1 calc R . . . .
C16B C -1.5876(10) 2.1760(8) 0.3247(8) 0.046(2) Uani 1 1 d . . . . .
H16C H -1.545185 2.154935 0.297477 0.055 Uiso 1 1 calc R . . . .
H16D H -1.630504 2.188440 0.307667 0.055 Uiso 1 1 calc R . . . .
C16C C -1.8389(11) 2.2291(8) 0.3541(9) 0.050(2) Uani 1 1 d . . . . .
H16E H -1.870674 2.230198 0.328356 0.060 Uiso 1 1 calc R . . . .
H16F H -1.785645 2.216900 0.333664 0.060 Uiso 1 1 calc R . . . .
C16D C -1.9180(11) 2.4086(9) 0.5397(10) 0.056(3) Uani 1 1 d . . . . .
H16G H -1.942985 2.439166 0.565218 0.067 Uiso 1 1 calc R . . . .
H16H H -1.943876 2.414050 0.509625 0.067 Uiso 1 1 calc R . . . .
C17A C -1.5522(12) 2.3295(10) 0.5702(9) 0.062(3) Uani 1 1 d . . . . .
H17A H -1.508161 2.298798 0.558483 0.074 Uiso 1 1 calc R . . . .
H17B H -1.598098 2.313907 0.572529 0.074 Uiso 1 1 calc R . . . .
C17B C -1.6108(10) 2.1359(8) 0.3763(8) 0.046(2) Uani 1 1 d . . . . .
H17C H -1.655946 2.156378 0.401837 0.055 Uiso 1 1 calc R . . . .
H17D H -1.569592 2.127214 0.395285 0.055 Uiso 1 1 calc R . . . .
C17C C -1.8595(11) 2.1852(8) 0.4013(9) 0.050(2) Uani 1 1 d . . . . .
H17E H -1.823653 2.181089 0.424480 0.060 Uiso 1 1 calc R . . . .
H17F H -1.910401 2.200004 0.424290 0.060 Uiso 1 1 calc R . . . .
C17D C -1.9262(11) 2.3521(9) 0.5700(9) 0.056(3) Uani 1 1 d . . . . .
H17G H -1.888741 2.342962 0.592347 0.067 Uiso 1 1 calc R . . . .
H17H H -1.976754 2.356566 0.596291 0.067 Uiso 1 1 calc R . . . .
C18A C -1.5549(12) 2.3452(9) 0.6311(8) 0.062(3) Uani 1 1 d D . . . .
H18A H -1.506194 2.355862 0.630194 0.074 Uiso 1 1 calc R . . . .
H18B H -1.595025 2.378959 0.641304 0.074 Uiso 1 1 calc R . . . .
C18B C -1.6286(10) 2.0787(8) 0.3653(8) 0.046(2) Uani 1 1 d . . . . .
H18C H -1.669616 2.087359 0.346239 0.055 Uiso 1 1 calc R . . . .
H18D H -1.583332 2.058124 0.339939 0.055 Uiso 1 1 calc R . . . .
C18C C -1.8596(11) 2.1272(8) 0.3852(9) 0.050(2) Uani 1 1 d . . . . .
H18E H -1.808108 2.111607 0.363662 0.060 Uiso 1 1 calc R . . . .
H18F H -1.893586 2.131536 0.360430 0.060 Uiso 1 1 calc R . . . .
C18D C -1.9178(11) 2.3027(8) 0.5394(9) 0.056(3) Uani 1 1 d . . . . .
H18G H -1.868483 2.299852 0.511629 0.067 Uiso 1 1 calc R . . . .
H18H H -1.957118 2.311252 0.518702 0.067 Uiso 1 1 calc R . . . .
C19A C -1.5693(12) 2.2973(9) 0.6743(8) 0.062(3) Uani 1 1 d D . . . .
H19A H -1.540172 2.261102 0.659680 0.092 Uiso 1 1 calc GR . . . .
H19B H -1.623236 2.295411 0.684810 0.092 Uiso 1 1 calc GR . . . .
H19C H -1.554108 2.303890 0.706842 0.092 Uiso 1 1 calc GR . . . .
C19B C -1.6506(10) 2.0412(8) 0.4137(8) 0.046(2) Uani 1 1 d . . . . .
H19D H -1.620481 2.002810 0.407843 0.069 Uiso 1 1 calc GR . . . .
H19E H -1.704180 2.039502 0.420549 0.069 Uiso 1 1 calc GR . . . .
H19F H -1.642020 2.055788 0.445569 0.069 Uiso 1 1 calc GR . . . .
C19C C -1.8837(11) 2.0841(8) 0.4320(9) 0.050(2) Uani 1 1 d . . . . .
H19G H -1.886001 2.048856 0.417071 0.075 Uiso 1 1 calc GR . . . .
H19H H -1.933603 2.099641 0.454846 0.075 Uiso 1 1 calc GR . . . .
H19I H -1.847158 2.075810 0.454450 0.075 Uiso 1 1 calc GR . . . .
C19D C -1.9216(11) 2.2455(9) 0.5680(9) 0.056(3) Uani 1 1 d . . . . .
H19J H -1.902478 2.216495 0.540971 0.084 Uiso 1 1 calc GR . . . .
H19K H -1.974132 2.243387 0.587430 0.084 Uiso 1 1 calc GR . . . .
H19L H -1.890851 2.238707 0.594686 0.084 Uiso 1 1 calc GR . . . .
C20A C -1.6306(10) 2.7204(8) 0.2893(9) 0.0443(18) Uani 1 1 d . U . . .
C20B C -1.3985(12) 2.5866(9) 0.1611(11) 0.067(2) Uani 1 1 d D . . . .
C20C C -1.7167(11) 2.4923(7) 0.0433(10) 0.074(3) Uani 1 1 d D . . . .
C20D C -1.9323(11) 2.6930(8) 0.2557(11) 0.080(3) Uani 1 1 d D U . . .
C21A C -1.6820(10) 2.7409(8) 0.4884(8) 0.0443(18) Uani 1 1 d . U . . .
C21B C -1.2173(9) 2.4105(8) 0.1197(9) 0.067(2) Uani 1 1 d D . . . .
C21C C -1.6004(12) 2.2914(8) 0.0009(8) 0.074(3) Uani 1 1 d D . . . .
C21D C -2.1376(8) 2.5908(8) 0.2901(9) 0.080(3) Uani 1 1 d D U . . .
F1E F -1.2470(9) 1.8428(7) 0.2516(7) 0.093(2) Uani 1 1 d . . . . .
F1F F -1.2834(14) 1.9497(9) 0.1455(11) 0.153(3) Uani 1 1 d . U . . .
F1G F -1.0152(17) 2.0313(11) 0.0539(11) 0.183(4) Uani 1 1 d . U . . .
F2E F -1.1477(9) 1.8026(6) 0.2646(7) 0.093(2) Uani 1 1 d . . . . .
F2F F -1.3574(14) 1.9302(9) 0.2105(11) 0.153(3) Uani 1 1 d . U . . .
F2G F -0.9262(17) 2.0443(11) 0.0762(11) 0.183(4) Uani 1 1 d . U . . .
F03B F -0.9641(12) 1.8491(10) 0.2385(9) 0.143(3) Uani 1 1 d . U . . .
F3E F -1.2480(8) 1.7613(6) 0.2816(7) 0.093(2) Uani 1 1 d . . . . .
F3F F -1.3837(14) 1.9392(9) 0.1306(10) 0.153(3) Uani 1 1 d . U . . .
F3G F -0.9201(17) 2.0639(11) -0.0006(11) 0.183(4) Uani 1 1 d . U . . .
F03Q F -0.8509(12) 1.8172(10) 0.2126(9) 0.143(3) Uani 1 1 d . U . . .
F4E F -1.2941(8) 1.7053(6) 0.4720(7) 0.093(2) Uani 1 1 d . . . . .
F4F F -1.5739(14) 2.1172(9) 0.1208(10) 0.153(3) Uani 1 1 d . U . . .
F04G F -0.6617(10) 1.9156(9) 0.2585(9) 0.143(3) Uani 1 1 d D U . . .
F4G F -0.9915(13) 2.2802(11) -0.0422(10) 0.183(4) Uani 1 1 d D U . . .
F5E F -1.2726(8) 1.7582(6) 0.5271(7) 0.093(2) Uani 1 1 d . . . . .
F5F F -1.5500(14) 2.1936(9) 0.1338(10) 0.153(3) Uani 1 1 d . U . . .
F5G F -1.1148(13) 2.2804(11) -0.0235(11) 0.183(4) Uani 1 1 d D U . . .
F6E F -1.3820(8) 1.7680(6) 0.5156(7) 0.093(2) Uani 1 1 d . . . . .
F6F F -1.4897(14) 2.1405(9) 0.0625(11) 0.153(3) Uani 1 1 d . U . . .
F6G F -1.0689(17) 2.3239(9) 0.0146(11) 0.183(4) Uani 1 1 d D U . . .
F07N F -0.9145(12) 1.8031(10) 0.2948(10) 0.143(3) Uani 1 1 d . U . . .
F020 F -0.7077(12) 1.9830(9) 0.3155(9) 0.143(3) Uani 1 1 d D U . . .
F059 F -0.6898(12) 1.9063(9) 0.3311(9) 0.143(3) Uani 1 1 d D U . . .
O1E O -1.3924(6) 1.9862(5) 0.3972(5) 0.0435(12) Uani 1 1 d . U . . .
O1F O -1.3443(6) 2.2068(5) 0.2070(5) 0.0435(12) Uani 1 1 d . U . . .
O1G O -0.9867(6) 2.1675(5) 0.2125(5) 0.0435(12) Uani 1 1 d . U . . .
O1H O -1.0365(6) 1.9554(5) 0.4078(5) 0.0435(12) Uani 1 1 d . U . . .
O2E O -1.4331(6) 2.0561(5) 0.3320(5) 0.0435(12) Uani 1 1 d . U . . .
O2F O -1.2259(6) 2.2375(5) 0.1742(5) 0.0435(12) Uani 1 1 d . U . . .
O2G O -0.9341(6) 2.0981(5) 0.2722(5) 0.0435(12) Uani 1 1 d . U . . .
O2H O -1.1548(6) 1.9272(5) 0.4424(5) 0.0435(12) Uani 1 1 d . U . . .
C1E C -1.2464(10) 1.8804(8) 0.3549(9) 0.0458(18) Uani 1 1 d . U . . .
H1E H -1.229250 1.907842 0.326146 0.055 Uiso 1 1 calc R . . . .
C2E C -1.2467(10) 1.8263(8) 0.3423(8) 0.0458(18) Uani 1 1 d . U . . .
C3E C -1.2646(10) 1.7848(8) 0.3867(8) 0.0458(18) Uani 1 1 d . U . . .
H3E H -1.260887 1.746147 0.379591 0.055 Uiso 1 1 calc R . . . .
C4E C -1.2869(10) 1.8004(8) 0.4391(8) 0.0458(18) Uani 1 1 d . U . . .
C5E C -1.2908(10) 1.8572(8) 0.4493(9) 0.0458(18) Uani 1 1 d . U . . .
H5E H -1.308155 1.868663 0.486066 0.055 Uiso 1 1 calc R . . . .
C6E C -1.2701(10) 1.8951(8) 0.4073(8) 0.0458(18) Uani 1 1 d . U . . .
C6F C -1.3989(8) 2.1041(6) 0.2219(6) 0.073(3) Uani 1 1 d . . . . .
C5F C -1.4465(8) 2.1362(5) 0.1913(7) 0.073(3) Uani 1 1 d G . . . .
H5F H -1.466545 2.175241 0.197796 0.088 Uiso 1 1 calc R . . . .
C4F C -1.4648(8) 2.1112(6) 0.1511(6) 0.073(3) Uani 1 1 d G . . . .
C3F C -1.4354(8) 2.0541(6) 0.1416(6) 0.073(3) Uani 1 1 d G . . . .
H3F H -1.447942 2.036964 0.114142 0.088 Uiso 1 1 calc R . . . .
C2F C -1.3878(8) 2.0220(5) 0.1722(7) 0.073(3) Uani 1 1 d G . . . .
C1F C -1.3695(8) 2.0470(5) 0.2123(6) 0.073(3) Uani 1 1 d G . . . .
H1F H -1.336995 2.025116 0.233234 0.088 Uiso 1 1 calc R . . . .
C6G C -1.0762(8) 2.1890(7) 0.1334(5) 0.073(2) Uani 1 1 d . U . . .
C1G C -1.0382(9) 2.1351(6) 0.1174(6) 0.073(2) Uani 1 1 d G U . . .
H1G H -1.033770 2.104221 0.144432 0.088 Uiso 1 1 calc R . . . .
C2G C -1.0069(8) 2.1264(5) 0.0617(7) 0.073(2) Uani 1 1 d DG U . . .
C3G C -1.0134(8) 2.1716(7) 0.0221(5) 0.073(2) Uani 1 1 d G U . . .
H3G H -0.991982 2.165660 -0.015899 0.088 Uiso 1 1 calc R . . . .
C4G C -1.0513(9) 2.2255(6) 0.0381(6) 0.073(2) Uani 1 1 d DG U . . .
C5G C -1.0827(8) 2.2343(5) 0.0938(7) 0.073(2) Uani 1 1 d G U . . .
H5G H -1.108606 2.271110 0.104733 0.088 Uiso 1 1 calc R . . . .
C6H C -0.9247(6) 1.9798(5) 0.3130(6) 0.066(2) Uani 1 1 d . U . . .
C1H C -0.9382(6) 1.9364(6) 0.2872(6) 0.066(2) Uani 1 1 d G U . . .
H1H H -0.988242 1.934949 0.286556 0.079 Uiso 1 1 calc R . . . .
C2H C -0.8785(7) 1.8952(6) 0.2625(6) 0.066(2) Uani 1 1 d G U . . .
C3H C -0.8053(6) 1.8973(6) 0.2635(6) 0.066(2) Uani 1 1 d G U . . .
H3H H -0.764531 1.869081 0.246641 0.079 Uiso 1 1 calc R . . . .
C4H C -0.7918(6) 1.9406(6) 0.2893(7) 0.066(2) Uani 1 1 d G U . . .
C5H C -0.8515(7) 1.9819(6) 0.3140(6) 0.066(2) Uani 1 1 d G U . . .
H5H H -0.842315 2.011498 0.331568 0.079 Uiso 1 1 calc R . . . .
C7E C -1.2701(9) 1.9559(8) 0.4203(7) 0.0361(18) Uani 1 1 d . U . . .
C7F C -1.3837(8) 2.1292(7) 0.2716(8) 0.037(2) Uani 1 1 d . . . . .
C7G C -1.1056(9) 2.1986(8) 0.1954(7) 0.0374(18) Uani 1 1 d . U . . .
C7H C -0.9843(9) 2.0252(8) 0.3408(8) 0.041(2) Uani 1 1 d . . . . .
C8E C -1.2171(9) 1.9709(8) 0.4377(7) 0.0361(18) Uani 1 1 d . U . . .
C8F C -1.3996(9) 2.1043(7) 0.3211(8) 0.037(2) Uani 1 1 d . . . . .
C8G C -1.1864(9) 2.2255(8) 0.2139(8) 0.0374(18) Uani 1 1 d . U . . .
C8H C -0.9876(9) 2.0816(8) 0.3225(8) 0.041(2) Uani 1 1 d . . . . .
C9E C -1.2181(9) 2.0266(8) 0.4537(7) 0.0361(18) Uani 1 1 d . U . . .
C9F C -1.3896(8) 2.1288(7) 0.3668(8) 0.037(2) Uani 1 1 d . . . . .
C9G C -1.2160(9) 2.2359(8) 0.2675(8) 0.0374(18) Uani 1 1 d . U . . .
C9H C -1.0436(9) 2.1282(8) 0.3487(8) 0.041(2) Uani 1 1 d . . . . .
C10E C -1.2828(9) 2.0659(8) 0.4521(7) 0.0361(18) Uani 1 1 d . U . . .
H10E H -1.288880 2.102077 0.466132 0.043 Uiso 1 1 calc R . . . .
C10F C -1.3581(8) 2.1775(7) 0.3540(8) 0.037(2) Uani 1 1 d . . . . .
H10F H -1.347724 2.193188 0.383266 0.045 Uiso 1 1 calc R . . . .
C10G C -1.1683(9) 2.2233(8) 0.3059(8) 0.0374(18) Uani 1 1 d . U . . .
H10G H -1.188970 2.230108 0.343787 0.045 Uiso 1 1 calc R . . . .
C10H C -1.0925(9) 2.1094(8) 0.3989(8) 0.041(2) Uani 1 1 d . . . . .
H10H H -1.126842 2.137985 0.420689 0.049 Uiso 1 1 calc R . . . .
C11E C -1.3410(9) 2.0550(8) 0.4303(7) 0.0361(18) Uani 1 1 d . U . . .
C11F C -1.3402(8) 2.2060(7) 0.3011(8) 0.037(2) Uani 1 1 d . . . . .
C11G C -1.0906(9) 2.2008(8) 0.2857(8) 0.0374(18) Uani 1 1 d . U . . .
C11H C -1.0939(9) 2.0544(8) 0.4180(8) 0.041(2) Uani 1 1 d . . . . .
C12E C -1.3343(9) 1.9996(8) 0.4170(8) 0.0361(18) Uani 1 1 d . U . . .
C12F C -1.3548(8) 2.1816(7) 0.2588(8) 0.037(2) Uani 1 1 d . . . . .
C12G C -1.0644(9) 2.1900(8) 0.2314(7) 0.0374(18) Uani 1 1 d . U . . .
C12H C -1.0396(9) 2.0110(8) 0.3869(8) 0.041(2) Uani 1 1 d . . . . .
C13E C -1.3884(9) 2.0015(8) 0.3406(8) 0.0430(18) Uani 1 1 d . . . . .
H13I H -1.405919 1.972171 0.325413 0.052 Uiso 1 1 calc R . . . .
H13J H -1.335198 2.002072 0.320379 0.052 Uiso 1 1 calc R . . . .
C13F C -1.2690(9) 2.1952(8) 0.1687(8) 0.0430(18) Uani 1 1 d . . . . .
H13K H -1.273552 2.197576 0.130284 0.052 Uiso 1 1 calc R . . . .
H13L H -1.242882 2.156212 0.177429 0.052 Uiso 1 1 calc R . . . .
C13G C -0.9610(9) 2.1101(8) 0.2248(8) 0.0430(18) Uani 1 1 d . . . . .
H13M H -0.919970 2.095384 0.192952 0.052 Uiso 1 1 calc R . . . .
H13N H -1.002693 2.088990 0.229288 0.052 Uiso 1 1 calc R . . . .
C13H C -1.0909(9) 1.9240(8) 0.3988(8) 0.0430(18) Uani 1 1 d . . . . .
H13O H -1.105495 1.940025 0.364427 0.052 Uiso 1 1 calc R . . . .
H13P H -1.067042 1.883427 0.394198 0.052 Uiso 1 1 calc R . . . .
C14E C -1.4095(9) 2.1010(8) 0.4254(8) 0.0430(18) Uani 1 1 d . . . . .
H14E H -1.452528 2.080946 0.428506 0.052 Uiso 1 1 calc R . . . .
C14F C -1.3025(9) 2.2600(8) 0.2869(8) 0.0430(18) Uani 1 1 d . . . . .
H14F H -1.319812 2.284057 0.255921 0.052 Uiso 1 1 calc R . . . .
C14G C -1.0439(9) 2.1873(8) 0.3285(8) 0.0430(18) Uani 1 1 d . . . . .
H14G H -0.990773 2.189388 0.307419 0.052 Uiso 1 1 calc R . . . .
C14H C -1.1537(9) 2.0393(8) 0.4712(8) 0.0430(18) Uani 1 1 d . . . . .
H14H H -1.130341 2.002509 0.488006 0.052 Uiso 1 1 calc R . . . .
C15E C -1.4348(13) 2.1434(10) 0.4695(10) 0.068(3) Uani 1 1 d . . . . .
H15I H -1.472633 2.175265 0.459234 0.082 Uiso 1 1 calc R . . . .
H15J H -1.391021 2.159463 0.471269 0.082 Uiso 1 1 calc R . . . .
C15F C -1.3220(10) 2.2965(8) 0.3385(8) 0.045(2) Uani 1 1 d . . . . .
H15K H -1.377459 2.306655 0.352370 0.054 Uiso 1 1 calc R . . . .
H15L H -1.302052 2.273206 0.368239 0.054 Uiso 1 1 calc R . . . .
C15G C -1.0641(10) 2.2299(8) 0.3724(8) 0.050(2) Uani 1 1 d . . . . .
H15M H -1.030804 2.216623 0.397582 0.060 Uiso 1 1 calc R . . . .
H15N H -1.116426 2.228647 0.394359 0.060 Uiso 1 1 calc R . . . .
C15H C -1.1750(11) 2.0821(9) 0.5151(10) 0.055(3) Uani 1 1 d . . . . .
H15O H -1.218154 2.072099 0.544945 0.066 Uiso 1 1 calc R . . . .
H15P H -1.191179 2.120743 0.498598 0.066 Uiso 1 1 calc R . . . .
C16E C -1.4703(13) 2.1152(10) 0.5281(10) 0.068(3) Uani 1 1 d . . . . .
H16I H -1.514951 2.100117 0.526369 0.082 Uiso 1 1 calc R . . . .
H16J H -1.432999 2.082413 0.537552 0.082 Uiso 1 1 calc R . . . .
C16F C -1.2890(10) 2.3503(8) 0.3244(8) 0.045(2) Uani 1 1 d . . . . .
H16K H -1.312658 2.375232 0.297234 0.054 Uiso 1 1 calc R . . . .
H16L H -1.234248 2.340322 0.307102 0.054 Uiso 1 1 calc R . . . .
C16G C -1.0587(10) 2.2924(8) 0.3532(8) 0.050(2) Uani 1 1 d . . . . .
H16M H -1.008168 2.294227 0.328142 0.060 Uiso 1 1 calc R . . . .
H16N H -1.096630 2.308056 0.331992 0.060 Uiso 1 1 calc R . . . .
C16H C -1.1069(11) 2.0833(9) 0.5407(10) 0.055(3) Uani 1 1 d . . . . .
H16O H -1.101637 2.049876 0.567525 0.066 Uiso 1 1 calc R . . . .
H16P H -1.059456 2.080741 0.510972 0.066 Uiso 1 1 calc R . . . .
C17E C -1.4938(13) 2.1561(10) 0.5732(10) 0.068(3) Uani 1 1 d . . . . .
H17I H -1.448371 2.169827 0.575416 0.082 Uiso 1 1 calc R . . . .
H17J H -1.528769 2.189695 0.562297 0.082 Uiso 1 1 calc R . . . .
C17F C -1.3018(10) 2.3842(8) 0.3775(8) 0.045(2) Uani 1 1 d . . . . .
H17K H -1.355715 2.389231 0.397887 0.054 Uiso 1 1 calc R . . . .
H17L H -1.271918 2.361586 0.402228 0.054 Uiso 1 1 calc R . . . .
C17G C -1.0717(10) 2.3294(8) 0.4008(9) 0.050(2) Uani 1 1 d . . . . .
H17M H -1.123122 2.328941 0.424923 0.060 Uiso 1 1 calc R . . . .
H17N H -1.035308 2.312679 0.423001 0.060 Uiso 1 1 calc R . . . .
C17H C -1.1208(11) 2.1394(8) 0.5700(9) 0.055(3) Uani 1 1 d . . . . .
H17O H -1.173993 2.145725 0.592151 0.066 Uiso 1 1 calc R . . . .
H17P H -1.088943 2.132375 0.596457 0.066 Uiso 1 1 calc R . . . .
C18E C -1.5309(13) 2.1331(10) 0.6295(8) 0.068(3) Uani 1 1 d D . . . .
H18I H -1.498965 2.095953 0.636485 0.082 Uiso 1 1 calc R . . . .
H18J H -1.579195 2.124295 0.627001 0.082 Uiso 1 1 calc R . . . .
C18F C -1.2790(10) 2.4420(8) 0.3623(8) 0.045(2) Uani 1 1 d . . . . .
H18K H -1.309949 2.465678 0.338853 0.054 Uiso 1 1 calc R . . . .
H18L H -1.225277 2.437620 0.341468 0.054 Uiso 1 1 calc R . . . .
C18G C -1.0631(10) 2.3902(8) 0.3823(9) 0.050(2) Uani 1 1 d . . . . .
H18M H -1.104511 2.409267 0.365347 0.060 Uiso 1 1 calc R . . . .
H18N H -1.014668 2.390976 0.354108 0.060 Uiso 1 1 calc R . . . .
C18H C -1.1080(11) 2.1908(8) 0.5387(9) 0.055(3) Uani 1 1 d . . . . .
H18O H -1.136405 2.196268 0.510109 0.066 Uiso 1 1 calc R . . . .
H18P H -1.053772 2.185803 0.519212 0.066 Uiso 1 1 calc R . . . .
C19E C -1.5489(13) 2.1649(10) 0.6812(9) 0.068(3) Uani 1 1 d D . . . .
H19M H -1.584522 2.200509 0.677683 0.102 Uiso 1 1 calc GR . . . .
H19N H -1.502397 2.173726 0.686008 0.102 Uiso 1 1 calc GR . . . .
H19O H -1.571494 2.140978 0.713294 0.102 Uiso 1 1 calc GR . . . .
C19F C -1.2914(10) 2.4710(8) 0.4168(8) 0.045(2) Uani 1 1 d . . . . .
H19P H -1.273312 2.507497 0.408112 0.067 Uiso 1 1 calc GR . . . .
H19Q H -1.263307 2.445937 0.440814 0.067 Uiso 1 1 calc GR . . . .
H19R H -1.345246 2.477865 0.435627 0.067 Uiso 1 1 calc GR . . . .
C19G C -1.0652(10) 2.4231(9) 0.4327(8) 0.050(2) Uani 1 1 d . . . . .
H19S H -1.059614 2.462757 0.420237 0.075 Uiso 1 1 calc GR . . . .
H19T H -1.023748 2.404495 0.449100 0.075 Uiso 1 1 calc GR . . . .
H19U H -1.113428 2.422690 0.460360 0.075 Uiso 1 1 calc GR . . . .
C19H C -1.1288(11) 2.2477(9) 0.5689(10) 0.055(3) Uani 1 1 d . . . . .
H19V H -1.126755 2.280448 0.541386 0.083 Uiso 1 1 calc GR . . . .
H19W H -1.092771 2.247447 0.590644 0.083 Uiso 1 1 calc GR . . . .
H19X H -1.179859 2.250731 0.593336 0.083 Uiso 1 1 calc GR . . . .
C20E C -1.2200(11) 1.8048(9) 0.2874(9) 0.0458(18) Uani 1 1 d . U . . .
C20F C -1.3567(14) 1.9618(12) 0.1668(12) 0.073(3) Uani 1 1 d . . . . .
C20G C -0.9704(13) 2.0687(9) 0.0453(11) 0.073(2) Uani 1 1 d D U . . .
C20H C -0.9020(13) 1.8462(11) 0.2490(10) 0.066(2) Uani 1 1 d . U . . .
C21E C -1.3097(10) 1.7621(8) 0.4857(8) 0.0458(18) Uani 1 1 d . U . . .
C21F C -1.5085(13) 2.1431(11) 0.1162(11) 0.073(3) Uani 1 1 d . . . . .
C21G C -1.0541(12) 2.2721(7) -0.0041(8) 0.073(2) Uani 1 1 d D U . . .
C21H C -0.7222(11) 1.9393(8) 0.2949(9) 0.066(2) Uani 1 1 d D U . . .
N100 N -0.8636(16) 2.2819(12) 0.1032(10) 0.116(3) Uani 1 1 d D . . . .
C101 C -0.8616(15) 2.2367(13) 0.0660(13) 0.116(3) Uani 1 1 d D . . . .
H10I H -0.887610 2.254933 0.037340 0.139 Uiso 1 1 calc R . . . .
H10J H -0.890877 2.208022 0.088228 0.139 Uiso 1 1 calc R . . . .
C102 C -0.7841(15) 2.2056(12) 0.0374(13) 0.116(3) Uani 1 1 d D . . . .
H10K H -0.758372 2.235899 0.014531 0.139 Uiso 1 1 calc R . . . .
H10L H -0.758211 2.192970 0.067251 0.139 Uiso 1 1 calc R . . . .
C103 C -0.7617(15) 2.1562(13) 0.0017(13) 0.116(3) Uani 1 1 d D . . . .
H10M H -0.797377 2.162914 -0.021964 0.139 Uiso 1 1 calc R . . . .
H10N H -0.772597 2.122107 0.026742 0.139 Uiso 1 1 calc R . . . .
C104 C -0.6837(14) 2.1388(14) -0.0362(13) 0.116(3) Uani 1 1 d D . . . .
H10O H -0.680053 2.161117 -0.071794 0.174 Uiso 1 1 calc GR . . . .
H10P H -0.675244 2.097990 -0.041971 0.174 Uiso 1 1 calc GR . . . .
H10Q H -0.645527 2.145959 -0.019319 0.174 Uiso 1 1 calc GR . . . .
C105 C -0.8058(19) 2.2669(14) 0.1330(14) 0.116(3) Uani 1 1 d . . . . .
H10R H -0.808104 2.299601 0.154174 0.139 Uiso 1 1 calc R . . . .
H10S H -0.755928 2.261152 0.105842 0.139 Uiso 1 1 calc R . . . .
C106 C -0.8111(19) 2.2087(14) 0.1764(14) 0.116(3) Uani 1 1 d . . . . .
H10T H -0.858073 2.215035 0.206477 0.139 Uiso 1 1 calc R . . . .
H10U H -0.812047 2.175796 0.156630 0.139 Uiso 1 1 calc R . . . .
C107 C -0.750(2) 2.1976(15) 0.1976(13) 0.116(3) Uani 1 1 d . . . . .
H10V H -0.753582 2.227800 0.222063 0.139 Uiso 1 1 calc R . . . .
H10W H -0.703657 2.197049 0.167504 0.139 Uiso 1 1 calc R . . . .
C108 C -0.7491(19) 2.1389(14) 0.2309(14) 0.116(3) Uani 1 1 d . . . . .
H10X H -0.732481 2.140409 0.264119 0.174 Uiso 1 1 calc GR . . . .
H10Y H -0.714197 2.109500 0.208052 0.174 Uiso 1 1 calc GR . . . .
H H -0.799913 2.129504 0.241491 0.174 Uiso 1 1 calc GR . . . .
C109 C -0.9546(19) 2.3002(15) 0.1372(14) 0.116(3) Uani 1 1 d . . . . .
H10Z H -0.984980 2.315927 0.110477 0.139 Uiso 1 1 calc R . . . .
HA H -0.973562 2.265894 0.157437 0.139 Uiso 1 1 calc R . . . .
C110 C -0.9635(18) 2.3447(15) 0.1777(14) 0.116(3) Uani 1 1 d . . . . .
H11A H -0.942349 2.378704 0.158973 0.139 Uiso 1 1 calc R . . . .
H11B H -0.939085 2.328611 0.207815 0.139 Uiso 1 1 calc R . . . .
C111 C -1.0510(19) 2.3592(15) 0.1996(14) 0.116(3) Uani 1 1 d . . . . .
H11C H -1.074619 2.370391 0.168421 0.139 Uiso 1 1 calc R . . . .
H11D H -1.070503 2.325414 0.220759 0.139 Uiso 1 1 calc R . . . .
C112 C -1.0685(19) 2.4064(14) 0.2352(13) 0.116(3) Uani 1 1 d . . . . .
H11E H -1.078873 2.442687 0.213718 0.174 Uiso 1 1 calc GR . . . .
H11F H -1.025500 2.406219 0.250254 0.174 Uiso 1 1 calc GR . . . .
H11G H -1.113026 2.401913 0.265631 0.174 Uiso 1 1 calc GR . . . .
C113 C -0.8437(19) 2.3354(15) 0.0629(14) 0.116(3) Uani 1 1 d . . . . .
H11H H -0.840654 2.364823 0.086150 0.139 Uiso 1 1 calc R . . . .
H11I H -0.792130 2.323730 0.039427 0.139 Uiso 1 1 calc R . . . .
C114 C -0.891(2) 2.3645(14) 0.0256(12) 0.116(3) Uani 1 1 d D . . . .
H11J H -0.938471 2.382436 0.050317 0.139 Uiso 1 1 calc R . . . .
H11K H -0.903029 2.333223 0.009578 0.139 Uiso 1 1 calc R . . . .
C115 C -0.8732(19) 2.4090(13) -0.0223(12) 0.116(3) Uani 1 1 d D . . . .
H11L H -0.916277 2.420066 -0.038689 0.174 Uiso 1 1 calc GR . . . .
H11M H -0.828420 2.392866 -0.050287 0.174 Uiso 1 1 calc GR . . . .
H11N H -0.863660 2.442713 -0.008919 0.174 Uiso 1 1 calc GR . . . .
N200 N -1.284(5) 2.090(4) -0.016(4) 0.332(14) Uani 1 1 d D U . . .
C201 C -1.250(5) 2.141(3) -0.012(4) 0.332(14) Uani 1 1 d D U . . .
H20A H -1.242559 2.131539 0.025110 0.398 Uiso 1 1 calc R . . . .
H20B H -1.199645 2.129056 -0.037100 0.398 Uiso 1 1 calc R . . . .
C202 C -1.252(5) 2.204(3) -0.017(4) 0.332(14) Uani 1 1 d D U . . .
H20C H -1.224604 2.212477 -0.055485 0.398 Uiso 1 1 calc R . . . .
H20D H -1.217124 2.208164 0.005572 0.398 Uiso 1 1 calc R . . . .
C203 C -1.315(5) 2.256(4) -0.004(4) 0.332(14) Uani 1 1 d D U . . .
H20E H -1.294965 2.287967 -0.028104 0.398 Uiso 1 1 calc R . . . .
H20F H -1.355467 2.248031 -0.018652 0.398 Uiso 1 1 calc R . . . .
C204 C -1.354(5) 2.280(4) 0.051(3) 0.332(14) Uani 1 1 d D U . . .
H20G H -1.360694 2.321458 0.046852 0.498 Uiso 1 1 calc GR . . . .
H20H H -1.323537 2.264871 0.077325 0.498 Uiso 1 1 calc GR . . . .
H20I H -1.403538 2.268136 0.064745 0.498 Uiso 1 1 calc GR . . . .
C205 C -1.341(6) 2.092(4) -0.048(4) 0.332(14) Uani 1 1 d D U . . .
C206 C -1.388(6) 2.129(4) -0.083(4) 0.332(14) Uani 1 1 d D U . . .
C207 C -1.420(5) 2.149(4) -0.132(4) 0.332(14) Uani 1 1 d D U . . .
H20J H -1.389949 2.117157 -0.155275 0.398 Uiso 1 1 calc R . . . .
H20K H -1.392136 2.180536 -0.146124 0.398 Uiso 1 1 calc R . . . .
C208 C -1.480(5) 2.167(4) -0.163(4) 0.332(14) Uani 1 1 d D U . . .
H20L H -1.529532 2.173155 -0.137314 0.498 Uiso 1 1 calc GR . . . .
H20M H -1.476537 2.138154 -0.188124 0.498 Uiso 1 1 calc GR . . . .
H20N H -1.471423 2.203499 -0.185200 0.498 Uiso 1 1 calc GR . . . .
C209 C -1.329(6) 2.046(4) 0.017(4) 0.332(14) Uani 1 1 d D U . . .
C210 C -1.401(5) 2.076(4) 0.003(5) 0.332(14) Uani 1 1 d D U . C -1
C211 C -1.467(5) 2.045(4) 0.022(4) 0.332(14) Uani 1 1 d D U . C -1
H21A H -1.498485 2.064396 -0.002321 0.398 Uiso 1 1 calc R . . C -1
H21B H -1.491595 2.061448 0.058273 0.398 Uiso 1 1 calc R . . C -1
C212 C -1.492(6) 1.988(4) 0.034(3) 0.332(14) Uani 1 1 d D U . C -1
H21C H -1.469653 1.965312 0.001631 0.498 Uiso 1 1 calc GR . . C -1
H21D H -1.547216 1.993821 0.041784 0.498 Uiso 1 1 calc GR . . C -1
H21E H -1.475909 1.967216 0.065886 0.498 Uiso 1 1 calc GR . . C -1

loop_
_atom_site_aniso_label
_atom_site_aniso_U_11
_atom_site_aniso_U_22
_atom_site_aniso_U_33
_atom_site_aniso_U_23
_atom_site_aniso_U_13
_atom_site_aniso_U_12
S1 0.044(3) 0.052(3) 0.077(3) -0.020(3) -0.016(2) -0.020(2)
S1M 0.044(3) 0.052(3) 0.077(3) -0.020(3) -0.016(2) -0.020(2)
O1 0.067(6) 0.066(7) 0.084(7) -0.024(6) -0.018(6) -0.019(5)
O1M 0.067(6) 0.066(7) 0.084(7) -0.024(6) -0.018(6) -0.019(5)
O2 0.067(6) 0.066(7) 0.084(7) -0.024(6) -0.018(6) -0.019(5)
O2M 0.067(6) 0.066(7) 0.084(7) -0.024(6) -0.018(6) -0.019(5)
O3 0.067(6) 0.066(7) 0.084(7) -0.024(6) -0.018(6) -0.019(5)
O3M 0.067(6) 0.066(7) 0.084(7) -0.024(6) -0.018(6) -0.019(5)
C1 0.055(9) 0.061(9) 0.065(9) -0.018(7) -0.023(7) -0.029(7)
S2 0.034(3) 0.051(3) 0.081(3) -0.011(3) -0.023(2) -0.021(2)
S2M 0.034(3) 0.051(3) 0.081(3) -0.011(3) -0.023(2) -0.021(2)
O4 0.062(7) 0.075(7) 0.077(7) -0.003(5) -0.024(6) -0.014(6)
O4M 0.062(7) 0.075(7) 0.077(7) -0.003(5) -0.024(6) -0.014(6)
O5 0.062(7) 0.075(7) 0.077(7) -0.003(5) -0.024(6) -0.014(6)
O5M 0.062(7) 0.075(7) 0.077(7) -0.003(5) -0.024(6) -0.014(6)
O6 0.062(7) 0.075(7) 0.077(7) -0.003(5) -0.024(6) -0.014(6)
O6M 0.062(7) 0.075(7) 0.077(7) -0.003(5) -0.024(6) -0.014(6)
C2 0.040(8) 0.048(9) 0.060(9) -0.010(7) -0.012(7) -0.007(7)
F1A 0.086(4) 0.056(4) 0.117(5) -0.017(3) -0.035(3) -0.013(3)
F1B 0.134(7) 0.093(6) 0.195(8) -0.003(5) -0.031(6) -0.013(5)
F1C 0.221(10) 0.144(8) 0.192(9) 0.001(7) -0.055(8) 0.015(8)
F1D 0.115(5) 0.147(6) 0.215(7) 0.010(5) -0.063(5) -0.053(5)
F2A 0.086(4) 0.056(4) 0.117(5) -0.017(3) -0.035(3) -0.013(3)
F2B 0.134(7) 0.093(6) 0.195(8) -0.003(5) -0.031(6) -0.013(5)
F2C 0.221(10) 0.144(8) 0.192(9) 0.001(7) -0.055(8) 0.015(8)
F2D 0.115(5) 0.147(6) 0.215(7) 0.010(5) -0.063(5) -0.053(5)
F3A 0.086(4) 0.056(4) 0.117(5) -0.017(3) -0.035(3) -0.013(3)
F3B 0.134(7) 0.093(6) 0.195(8) -0.003(5) -0.031(6) -0.013(5)
F3C 0.221(10) 0.144(8) 0.192(9) 0.001(7) -0.055(8) 0.015(8)
F3D 0.115(5) 0.147(6) 0.215(7) 0.010(5) -0.063(5) -0.053(5)
F4A 0.086(4) 0.056(4) 0.117(5) -0.017(3) -0.035(3) -0.013(3)
F4B 0.134(7) 0.093(6) 0.195(8) -0.003(5) -0.031(6) -0.013(5)
F4C 0.221(10) 0.144(8) 0.192(9) 0.001(7) -0.055(8) 0.015(8)
F4D 0.115(5) 0.147(6) 0.215(7) 0.010(5) -0.063(5) -0.053(5)
F5A 0.086(4) 0.056(4) 0.117(5) -0.017(3) -0.035(3) -0.013(3)
F5B 0.134(7) 0.093(6) 0.195(8) -0.003(5) -0.031(6) -0.013(5)
F5C 0.221(10) 0.144(8) 0.192(9) 0.001(7) -0.055(8) 0.015(8)
F5D 0.115(5) 0.147(6) 0.215(7) 0.010(5) -0.063(5) -0.053(5)
F6A 0.086(4) 0.056(4) 0.117(5) -0.017(3) -0.035(3) -0.013(3)
F6B 0.134(7) 0.093(6) 0.195(8) -0.003(5) -0.031(6) -0.013(5)
F6C 0.221(10) 0.144(8) 0.192(9) 0.001(7) -0.055(8) 0.015(8)
F6D 0.115(5) 0.147(6) 0.215(7) 0.010(5) -0.063(5) -0.053(5)
O1A 0.022(2) 0.029(3) 0.086(3) -0.016(2) -0.022(2) -0.0014(19)
O1B 0.022(2) 0.029(3) 0.086(3) -0.016(2) -0.022(2) -0.0014(19)
O1C 0.022(2) 0.029(3) 0.086(3) -0.016(2) -0.022(2) -0.0014(19)
O1D 0.022(2) 0.029(3) 0.086(3) -0.016(2) -0.022(2) -0.0014(19)
O2A 0.022(2) 0.029(3) 0.086(3) -0.016(2) -0.022(2) -0.0014(19)
O2B 0.022(2) 0.029(3) 0.086(3) -0.016(2) -0.022(2) -0.0014(19)
O2C 0.022(2) 0.029(3) 0.086(3) -0.016(2) -0.022(2) -0.0014(19)
O2D 0.022(2) 0.029(3) 0.086(3) -0.016(2) -0.022(2) -0.0014(19)
C1A 0.029(3) 0.038(4) 0.075(4) -0.014(3) -0.024(3) -0.004(3)
C1B 0.041(4) 0.065(6) 0.098(7) -0.004(5) -0.017(4) -0.015(4)
C2A 0.029(3) 0.038(4) 0.075(4) -0.014(3) -0.024(3) -0.004(3)
C2B 0.041(4) 0.065(6) 0.098(7) -0.004(5) -0.017(4) -0.015(4)
C3A 0.029(3) 0.038(4) 0.075(4) -0.014(3) -0.024(3) -0.004(3)
C3B 0.041(4) 0.065(6) 0.098(7) -0.004(5) -0.017(4) -0.015(4)
C4A 0.029(3) 0.038(4) 0.075(4) -0.014(3) -0.024(3) -0.004(3)
C4B 0.041(4) 0.065(6) 0.098(7) -0.004(5) -0.017(4) -0.015(4)
C5A 0.029(3) 0.038(4) 0.075(4) -0.014(3) -0.024(3) -0.004(3)
C5B 0.041(4) 0.065(6) 0.098(7) -0.004(5) -0.017(4) -0.015(4)
C6A 0.029(3) 0.038(4) 0.075(4) -0.014(3) -0.024(3) -0.004(3)
C6B 0.041(4) 0.065(6) 0.098(7) -0.004(5) -0.017(4) -0.015(4)
C6C 0.047(5) 0.089(7) 0.087(6) -0.013(5) -0.017(5) -0.012(5)
C5C 0.047(5) 0.089(7) 0.087(6) -0.013(5) -0.017(5) -0.012(5)
C4C 0.047(5) 0.089(7) 0.087(6) -0.013(5) -0.017(5) -0.012(5)
C3C 0.047(5) 0.089(7) 0.087(6) -0.013(5) -0.017(5) -0.012(5)
C2C 0.047(5) 0.089(7) 0.087(6) -0.013(5) -0.017(5) -0.012(5)
C1C 0.047(5) 0.089(7) 0.087(6) -0.013(5) -0.017(5) -0.012(5)
C6D 0.065(5) 0.071(5) 0.110(6) -0.010(4) -0.026(4) -0.021(4)
C1D 0.065(5) 0.071(5) 0.110(6) -0.010(4) -0.026(4) -0.021(4)
C2D 0.065(5) 0.071(5) 0.110(6) -0.010(4) -0.026(4) -0.021(4)
C3D 0.065(5) 0.071(5) 0.110(6) -0.010(4) -0.026(4) -0.021(4)
C4D 0.065(5) 0.071(5) 0.110(6) -0.010(4) -0.026(4) -0.021(4)
C5D 0.065(5) 0.071(5) 0.110(6) -0.010(4) -0.026(4) -0.021(4)
C7A 0.018(3) 0.029(4) 0.081(5) -0.016(4) -0.021(4) -0.007(3)
C7B 0.022(4) 0.034(5) 0.078(6) -0.018(4) -0.015(4) -0.009(3)
C7C 0.032(3) 0.032(3) 0.052(3) -0.009(3) -0.011(2) -0.011(3)
C12C 0.032(3) 0.032(3) 0.052(3) -0.009(3) -0.011(2) -0.011(3)
C11C 0.032(3) 0.032(3) 0.052(3) -0.009(3) -0.011(2) -0.011(3)
C10C 0.032(3) 0.032(3) 0.052(3) -0.009(3) -0.011(2) -0.011(3)
C9C 0.032(3) 0.032(3) 0.052(3) -0.009(3) -0.011(2) -0.011(3)
C8C 0.032(3) 0.032(3) 0.052(3) -0.009(3) -0.011(2) -0.011(3)
C7D 0.025(4) 0.031(5) 0.076(6) -0.015(4) -0.015(4) -0.010(4)
C8A 0.018(3) 0.029(4) 0.081(5) -0.016(4) -0.021(4) -0.007(3)
C8B 0.022(4) 0.034(5) 0.078(6) -0.018(4) -0.015(4) -0.009(3)
C8D 0.025(4) 0.031(5) 0.076(6) -0.015(4) -0.015(4) -0.010(4)
C9A 0.018(3) 0.029(4) 0.081(5) -0.016(4) -0.021(4) -0.007(3)
C9B 0.022(4) 0.034(5) 0.078(6) -0.018(4) -0.015(4) -0.009(3)
C9D 0.025(4) 0.031(5) 0.076(6) -0.015(4) -0.015(4) -0.010(4)
C10A 0.018(3) 0.029(4) 0.081(5) -0.016(4) -0.021(4) -0.007(3)
C10B 0.022(4) 0.034(5) 0.078(6) -0.018(4) -0.015(4) -0.009(3)
C10D 0.025(4) 0.031(5) 0.076(6) -0.015(4) -0.015(4) -0.010(4)
C11A 0.018(3) 0.029(4) 0.081(5) -0.016(4) -0.021(4) -0.007(3)
C11B 0.022(4) 0.034(5) 0.078(6) -0.018(4) -0.015(4) -0.009(3)
C11D 0.025(4) 0.031(5) 0.076(6) -0.015(4) -0.015(4) -0.010(4)
C12A 0.018(3) 0.029(4) 0.081(5) -0.016(4) -0.021(4) -0.007(3)
C12B 0.022(4) 0.034(5) 0.078(6) -0.018(4) -0.015(4) -0.009(3)
C12D 0.025(4) 0.031(5) 0.076(6) -0.015(4) -0.015(4) -0.010(4)
C13A 0.027(3) 0.030(4) 0.072(5) -0.006(3) -0.021(3) -0.006(3)
C13B 0.027(3) 0.030(4) 0.072(5) -0.006(3) -0.021(3) -0.006(3)
C13C 0.027(3) 0.030(4) 0.072(5) -0.006(3) -0.021(3) -0.006(3)
C13D 0.027(3) 0.030(4) 0.072(5) -0.006(3) -0.021(3) -0.006(3)
C14A 0.027(3) 0.030(4) 0.072(5) -0.006(3) -0.021(3) -0.006(3)
C14B 0.027(3) 0.030(4) 0.072(5) -0.006(3) -0.021(3) -0.006(3)
C14C 0.027(3) 0.030(4) 0.072(5) -0.006(3) -0.021(3) -0.006(3)
C14D 0.027(3) 0.030(4) 0.072(5) -0.006(3) -0.021(3) -0.006(3)
C15A 0.049(6) 0.060(7) 0.092(8) -0.019(5) -0.029(5) -0.022(5)
C15B 0.038(5) 0.033(6) 0.074(6) -0.023(4) -0.015(4) -0.010(4)
C15C 0.042(5) 0.040(6) 0.081(7) -0.018(5) -0.025(5) -0.013(4)
C15D 0.040(5) 0.039(6) 0.093(7) -0.010(5) -0.018(5) -0.012(4)
C16A 0.049(6) 0.060(7) 0.092(8) -0.019(5) -0.029(5) -0.022(5)
C16B 0.038(5) 0.033(6) 0.074(6) -0.023(4) -0.015(4) -0.010(4)
C16C 0.042(5) 0.040(6) 0.081(7) -0.018(5) -0.025(5) -0.013(4)
C16D 0.040(5) 0.039(6) 0.093(7) -0.010(5) -0.018(5) -0.012(4)
C17A 0.049(6) 0.060(7) 0.092(8) -0.019(5) -0.029(5) -0.022(5)
C17B 0.038(5) 0.033(6) 0.074(6) -0.023(4) -0.015(4) -0.010(4)
C17C 0.042(5) 0.040(6) 0.081(7) -0.018(5) -0.025(5) -0.013(4)
C17D 0.040(5) 0.039(6) 0.093(7) -0.010(5) -0.018(5) -0.012(4)
C18A 0.049(6) 0.060(7) 0.092(8) -0.019(5) -0.029(5) -0.022(5)
C18B 0.038(5) 0.033(6) 0.074(6) -0.023(4) -0.015(4) -0.010(4)
C18C 0.042(5) 0.040(6) 0.081(7) -0.018(5) -0.025(5) -0.013(4)
C18D 0.040(5) 0.039(6) 0.093(7) -0.010(5) -0.018(5) -0.012(4)
C19A 0.049(6) 0.060(7) 0.092(8) -0.019(5) -0.029(5) -0.022(5)
C19B 0.038(5) 0.033(6) 0.074(6) -0.023(4) -0.015(4) -0.010(4)
C19C 0.042(5) 0.040(6) 0.081(7) -0.018(5) -0.025(5) -0.013(4)
C19D 0.040(5) 0.039(6) 0.093(7) -0.010(5) -0.018(5) -0.012(4)
C20A 0.029(3) 0.038(4) 0.075(4) -0.014(3) -0.024(3) -0.004(3)
C20B 0.041(4) 0.065(6) 0.098(7) -0.004(5) -0.017(4) -0.015(4)
C20C 0.047(5) 0.089(7) 0.087(6) -0.013(5) -0.017(5) -0.012(5)
C20D 0.065(5) 0.071(5) 0.110(6) -0.010(4) -0.026(4) -0.021(4)
C21A 0.029(3) 0.038(4) 0.075(4) -0.014(3) -0.024(3) -0.004(3)
C21B 0.041(4) 0.065(6) 0.098(7) -0.004(5) -0.017(4) -0.015(4)
C21C 0.047(5) 0.089(7) 0.087(6) -0.013(5) -0.017(5) -0.012(5)
C21D 0.065(5) 0.071(5) 0.110(6) -0.010(4) -0.026(4) -0.021(4)
F1E 0.090(4) 0.074(4) 0.123(5) -0.032(4) -0.027(4) -0.018(3)
F1F 0.164(7) 0.111(6) 0.216(9) -0.049(6) -0.096(6) -0.008(5)
F1G 0.197(8) 0.137(7) 0.179(8) -0.015(6) -0.021(7) 0.011(6)
F2E 0.090(4) 0.074(4) 0.123(5) -0.032(4) -0.027(4) -0.018(3)
F2F 0.164(7) 0.111(6) 0.216(9) -0.049(6) -0.096(6) -0.008(5)
F2G 0.197(8) 0.137(7) 0.179(8) -0.015(6) -0.021(7) 0.011(6)
F03B 0.127(5) 0.148(5) 0.175(5) -0.045(4) -0.044(4) -0.043(4)
F3E 0.090(4) 0.074(4) 0.123(5) -0.032(4) -0.027(4) -0.018(3)
F3F 0.164(7) 0.111(6) 0.216(9) -0.049(6) -0.096(6) -0.008(5)
F3G 0.197(8) 0.137(7) 0.179(8) -0.015(6) -0.021(7) 0.011(6)
F03Q 0.127(5) 0.148(5) 0.175(5) -0.045(4) -0.044(4) -0.043(4)
F4E 0.090(4) 0.074(4) 0.123(5) -0.032(4) -0.027(4) -0.018(3)
F4F 0.164(7) 0.111(6) 0.216(9) -0.049(6) -0.096(6) -0.008(5)
F04G 0.127(5) 0.148(5) 0.175(5) -0.045(4) -0.044(4) -0.043(4)
F4G 0.197(8) 0.137(7) 0.179(8) -0.015(6) -0.021(7) 0.011(6)
F5E 0.090(4) 0.074(4) 0.123(5) -0.032(4) -0.027(4) -0.018(3)
F5F 0.164(7) 0.111(6) 0.216(9) -0.049(6) -0.096(6) -0.008(5)
F5G 0.197(8) 0.137(7) 0.179(8) -0.015(6) -0.021(7) 0.011(6)
F6E 0.090(4) 0.074(4) 0.123(5) -0.032(4) -0.027(4) -0.018(3)
F6F 0.164(7) 0.111(6) 0.216(9) -0.049(6) -0.096(6) -0.008(5)
F6G 0.197(8) 0.137(7) 0.179(8) -0.015(6) -0.021(7) 0.011(6)
F07N 0.127(5) 0.148(5) 0.175(5) -0.045(4) -0.044(4) -0.043(4)
F020 0.127(5) 0.148(5) 0.175(5) -0.045(4) -0.044(4) -0.043(4)
F059 0.127(5) 0.148(5) 0.175(5) -0.045(4) -0.044(4) -0.043(4)
O1E 0.027(2) 0.037(3) 0.079(3) -0.007(2) -0.028(2) -0.011(2)
O1F 0.027(2) 0.037(3) 0.079(3) -0.007(2) -0.028(2) -0.011(2)
O1G 0.027(2) 0.037(3) 0.079(3) -0.007(2) -0.028(2) -0.011(2)
O1H 0.027(2) 0.037(3) 0.079(3) -0.007(2) -0.028(2) -0.011(2)
O2E 0.027(2) 0.037(3) 0.079(3) -0.007(2) -0.028(2) -0.011(2)
O2F 0.027(2) 0.037(3) 0.079(3) -0.007(2) -0.028(2) -0.011(2)
O2G 0.027(2) 0.037(3) 0.079(3) -0.007(2) -0.028(2) -0.011(2)
O2H 0.027(2) 0.037(3) 0.079(3) -0.007(2) -0.028(2) -0.011(2)
C1E 0.038(4) 0.034(4) 0.071(4) -0.014(3) -0.021(3) -0.004(3)
C2E 0.038(4) 0.034(4) 0.071(4) -0.014(3) -0.021(3) -0.004(3)
C3E 0.038(4) 0.034(4) 0.071(4) -0.014(3) -0.021(3) -0.004(3)
C4E 0.038(4) 0.034(4) 0.071(4) -0.014(3) -0.021(3) -0.004(3)
C5E 0.038(4) 0.034(4) 0.071(4) -0.014(3) -0.021(3) -0.004(3)
C6E 0.038(4) 0.034(4) 0.071(4) -0.014(3) -0.021(3) -0.004(3)
C6F 0.062(6) 0.072(6) 0.106(7) -0.042(5) -0.041(4) -0.012(5)
C5F 0.062(6) 0.072(6) 0.106(7) -0.042(5) -0.041(4) -0.012(5)
C4F 0.062(6) 0.072(6) 0.106(7) -0.042(5) -0.041(4) -0.012(5)
C3F 0.062(6) 0.072(6) 0.106(7) -0.042(5) -0.041(4) -0.012(5)
C2F 0.062(6) 0.072(6) 0.106(7) -0.042(5) -0.041(4) -0.012(5)
C1F 0.062(6) 0.072(6) 0.106(7) -0.042(5) -0.041(4) -0.012(5)
C6G 0.054(4) 0.084(5) 0.085(5) -0.018(4) -0.019(4) -0.013(4)
C1G 0.054(4) 0.084(5) 0.085(5) -0.018(4) -0.019(4) -0.013(4)
C2G 0.054(4) 0.084(5) 0.085(5) -0.018(4) -0.019(4) -0.013(4)
C3G 0.054(4) 0.084(5) 0.085(5) -0.018(4) -0.019(4) -0.013(4)
C4G 0.054(4) 0.084(5) 0.085(5) -0.018(4) -0.019(4) -0.013(4)
C5G 0.054(4) 0.084(5) 0.085(5) -0.018(4) -0.019(4) -0.013(4)
C6H 0.061(3) 0.060(4) 0.079(4) -0.014(3) -0.018(3) -0.013(3)
C1H 0.061(3) 0.060(4) 0.079(4) -0.014(3) -0.018(3) -0.013(3)
C2H 0.061(3) 0.060(4) 0.079(4) -0.014(3) -0.018(3) -0.013(3)
C3H 0.061(3) 0.060(4) 0.079(4) -0.014(3) -0.018(3) -0.013(3)
C4H 0.061(3) 0.060(4) 0.079(4) -0.014(3) -0.018(3) -0.013(3)
C5H 0.061(3) 0.060(4) 0.079(4) -0.014(3) -0.018(3) -0.013(3)
C7E 0.027(3) 0.030(4) 0.059(4) -0.005(3) -0.018(3) -0.011(3)
C7F 0.011(3) 0.025(5) 0.083(6) -0.020(4) -0.025(4) 0.009(3)
C7G 0.030(3) 0.031(3) 0.057(3) -0.006(3) -0.013(2) -0.014(3)
C7H 0.020(4) 0.040(5) 0.073(6) -0.022(4) -0.024(3) -0.005(3)
C8E 0.027(3) 0.030(4) 0.059(4) -0.005(3) -0.018(3) -0.011(3)
C8F 0.011(3) 0.025(5) 0.083(6) -0.020(4) -0.025(4) 0.009(3)
C8G 0.030(3) 0.031(3) 0.057(3) -0.006(3) -0.013(2) -0.014(3)
C8H 0.020(4) 0.040(5) 0.073(6) -0.022(4) -0.024(3) -0.005(3)
C9E 0.027(3) 0.030(4) 0.059(4) -0.005(3) -0.018(3) -0.011(3)
C9F 0.011(3) 0.025(5) 0.083(6) -0.020(4) -0.025(4) 0.009(3)
C9G 0.030(3) 0.031(3) 0.057(3) -0.006(3) -0.013(2) -0.014(3)
C9H 0.020(4) 0.040(5) 0.073(6) -0.022(4) -0.024(3) -0.005(3)
C10E 0.027(3) 0.030(4) 0.059(4) -0.005(3) -0.018(3) -0.011(3)
C10F 0.011(3) 0.025(5) 0.083(6) -0.020(4) -0.025(4) 0.009(3)
C10G 0.030(3) 0.031(3) 0.057(3) -0.006(3) -0.013(2) -0.014(3)
C10H 0.020(4) 0.040(5) 0.073(6) -0.022(4) -0.024(3) -0.005(3)
C11E 0.027(3) 0.030(4) 0.059(4) -0.005(3) -0.018(3) -0.011(3)
C11F 0.011(3) 0.025(5) 0.083(6) -0.020(4) -0.025(4) 0.009(3)
C11G 0.030(3) 0.031(3) 0.057(3) -0.006(3) -0.013(2) -0.014(3)
C11H 0.020(4) 0.040(5) 0.073(6) -0.022(4) -0.024(3) -0.005(3)
C12E 0.027(3) 0.030(4) 0.059(4) -0.005(3) -0.018(3) -0.011(3)
C12F 0.011(3) 0.025(5) 0.083(6) -0.020(4) -0.025(4) 0.009(3)
C12G 0.030(3) 0.031(3) 0.057(3) -0.006(3) -0.013(2) -0.014(3)
C12H 0.020(4) 0.040(5) 0.073(6) -0.022(4) -0.024(3) -0.005(3)
C13E 0.025(3) 0.032(4) 0.082(5) -0.017(4) -0.020(3) -0.011(3)
C13F 0.025(3) 0.032(4) 0.082(5) -0.017(4) -0.020(3) -0.011(3)
C13G 0.025(3) 0.032(4) 0.082(5) -0.017(4) -0.020(3) -0.011(3)
C13H 0.025(3) 0.032(4) 0.082(5) -0.017(4) -0.020(3) -0.011(3)
C14E 0.025(3) 0.032(4) 0.082(5) -0.017(4) -0.020(3) -0.011(3)
C14F 0.025(3) 0.032(4) 0.082(5) -0.017(4) -0.020(3) -0.011(3)
C14G 0.025(3) 0.032(4) 0.082(5) -0.017(4) -0.020(3) -0.011(3)
C14H 0.025(3) 0.032(4) 0.082(5) -0.017(4) -0.020(3) -0.011(3)
C15E 0.066(7) 0.060(7) 0.087(8) -0.021(6) -0.013(6) -0.030(6)
C15F 0.034(5) 0.029(5) 0.079(6) -0.024(4) -0.020(4) -0.001(4)
C15G 0.035(5) 0.043(5) 0.076(6) -0.024(5) -0.006(4) -0.015(4)
C15H 0.038(5) 0.040(6) 0.104(8) -0.019(5) -0.040(5) -0.007(4)
C16E 0.066(7) 0.060(7) 0.087(8) -0.021(6) -0.013(6) -0.030(6)
C16F 0.034(5) 0.029(5) 0.079(6) -0.024(4) -0.020(4) -0.001(4)
C16G 0.035(5) 0.043(5) 0.076(6) -0.024(5) -0.006(4) -0.015(4)
C16H 0.038(5) 0.040(6) 0.104(8) -0.019(5) -0.040(5) -0.007(4)
C17E 0.066(7) 0.060(7) 0.087(8) -0.021(6) -0.013(6) -0.030(6)
C17F 0.034(5) 0.029(5) 0.079(6) -0.024(4) -0.020(4) -0.001(4)
C17G 0.035(5) 0.043(5) 0.076(6) -0.024(5) -0.006(4) -0.015(4)
C17H 0.038(5) 0.040(6) 0.104(8) -0.019(5) -0.040(5) -0.007(4)
C18E 0.066(7) 0.060(7) 0.087(8) -0.021(6) -0.013(6) -0.030(6)
C18F 0.034(5) 0.029(5) 0.079(6) -0.024(4) -0.020(4) -0.001(4)
C18G 0.035(5) 0.043(5) 0.076(6) -0.024(5) -0.006(4) -0.015(4)
C18H 0.038(5) 0.040(6) 0.104(8) -0.019(5) -0.040(5) -0.007(4)
C19E 0.066(7) 0.060(7) 0.087(8) -0.021(6) -0.013(6) -0.030(6)
C19F 0.034(5) 0.029(5) 0.079(6) -0.024(4) -0.020(4) -0.001(4)
C19G 0.035(5) 0.043(5) 0.076(6) -0.024(5) -0.006(4) -0.015(4)
C19H 0.038(5) 0.040(6) 0.104(8) -0.019(5) -0.040(5) -0.007(4)
C20E 0.038(4) 0.034(4) 0.071(4) -0.014(3) -0.021(3) -0.004(3)
C20F 0.062(6) 0.072(6) 0.106(7) -0.042(5) -0.041(4) -0.012(5)
C20G 0.054(4) 0.084(5) 0.085(5) -0.018(4) -0.019(4) -0.013(4)
C20H 0.061(3) 0.060(4) 0.079(4) -0.014(3) -0.018(3) -0.013(3)
C21E 0.038(4) 0.034(4) 0.071(4) -0.014(3) -0.021(3) -0.004(3)
C21F 0.062(6) 0.072(6) 0.106(7) -0.042(5) -0.041(4) -0.012(5)
C21G 0.054(4) 0.084(5) 0.085(5) -0.018(4) -0.019(4) -0.013(4)
C21H 0.061(3) 0.060(4) 0.079(4) -0.014(3) -0.018(3) -0.013(3)
N100 0.119(6) 0.121(7) 0.123(7) -0.026(5) -0.013(5) -0.072(6)
C101 0.119(6) 0.121(7) 0.123(7) -0.026(5) -0.013(5) -0.072(6)
C102 0.119(6) 0.121(7) 0.123(7) -0.026(5) -0.013(5) -0.072(6)
C103 0.119(6) 0.121(7) 0.123(7) -0.026(5) -0.013(5) -0.072(6)
C104 0.119(6) 0.121(7) 0.123(7) -0.026(5) -0.013(5) -0.072(6)
C105 0.119(6) 0.121(7) 0.123(7) -0.026(5) -0.013(5) -0.072(6)
C106 0.119(6) 0.121(7) 0.123(7) -0.026(5) -0.013(5) -0.072(6)
C107 0.119(6) 0.121(7) 0.123(7) -0.026(5) -0.013(5) -0.072(6)
C108 0.119(6) 0.121(7) 0.123(7) -0.026(5) -0.013(5) -0.072(6)
C109 0.119(6) 0.121(7) 0.123(7) -0.026(5) -0.013(5) -0.072(6)
C110 0.119(6) 0.121(7) 0.123(7) -0.026(5) -0.013(5) -0.072(6)
C111 0.119(6) 0.121(7) 0.123(7) -0.026(5) -0.013(5) -0.072(6)
C112 0.119(6) 0.121(7) 0.123(7) -0.026(5) -0.013(5) -0.072(6)
C113 0.119(6) 0.121(7) 0.123(7) -0.026(5) -0.013(5) -0.072(6)
C114 0.119(6) 0.121(7) 0.123(7) -0.026(5) -0.013(5) -0.072(6)
C115 0.119(6) 0.121(7) 0.123(7) -0.026(5) -0.013(5) -0.072(6)
N200 0.331(15) 0.331(15) 0.334(15) -0.024(6) -0.086(7) -0.061(6)
C201 0.331(15) 0.331(15) 0.334(15) -0.024(6) -0.086(7) -0.061(6)
C202 0.331(15) 0.331(15) 0.334(15) -0.024(6) -0.086(7) -0.061(6)
C203 0.331(15) 0.331(15) 0.334(15) -0.024(6) -0.086(7) -0.061(6)
C204 0.331(15) 0.331(15) 0.334(15) -0.024(6) -0.086(7) -0.061(6)
C205 0.331(15) 0.331(15) 0.334(15) -0.024(6) -0.086(7) -0.061(6)
C206 0.331(15) 0.331(15) 0.334(15) -0.024(6) -0.086(7) -0.061(6)
C207 0.331(15) 0.331(15) 0.334(15) -0.024(6) -0.086(7) -0.061(6)
C208 0.331(15) 0.331(15) 0.334(15) -0.024(6) -0.086(7) -0.061(6)
C209 0.331(15) 0.331(15) 0.334(15) -0.024(6) -0.086(7) -0.061(6)
C210 0.331(15) 0.331(15) 0.334(15) -0.024(6) -0.086(7) -0.061(6)
C211 0.331(15) 0.331(15) 0.334(15) -0.024(6) -0.086(7) -0.061(6)
C212 0.331(15) 0.331(15) 0.334(15) -0.024(6) -0.086(7) -0.061(6)

loop_
_atom_type_symbol
_atom_type_description
_atom_type_scat_dispersion_real
_atom_type_scat_dispersion_imag
_atom_type_scat_source
C C 0.0181 0.0091 'International Tables Vol C Tables 4.2.6.8 and 6.1.1.4'
H H 0.0000 0.0000 'International Tables Vol C Tables 4.2.6.8 and 6.1.1.4'
F F 0.0727 0.0534 'International Tables Vol C Tables 4.2.6.8 and 6.1.1.4'
N N 0.0311 0.0180 'International Tables Vol C Tables 4.2.6.8 and 6.1.1.4'
O O 0.0492 0.0322 'International Tables Vol C Tables 4.2.6.8 and 6.1.1.4'
S S 0.3331 0.5567 'International Tables Vol C Tables 4.2.6.8 and 6.1.1.4'

loop_
_geom_angle_atom_site_label_1
_geom_angle_atom_site_label_2
_geom_angle_atom_site_label_3
_geom_angle
_geom_angle_site_symmetry_1
_geom_angle_site_symmetry_3
_geom_angle_publ_flag
O1 S1 O2 104(2) . . ?
O1 S1 C1 104.3(16) . . ?
O2 S1 C1 102.4(14) . . ?
O3 S1 O1 120(2) . . ?
O3 S1 O2 117.2(19) . . ?
O3 S1 C1 107.2(14) . . ?
O1M S1M O3M 104.5(18) . . ?
O1M S1M C1 113.5(16) . . ?
O2M S1M O1M 122.5(18) . . ?
O2M S1M O3M 105.2(17) . . ?
O2M S1M C1 105.1(13) . . ?
O3M S1M C1 104.3(12) . . ?
S1 C1 H1AA 109.5 . . ?
S1 C1 H1AB 109.5 . . ?
S1 C1 H1AC 109.5 . . ?
S1M C1 H1BD 114.2 . . ?
S1M C1 H1BE 114.2 . . ?
S1M C1 H1BF 114.1 . . ?
H1AA C1 H1AB 109.4 . . ?
H1AA C1 H1AC 109.4 . . ?
H1AB C1 H1AC 109.4 . . ?
H1BD C1 H1BE 104.4 . . ?
H1BD C1 H1BF 104.4 . . ?
H1BE C1 H1BF 104.4 . . ?
O4 S2 O5 107.7(16) . . ?
O4 S2 C2 113.5(14) . . ?
O5 S2 C2 106.5(12) . . ?
O6 S2 O4 111.8(17) . . ?
O6 S2 O5 101.6(17) . . ?
O6 S2 C2 114.6(13) . . ?
O4M S2M C2 103.4(17) . . ?
O5M S2M O4M 111(2) . . ?
O5M S2M C2 103.4(18) . . ?
O6M S2M O4M 94(2) . . ?
O6M S2M O5M 131(2) . . ?
O6M S2M C2 110.6(17) . . ?
S2 C2 H2AA 109.5 . . ?
S2 C2 H2AB 109.5 . . ?
S2 C2 H2AC 109.5 . . ?
S2M C2 H2BD 109.5 . . ?
S2M C2 H2BE 109.5 . . ?
S2M C2 H2BF 109.5 . . ?
H2AA C2 H2AB 109.5 . . ?
H2AA C2 H2AC 109.5 . . ?
H2AB C2 H2AC 109.5 . . ?
H2BD C2 H2BE 109.5 . . ?
H2BD C2 H2BF 109.5 . . ?
H2BE C2 H2BF 109.5 . . ?
C12A O1A C13A 114.5(12) . . ?
C12B O1B C13B 119.3(14) . . ?
C12C O1C C13C 117.0(11) . . ?
C12D O1D C13D 116.5(13) . . ?
C13A O2A C8B 117.3(12) . . ?
C8C O2B C13B 115.7(12) . . ?
C13C O2C C8D 117.0(12) . . ?
C13D O2D C8A 114.7(13) . . ?
C2A C1A H1A 118.0 . . ?
C2A C1A C6A 123.9(17) . . ?
C6A C1A H1A 118.0 . . ?
C2B C1B H1B 116.7 . . ?
C2B C1B C6B 127(2) . . ?
C6B C1B H1B 116.7 . . ?
C1A C2A C3A 117.5(19) . . ?
C20A C2A C1A 119.0(17) . . ?
C20A C2A C3A 123.5(18) . . ?
C1B C2B C3B 119(2) . . ?
C1B C2B C20B 129(2) . . ?
C3B C2B C20B 112.5(19) . . ?
C2A C3A H3A 119.2 . . ?
C4A C3A C2A 121.5(18) . . ?
C4A C3A H3A 119.2 . . ?
C2B C3B H3B 119.9 . . ?
C4B C3B C2B 120(2) . . ?
C4B C3B H3B 119.9 . . ?
C3A C4A C5A 121.6(17) . . ?
C3A C4A C21A 123.2(17) . . ?
C5A C4A C21A 115.1(18) . . ?
C3B C4B C5B 121(2) . . ?
C3B C4B C21B 123.2(19) . . ?
C5B C4B C21B 114(2) . . ?
C4A C5A H5A 121.0 . . ?
C4A C5A C6A 117.9(19) . . ?
C6A C5A H5A 121.0 . . ?
C4B C5B H5B 120.4 . . ?
C4B C5B C6B 119(2) . . ?
C6B C5B H5B 120.4 . . ?
C1A C6A C5A 117.4(17) . . ?
C1A C6A C7A 124.3(16) . . ?
C7A C6A C5A 118.3(18) . . ?
C1B C6B C5B 114(2) . . ?
C1B C6B C7B 122(2) . . ?
C7B C6B C5B 125(2) . . ?
C5C C6C C1C 120.0 . . ?
C5C C6C C7C 118.0(11) . . ?
C1C C6C C7C 121.8(11) . . ?
C6C C5C H5C 120.0 . . ?
C6C C5C C4C 120.0 . . ?
C4C C5C H5C 120.0 . . ?
C5C C4C C21C 119.4(15) . . ?
C3C C4C C5C 120.0 . . ?
C3C C4C C21C 120.6(15) . . ?
C4C C3C H3C 120.0 . . ?
C4C C3C C2C 120.0 . . ?
C2C C3C H3C 120.0 . . ?
C3C C2C C20C 122.2(14) . . ?
C1C C2C C3C 120.0 . . ?
C1C C2C C20C 117.7(14) . . ?
C6C C1C H1C 120.0 . . ?
C2C C1C C6C 120.0 . . ?
C2C C1C H1C 120.0 . . ?
C1D C6D C5D 120.0 . . ?
C1D C6D C7D 119.8(11) . . ?
C5D C6D C7D 120.0(11) . . ?
C6D C1D H1D 120.0 . . ?
C2D C1D C6D 120.0 . . ?
C2D C1D H1D 120.0 . . ?
C1D C2D C3D 120.0 . . ?
C1D C2D C20D 119.2(13) . . ?
C3D C2D C20D 116.2(13) . . ?
C2D C3D H3D 120.0 . . ?
C4D C3D C2D 120.0 . . ?
C4D C3D H3D 120.0 . . ?
C3D C4D C21D 118.8(12) . . ?
C5D C4D C3D 120.0 . . ?
C5D C4D C21D 121.2(12) . . ?
C6D C5D H5D 120.0 . . ?
C4D C5D C6D 120.0 . . ?
C4D C5D H5D 120.0 . . ?
C6A C7A C12A 122.6(14) . . ?
C8A C7A C6A 121.8(17) . . ?
C8A C7A C12A 115.6(16) . . ?
C6B C7B C12B 121.2(18) . . ?
C8B C7B C6B 125.2(16) . . ?
C8B C7B C12B 113.4(16) . . ?
C12C C7C C6C 121.0(9) . . ?
C12C C7C C8C 120.0 . . ?
C8C C7C C6C 118.9(9) . . ?
O1C C12C C7C 119.6(9) . . ?
O1C C12C C11C 120.4(9) . . ?
C7C C12C C11C 120.0 . . ?
C12C C11C C14C 119.7(10) . . ?
C10C C11C C12C 120.0 . . ?
C10C C11C C14C 120.3(10) . . ?
C11C C10C H10C 120.0 . . ?
C11C C10C C9C 120.0 . . ?
C9C C10C H10C 120.0 . . ?
C10C C9C C8C 120.0 . . ?
C10C C9C C14B 121.9(10) . . ?
C8C C9C C14B 118.0(10) . . ?
O2B C8C C7C 116.0(9) . . ?
O2B C8C C9C 123.8(9) . . ?
C9C C8C C7C 120.0 . . ?
C6D C7D C8D 126.7(17) . . ?
C6D C7D C12D 120.7(15) . . ?
C8D C7D C12D 111.8(18) . . ?
C7A C8A O2D 115.4(15) . . ?
C7A C8A C9A 124.0(17) . . ?
C9A C8A O2D 120.5(13) . . ?
C7B C8B O2A 113.6(15) . . ?
C9B C8B O2A 116.7(16) . . ?
C9B C8B C7B 129.5(15) . . ?
O2C C8D C7D 113.2(18) . . ?
O2C C8D C9D 122.4(15) . . ?
C9D C8D C7D 124.2(17) . . ?
C8A C9A C14D 117.9(16) . . ?
C10A C9A C8A 117.2(14) . . ?
C10A C9A C14D 124.5(15) . . ?
C8B C9B C10B 115.6(16) . . ?
C8B C9B C14A 127.4(14) . . ?
C10B C9B C14A 117.0(16) . . ?
C8D C9D C10D 121.1(16) . . ?
C8D C9D C14C 117.6(16) . . ?
C10D C9D C14C 121.3(18) . . ?
C9A C10A H10A 117.6 . . ?
C9A C10A C11A 124.8(17) . . ?
C11A C10A H10A 117.6 . . ?
C9B C10B H10B 119.9 . . ?
C11B C10B C9B 120.3(16) . . ?
C11B C10B H10B 119.9 . . ?
C9D C10D H10D 121.6 . . ?
C9D C10D C11D 116.8(19) . . ?
C11D C10D H10D 121.6 . . ?
C10A C11A C14A 124.4(16) . . ?
C12A C11A C10A 116.0(17) . . ?
C12A C11A C14A 119.3(13) . . ?
C10B C11B C14B 123.1(16) . . ?
C12B C11B C10B 118.4(14) . . ?
C12B C11B C14B 118.4(16) . . ?
C10D C11D C14D 117.9(18) . . ?
C12D C11D C10D 123.2(18) . . ?
C12D C11D C14D 118.8(16) . . ?
O1A C12A C7A 114.7(15) . . ?
O1A C12A C11A 123.1(16) . . ?
C11A C12A C7A 122.2(14) . . ?
O1B C12B C7B 115.7(16) . . ?
O1B C12B C11B 121.7(14) . . ?
C11B C12B C7B 122.7(17) . . ?
O1D C12D C7D 112.5(16) . . ?
C11D C12D O1D 124.4(17) . . ?
C11D C12D C7D 122.7(16) . . ?
O1A C13A H13A 109.2 . . ?
O1A C13A H13B 109.2 . . ?
O2A C13A O1A 111.9(15) . . ?
O2A C13A H13A 109.2 . . ?
O2A C13A H13B 109.2 . . ?
H13A C13A H13B 107.9 . . ?
O1B C13B O2B 114.3(15) . . ?
O1B C13B H13C 108.7 . . ?
O1B C13B H13D 108.7 . . ?
O2B C13B H13C 108.7 . . ?
O2B C13B H13D 108.7 . . ?
H13C C13B H13D 107.6 . . ?
O1C C13C H13E 109.0 . . ?
O1C C13C H13F 109.0 . . ?
O2C C13C O1C 112.9(14) . . ?
O2C C13C H13E 109.0 . . ?
O2C C13C H13F 109.0 . . ?
H13E C13C H13F 107.8 . . ?
O1D C13D H13G 109.5 . . ?
O1D C13D H13H 109.4 . . ?
O2D C13D O1D 110.9(15) . . ?
O2D C13D H13G 109.5 . . ?
O2D C13D H13H 109.5 . . ?
H13G C13D H13H 108.0 . . ?
C9B C14A C11A 106.2(16) . . ?
C9B C14A H14A 106.0 . . ?
C11A C14A H14A 106.0 . . ?
C15A C14A C9B 117.4(16) . . ?
C15A C14A C11A 114.3(16) . . ?
C15A C14A H14A 106.0 . . ?
C9C C14B C11B 106.1(14) . . ?
C9C C14B H14B 109.0 . . ?
C9C C14B C15B 113.2(13) . . ?
C11B C14B H14B 109.1 . . ?
C11B C14B C15B 110.3(15) . . ?
C15B C14B H14B 109.0 . . ?
C11C C14C C9D 108.2(12) . . ?
C11C C14C H14C 107.3 . . ?
C9D C14C H14C 107.3 . . ?
C15C C14C C11C 117.2(16) . . ?
C15C C14C C9D 109.1(16) . . ?
C15C C14C H14C 107.3 . . ?
C9A C14D C11D 107.7(14) . . ?
C9A C14D H14D 108.2 . . ?
C11D C14D H14D 108.2 . . ?
C15D C14D C9A 111.3(16) . . ?
C15D C14D C11D 113.0(14) . . ?
C15D C14D H14D 108.3 . . ?
C14A C15A H15A 108.8 . . ?
C14A C15A H15B 108.9 . . ?
C14A C15A C16A 113.6(18) . . ?
H15A C15A H15B 107.7 . . ?
C16A C15A H15A 108.8 . . ?
C16A C15A H15B 108.9 . . ?
C14B C15B H15C 109.2 . . ?
C14B C15B H15D 109.2 . . ?
H15C C15B H15D 107.9 . . ?
C16B C15B C14B 112.0(16) . . ?
C16B C15B H15C 109.3 . . ?
C16B C15B H15D 109.2 . . ?
C14C C15C H15E 108.6 . . ?
C14C C15C H15F 108.6 . . ?
C14C C15C C16C 114.7(16) . . ?
H15E C15C H15F 107.6 . . ?
C16C C15C H15E 108.6 . . ?
C16C C15C H15F 108.6 . . ?
C14D C15D H15G 109.6 . . ?
C14D C15D H15H 109.5 . . ?
H15G C15D H15H 108.1 . . ?
C16D C15D C14D 110.5(18) . . ?
C16D C15D H15G 109.6 . . ?
C16D C15D H15H 109.6 . . ?
C15A C16A H16A 109.1 . . ?
C15A C16A H16B 109.2 . . ?
C15A C16A C17A 112.1(17) . . ?
H16A C16A H16B 107.9 . . ?
C17A C16A H16A 109.1 . . ?
C17A C16A H16B 109.2 . . ?
C15B C16B H16C 109.2 . . ?
C15B C16B H16D 109.3 . . ?
C15B C16B C17B 112.0(16) . . ?
H16C C16B H16D 107.9 . . ?
C17B C16B H16C 109.2 . . ?
C17B C16B H16D 109.2 . . ?
C15C C16C H16E 108.8 . . ?
C15C C16C H16F 108.8 . . ?
H16E C16C H16F 107.7 . . ?
C17C C16C C15C 113.8(16) . . ?
C17C C16C H16E 108.8 . . ?
C17C C16C H16F 108.8 . . ?
C15D C16D H16G 109.1 . . ?
C15D C16D H16H 109.1 . . ?
H16G C16D H16H 107.8 . . ?
C17D C16D C15D 112.4(19) . . ?
C17D C16D H16G 109.1 . . ?
C17D C16D H16H 109.1 . . ?
C16A C17A H17A 108.4 . . ?
C16A C17A H17B 108.5 . . ?
C16A C17A C18A 115.3(16) . . ?
H17A C17A H17B 107.5 . . ?
C18A C17A H17A 108.4 . . ?
C18A C17A H17B 108.5 . . ?
C16B C17B H17C 108.5 . . ?
C16B C17B H17D 108.5 . . ?
C16B C17B C18B 115.2(15) . . ?
H17C C17B H17D 107.5 . . ?
C18B C17B H17C 108.5 . . ?
C18B C17B H17D 108.5 . . ?
C16C C17C H17E 108.4 . . ?
C16C C17C H17F 108.4 . . ?
H17E C17C H17F 107.4 . . ?
C18C C17C C16C 115.7(17) . . ?
C18C C17C H17E 108.4 . . ?
C18C C17C H17F 108.4 . . ?
C16D C17D H17G 107.5 . . ?
C16D C17D H17H 107.4 . . ?
H17G C17D H17H 107.0 . . ?
C18D C17D C16D 120(2) . . ?
C18D C17D H17G 107.4 . . ?
C18D C17D H17H 107.4 . . ?
C17A C18A H18A 109.0 . . ?
C17A C18A H18B 108.9 . . ?
H18A C18A H18B 107.8 . . ?
C19A C18A C17A 113.2(16) . . ?
C19A C18A H18A 109.0 . . ?
C19A C18A H18B 108.9 . . ?
C17B C18B H18C 108.5 . . ?
C17B C18B H18D 108.5 . . ?
H18C C18B H18D 107.5 . . ?
C19B C18B C17B 115.2(16) . . ?
C19B C18B H18C 108.5 . . ?
C19B C18B H18D 108.5 . . ?
C17C C18C H18E 108.3 . . ?
C17C C18C H18F 108.3 . . ?
C17C C18C C19C 115.9(17) . . ?
H18E C18C H18F 107.4 . . ?
C19C C18C H18E 108.3 . . ?
C19C C18C H18F 108.3 . . ?
C17D C18D H18G 107.1 . . ?
C17D C18D H18H 107.1 . . ?
C17D C18D C19D 121(2) . . ?
H18G C18D H18H 106.8 . . ?
C19D C18D H18G 107.1 . . ?
C19D C18D H18H 107.1 . . ?
C18A C19A H19A 109.4 . . ?
C18A C19A H19B 109.5 . . ?
C18A C19A H19C 109.5 . . ?
H19A C19A H19B 109.5 . . ?
H19A C19A H19C 109.5 . . ?
H19B C19A H19C 109.5 . . ?
C18B C19B H19D 109.5 . . ?
C18B C19B H19E 109.5 . . ?
C18B C19B H19F 109.5 . . ?
H19D C19B H19E 109.5 . . ?
H19D C19B H19F 109.5 . . ?
H19E C19B H19F 109.5 . . ?
C18C C19C H19G 109.5 . . ?
C18C C19C H19H 109.4 . . ?
C18C C19C H19I 109.5 . . ?
H19G C19C H19H 109.5 . . ?
H19G C19C H19I 109.5 . . ?
H19H C19C H19I 109.5 . . ?
C18D C19D H19J 109.5 . . ?
C18D C19D H19K 109.5 . . ?
C18D C19D H19L 109.5 . . ?
H19J C19D H19K 109.5 . . ?
H19J C19D H19L 109.5 . . ?
H19K C19D H19L 109.5 . . ?
F1A C20A F2A 84.8(14) . . ?
F3A C20A F1A 99.6(16) . . ?
F3A C20A F2A 104.4(15) . . ?
F3A C20A C2A 127(2) . . ?
C2A C20A F1A 117.4(16) . . ?
C2A C20A F2A 115.0(15) . . ?
F1B C20B F2B 101(2) . . ?
F1B C20B C2B 111(2) . . ?
F2B C20B C2B 108.9(18) . . ?
F3B C20B F1B 107(2) . . ?
F3B C20B F2B 98(2) . . ?
F3B C20B C2B 127(2) . . ?
F1C C20C F2C 120(2) . . ?
F1C C20C F3C 115(2) . . ?
F1C C20C C2C 116.3(18) . . ?
F2C C20C F3C 70.9(18) . . ?
F2C C20C C2C 114.8(19) . . ?
F3C C20C C2C 111.3(18) . . ?
F1D C20D F2D 106.0(18) . . ?
F1D C20D C2D 112.5(17) . . ?
F2D C20D C2D 132.7(19) . . ?
F3D C20D F1D 102(2) . . ?
F3D C20D F2D 82.8(19) . . ?
F3D C20D C2D 113.5(19) . . ?
F4A C21A F5A 105.9(17) . . ?
F4A C21A F6A 105.4(13) . . ?
F4A C21A C4A 115.1(17) . . ?
F5A C21A F6A 103.8(15) . . ?
F5A C21A C4A 114.3(13) . . ?
F6A C21A C4A 111.3(17) . . ?
F4B C21B F5B 71.9(16) . . ?
F4B C21B F6B 121(2) . . ?
F4B C21B C4B 111.6(19) . . ?
F5B C21B C4B 116.1(18) . . ?
F6B C21B F5B 104.5(18) . . ?
F6B C21B C4B 120.6(19) . . ?
F4C C21C C4C 114(2) . . ?
F5C C21C F4C 85(2) . . ?
F5C C21C C4C 115.8(19) . . ?
F6C C21C F4C 91(2) . . ?
F6C C21C F5C 123(2) . . ?
F6C C21C C4C 118(2) . . ?
F4D C21D F5D 102.5(19) . . ?
F4D C21D F6D 93.2(19) . . ?
F4D C21D C4D 113.7(18) . . ?
F5D C21D C4D 116.1(15) . . ?
F6D C21D F5D 109.9(18) . . ?
F6D C21D C4D 118.1(17) . . ?
C21H F04G F059 48.4(10) . . ?
C21H F059 F04G 48.1(10) . . ?
C13E O1E C12E 115.8(12) . . ?
C12F O1F C13F 118.7(15) . . ?
C13G O1G C12G 119.0(12) . . ?
C12H O1H C13H 117.7(14) . . ?
C8F O2E C13E 119.2(12) . . ?
C8G O2F C13F 117.5(14) . . ?
C13G O2G C8H 115.9(12) . . ?
C13H O2H C8E 117.2(15) . . ?
C2E C1E H1E 119.5 . . ?
C6E C1E H1E 119.6 . . ?
C6E C1E C2E 121(2) . . ?
C1E C2E C3E 117.9(18) . . ?
C1E C2E C20E 126.0(19) . . ?
C3E C2E C20E 115.6(17) . . ?
C2E C3E H3E 120.1 . . ?
C4E C3E C2E 119.7(18) . . ?
C4E C3E H3E 120.2 . . ?
C3E C4E C5E 120(2) . . ?
C3E C4E C21E 123.3(17) . . ?
C5E C4E C21E 116.8(17) . . ?
C4E C5E H5E 120.2 . . ?
C6E C5E C4E 119.7(19) . . ?
C6E C5E H5E 120.1 . . ?
C1E C6E C7E 120.0(18) . . ?
C5E C6E C1E 121.6(18) . . ?
C5E C6E C7E 118.4(17) . . ?
C5F C6F C1F 120.0 . . ?
C5F C6F C7F 121.2(11) . . ?
C1F C6F C7F 118.5(11) . . ?
C6F C5F H5F 120.0 . . ?
C6F C5F C4F 120.0 . . ?
C4F C5F H5F 120.0 . . ?
C5F C4F C3F 120.0 . . ?
C5F C4F C21F 122.0(12) . . ?
C3F C4F C21F 117.8(12) . . ?
C4F C3F H3F 120.0 . . ?
C2F C3F C4F 120.0 . . ?
C2F C3F H3F 120.0 . . ?
C3F C2F C1F 120.0 . . ?
C3F C2F C20F 124.2(13) . . ?
C1F C2F C20F 115.8(13) . . ?
C6F C1F H1F 120.0 . . ?
C2F C1F C6F 120.0 . . ?
C2F C1F H1F 120.0 . . ?
C1G C6G C5G 120.0 . . ?
C1G C6G C7G 119.0(13) . . ?
C5G C6G C7G 120.8(13) . . ?
C6G C1G H1G 120.0 . . ?
C2G C1G C6G 120.0 . . ?
C2G C1G H1G 120.0 . . ?
C1G C2G C3G 120.0 . . ?
C1G C2G C20G 119.4(15) . . ?
C3G C2G C20G 120.6(15) . . ?
C2G C3G H3G 120.0 . . ?
C4G C3G C2G 120.0 . . ?
C4G C3G H3G 120.0 . . ?
C3G C4G C5G 120.0 . . ?
C3G C4G C21G 118.4(14) . . ?
C5G C4G C21G 121.6(14) . . ?
C6G C5G H5G 120.0 . . ?
C4G C5G C6G 120.0 . . ?
C4G C5G H5G 120.0 . . ?
C1H C6H C5H 120.0 . . ?
C1H C6H C7H 124.2(10) . . ?
C5H C6H C7H 115.8(10) . . ?
C6H C1H H1H 120.0 . . ?
C2H C1H C6H 120.0 . . ?
C2H C1H H1H 120.0 . . ?
C1H C2H C20H 113.6(13) . . ?
C3H C2H C1H 120.0 . . ?
C3H C2H C20H 124.8(13) . . ?
C2H C3H H3H 120.0 . . ?
C4H C3H C2H 120.0 . . ?
C4H C3H H3H 120.0 . . ?
C3H C4H C5H 120.0 . . ?
C21H C4H C3H 119.7(11) . . ?
C21H C4H C5H 120.0(11) . . ?
C6H C5H H5H 120.0 . . ?
C4H C5H C6H 120.0 . . ?
C4H C5H H5H 120.0 . . ?
C8E C7E C6E 124.7(18) . . ?
C8E C7E C12E 116.5(16) . . ?
C12E C7E C6E 118.6(14) . . ?
C8F C7F C6F 121.0(14) . . ?
C8F C7F C12F 123.3(16) . . ?
C12F C7F C6F 115.7(17) . . ?
C8G C7G C6G 115.5(15) . . ?
C12G C7G C6G 125.9(16) . . ?
C12G C7G C8G 118.3(16) . . ?
C8H C7H C6H 122.2(16) . . ?
C8H C7H C12H 118.1(17) . . ?
C12H C7H C6H 119.7(17) . . ?
O2H C8E C9E 117.7(13) . . ?
C7E C8E O2H 116.4(15) . . ?
C7E C8E C9E 125.8(18) . . ?
O2E C8F C9F 117.8(17) . . ?
C7F C8F O2E 121.0(15) . . ?
C7F C8F C9F 120.9(15) . . ?
O2F C8G C7G 116.5(15) . . ?
C9G C8G O2F 124.6(16) . . ?
C9G C8G C7G 118.9(16) . . ?
C7H C8H O2G 119.9(15) . . ?
C7H C8H C9H 124.7(17) . . ?
C9H C8H O2G 115.3(16) . . ?
C8E C9E C14H 121.3(16) . . ?
C10E C9E C8E 114.9(14) . . ?
C10E C9E C14H 123.8(15) . . ?
C8F C9F C14E 121.7(14) . . ?
C10F C9F C8F 115.7(18) . . ?
C10F C9F C14E 122.5(15) . . ?
C8G C9G C10G 120.2(16) . . ?
C8G C9G C14F 118.1(16) . . ?
C10G C9G C14F 121.7(16) . . ?
C8H C9H C14G 122.8(16) . . ?
C10H C9H C8H 112.5(17) . . ?
C10H C9H C14G 124.5(16) . . ?
C9E C10E H10E 118.4 . . ?
C9E C10E C11E 123.3(16) . . ?
C11E C10E H10E 118.4 . . ?
C9F C10F H10F 117.4 . . ?
C9F C10F C11F 125.2(16) . . ?
C11F C10F H10F 117.4 . . ?
C9G C10G H10G 120.6 . . ?
C11G C10G C9G 118.8(17) . . ?
C11G C10G H10G 120.6 . . ?
C9H C10H H10H 117.3 . . ?
C11H C10H C9H 125.3(17) . . ?
C11H C10H H10H 117.3 . . ?
C10E C11E C14E 122.0(15) . . ?
C12E C11E C10E 116.2(17) . . ?
C12E C11E C14E 121.7(13) . . ?
C10F C11F C14F 124.7(15) . . ?
C12F C11F C10F 116.2(15) . . ?
C12F C11F C14F 119.0(18) . . ?
C10G C11G C14G 116.2(16) . . ?
C12G C11G C10G 118.3(17) . . ?
C12G C11G C14G 125.4(16) . . ?
C10H C11H C12H 117.8(17) . . ?
C10H C11H C14H 120.3(16) . . ?
C12H C11H C14H 121.9(16) . . ?
O1E C12E C7E 118.9(14) . . ?
C11E C12E O1E 118.2(16) . . ?
C11E C12E C7E 122.8(14) . . ?
O1F C12F C7F 119.9(15) . . ?
O1F C12F C11F 121.7(15) . . ?
C11F C12F C7F 118.4(19) . . ?
C7G C12G O1G 117.7(16) . . ?
C7G C12G C11G 125.3(17) . . ?
C11G C12G O1G 117.0(16) . . ?
O1H C12H C7H 119.8(16) . . ?
O1H C12H C11H 118.5(16) . . ?
C7H C12H C11H 121.1(17) . . ?
O1E C13E O2E 112.3(14) . . ?
O1E C13E H13I 109.2 . . ?
O1E C13E H13J 109.1 . . ?
O2E C13E H13I 109.1 . . ?
O2E C13E H13J 109.1 . . ?
H13I C13E H13J 107.9 . . ?
O1F C13F O2F 108.5(13) . . ?
O1F C13F H13K 109.9 . . ?
O1F C13F H13L 110.0 . . ?
O2F C13F H13K 110.0 . . ?
O2F C13F H13L 110.0 . . ?
H13K C13F H13L 108.4 . . ?
O1G C13G O2G 115.1(13) . . ?
O1G C13G H13M 108.5 . . ?
O1G C13G H13N 108.5 . . ?
O2G C13G H13M 108.5 . . ?
O2G C13G H13N 108.5 . . ?
H13M C13G H13N 107.5 . . ?
O1H C13H H13O 109.3 . . ?
O1H C13H H13P 109.3 . . ?
O2H C13H O1H 111.6(13) . . ?
O2H C13H H13O 109.3 . . ?
O2H C13H H13P 109.3 . . ?
H13O C13H H13P 108.0 . . ?
C9F C14E C11E 106.0(14) . . ?
C9F C14E H14E 107.4 . . ?
C11E C14E H14E 107.4 . . ?
C15E C14E C9F 113.5(16) . . ?
C15E C14E C11E 114.8(17) . . ?
C15E C14E H14E 107.4 . . ?
C9G C14F H14F 109.7 . . ?
C9G C14F C15F 111.9(13) . . ?
C11F C14F C9G 104.5(14) . . ?
C11F C14F H14F 109.6 . . ?
C11F C14F C15F 111.4(15) . . ?
C15F C14F H14F 109.6 . . ?
C9H C14G C11G 107.7(12) . . ?
C9H C14G H14G 105.7 . . ?
C9H C14G C15G 115.8(17) . . ?
C11G C14G H14G 105.8 . . ?
C15G C14G C11G 115.2(17) . . ?
C15G C14G H14G 105.8 . . ?
C9E C14H C11H 107.4(15) . . ?
C9E C14H H14H 106.2 . . ?
C9E C14H C15H 115.3(15) . . ?
C11H C14H H14H 106.2 . . ?
C15H C14H C11H 114.9(14) . . ?
C15H C14H H14H 106.2 . . ?
C14E C15E H15I 109.2 . . ?
C14E C15E H15J 109.2 . . ?
C14E C15E C16E 112.2(17) . . ?
H15I C15E H15J 107.9 . . ?
C16E C15E H15I 109.1 . . ?
C16E C15E H15J 109.2 . . ?
C14F C15F H15K 109.3 . . ?
C14F C15F H15L 109.2 . . ?
H15K C15F H15L 107.9 . . ?
C16F C15F C14F 111.8(16) . . ?
C16F C15F H15K 109.3 . . ?
C16F C15F H15L 109.2 . . ?
C14G C15G H15M 107.8 . . ?
C14G C15G H15N 107.9 . . ?
C14G C15G C16G 117.8(17) . . ?
H15M C15G H15N 107.2 . . ?
C16G C15G H15M 107.8 . . ?
C16G C15G H15N 107.9 . . ?
C14H C15H H15O 109.2 . . ?
C14H C15H H15P 109.2 . . ?
C14H C15H C16H 112.1(16) . . ?
H15O C15H H15P 107.9 . . ?
C16H C15H H15O 109.2 . . ?
C16H C15H H15P 109.2 . . ?
C15E C16E H16I 108.9 . . ?
C15E C16E H16J 108.9 . . ?
H16I C16E H16J 107.7 . . ?
C17E C16E C15E 113.3(18) . . ?
C17E C16E H16I 109.0 . . ?
C17E C16E H16J 108.9 . . ?
C15F C16F H16K 109.2 . . ?
C15F C16F H16L 109.3 . . ?
C15F C16F C17F 112.0(16) . . ?
H16K C16F H16L 107.9 . . ?
C17F C16F H16K 109.2 . . ?
C17F C16F H16L 109.2 . . ?
C15G C16G H16M 109.1 . . ?
C15G C16G H16N 109.1 . . ?
H16M C16G H16N 107.8 . . ?
C17G C16G C15G 112.7(17) . . ?
C17G C16G H16M 109.1 . . ?
C17G C16G H16N 109.0 . . ?
C15H C16H H16O 109.6 . . ?
C15H C16H H16P 109.6 . . ?
H16O C16H H16P 108.1 . . ?
C17H C16H C15H 110.4(16) . . ?
C17H C16H H16O 109.5 . . ?
C17H C16H H16P 109.6 . . ?
C16E C17E H17I 108.2 . . ?
C16E C17E H17J 108.2 . . ?
H17I C17E H17J 107.4 . . ?
C18E C17E C16E 116.3(18) . . ?
C18E C17E H17I 108.2 . . ?
C18E C17E H17J 108.2 . . ?
C16F C17F H17K 109.3 . . ?
C16F C17F H17L 109.2 . . ?
H17K C17F H17L 107.9 . . ?
C18F C17F C16F 111.7(16) . . ?
C18F C17F H17K 109.3 . . ?
C18F C17F H17L 109.3 . . ?
C16G C17G H17M 109.0 . . ?
C16G C17G H17N 108.9 . . ?
H17M C17G H17N 107.8 . . ?
C18G C17G C16G 113.1(17) . . ?
C18G C17G H17M 109.0 . . ?
C18G C17G H17N 108.9 . . ?
C16H C17H H17O 107.3 . . ?
C16H C17H H17P 107.3 . . ?
H17O C17H H17P 106.9 . . ?
C18H C17H C16H 120.0(19) . . ?
C18H C17H H17O 107.3 . . ?
C18H C17H H17P 107.3 . . ?
C17E C18E H18I 106.3 . . ?
C17E C18E H18J 106.4 . . ?
C17E C18E C19E 123.9(18) . . ?
H18I C18E H18J 106.4 . . ?
C19E C18E H18I 106.3 . . ?
C19E C18E H18J 106.4 . . ?
C17F C18F H18K 110.1 . . ?
C17F C18F H18L 110.1 . . ?
C17F C18F C19F 107.9(16) . . ?
H18K C18F H18L 108.4 . . ?
C19F C18F H18K 110.1 . . ?
C19F C18F H18L 110.1 . . ?
C17G C18G H18M 109.6 . . ?
C17G C18G H18N 109.7 . . ?
C17G C18G C19G 110.1(17) . . ?
H18M C18G H18N 108.2 . . ?
C19G C18G H18M 109.7 . . ?
C19G C18G H18N 109.6 . . ?
C17H C18H H18O 107.5 . . ?
C17H C18H H18P 107.6 . . ?
C17H C18H C19H 119.0(19) . . ?
H18O C18H H18P 107.0 . . ?
C19H C18H H18O 107.6 . . ?
C19H C18H H18P 107.6 . . ?
C18E C19E H19M 109.4 . . ?
C18E C19E H19N 109.5 . . ?
C18E C19E H19O 109.5 . . ?
H19M C19E H19N 109.5 . . ?
H19M C19E H19O 109.5 . . ?
H19N C19E H19O 109.5 . . ?
C18F C19F H19P 109.5 . . ?
C18F C19F H19Q 109.5 . . ?
C18F C19F H19R 109.5 . . ?
H19P C19F H19Q 109.5 . . ?
H19P C19F H19R 109.5 . . ?
H19Q C19F H19R 109.5 . . ?
C18G C19G H19S 109.5 . . ?
C18G C19G H19T 109.5 . . ?
C18G C19G H19U 109.5 . . ?
H19S C19G H19T 109.5 . . ?
H19S C19G H19U 109.5 . . ?
H19T C19G H19U 109.5 . . ?
C18H C19H H19V 109.5 . . ?
C18H C19H H19W 109.5 . . ?
C18H C19H H19X 109.5 . . ?
H19V C19H H19W 109.5 . . ?
H19V C19H H19X 109.5 . . ?
H19W C19H H19X 109.5 . . ?
F1E C20E C2E 109.6(18) . . ?
F2E C20E F1E 98.8(18) . . ?
F2E C20E C2E 114.9(16) . . ?
F3E C20E F1E 99.7(16) . . ?
F3E C20E F2E 116.2(17) . . ?
F3E C20E C2E 114.9(17) . . ?
F1F C20F F3F 102(2) . . ?
F1F C20F C2F 115(2) . . ?
F2F C20F F1F 96(3) . . ?
F2F C20F F3F 112(2) . . ?
F2F C20F C2F 117(2) . . ?
F3F C20F C2F 112(2) . . ?
F1G C20G C2G 116(2) . . ?
F2G C20G F1G 100(3) . . ?
F2G C20G C2G 111(2) . . ?
F3G C20G F1G 113(2) . . ?
F3G C20G F2G 96(2) . . ?
F3G C20G C2G 118(2) . . ?
F03B C20H F03Q 108(2) . . ?
F03B C20H F07N 95.4(19) . . ?
F03B C20H C2H 123(2) . . ?
F03Q C20H F07N 101(2) . . ?
F03Q C20H C2H 113.0(19) . . ?
C2H C20H F07N 113.1(19) . . ?
F4E C21E C4E 112.3(17) . . ?
F5E C21E F4E 101.5(16) . . ?
F5E C21E C4E 116.0(14) . . ?
F6E C21E F4E 102.4(14) . . ?
F6E C21E F5E 100.9(17) . . ?
F6E C21E C4E 121.1(19) . . ?
F5F C21F F4F 94(2) . . ?
F5F C21F C4F 116(2) . . ?
F6F C21F F4F 90.2(18) . . ?
F6F C21F F5F 114(3) . . ?
F6F C21F C4F 123(2) . . ?
C4F C21F F4F 109(2) . . ?
F4G C21G F6G 95.2(19) . . ?
F4G C21G C4G 120(2) . . ?
F5G C21G F4G 114(2) . . ?
F5G C21G F6G 95(2) . . ?
F5G C21G C4G 114.2(18) . . ?
F6G C21G C4G 114.4(19) . . ?
F04G C21H F020 110.4(18) . . ?
F04G C21H F059 83.4(18) . . ?
F04G C21H C4H 121.1(17) . . ?
F020 C21H C4H 119.8(18) . . ?
F059 C21H F020 86.0(18) . . ?
F059 C21H C4H 126.6(19) . . ?
C101 N100 C109 105.7(19) . . ?
C101 N100 C113 105(2) . . ?
C105 N100 C101 113(3) . . ?
C105 N100 C109 120(2) . . ?
C105 N100 C113 106(2) . . ?
C113 N100 C109 106(3) . . ?
N100 C101 H10I 108.2 . . ?
N100 C101 H10J 108.2 . . ?
N100 C101 C102 116(2) . . ?
H10I C101 H10J 107.3 . . ?
C102 C101 H10I 108.2 . . ?
C102 C101 H10J 108.2 . . ?
C101 C102 H10K 104.6 . . ?
C101 C102 H10L 104.7 . . ?
H10K C102 H10L 105.7 . . ?
C103 C102 C101 130(2) . . ?
C103 C102 H10K 104.7 . . ?
C103 C102 H10L 104.6 . . ?
C102 C103 H10M 106.1 . . ?
C102 C103 H10N 106.2 . . ?
C102 C103 C104 125(2) . . ?
H10M C103 H10N 106.3 . . ?
C104 C103 H10M 106.1 . . ?
C104 C103 H10N 106.2 . . ?
C103 C104 H10O 109.5 . . ?
C103 C104 H10P 109.4 . . ?
C103 C104 H10Q 109.5 . . ?
H10O C104 H10P 109.5 . . ?
H10O C104 H10Q 109.5 . . ?
H10P C104 H10Q 109.5 . . ?
N100 C105 H10R 108.4 . . ?
N100 C105 H10S 108.4 . . ?
N100 C105 C106 116(2) . . ?
H10R C105 H10S 107.5 . . ?
C106 C105 H10R 108.4 . . ?
C106 C105 H10S 108.4 . . ?
C105 C106 H10T 109.9 . . ?
C105 C106 H10U 110.0 . . ?
H10T C106 H10U 108.3 . . ?
C107 C106 C105 109(2) . . ?
C107 C106 H10T 109.9 . . ?
C107 C106 H10U 110.0 . . ?
C106 C107 H10V 110.1 . . ?
C106 C107 H10W 109.9 . . ?
C106 C107 C108 109(2) . . ?
H10V C107 H10W 108.4 . . ?
C108 C107 H10V 110.0 . . ?
C108 C107 H10W 109.9 . . ?
C107 C108 H10X 109.5 . . ?
C107 C108 H10Y 109.5 . . ?
C107 C108 H 109.4 . . ?
H10X C108 H10Y 109.5 . . ?
H10X C108 H 109.5 . . ?
H10Y C108 H 109.5 . . ?
N100 C109 H10Z 109.6 . . ?
N100 C109 HA 109.6 . . ?
H10Z C109 HA 108.1 . . ?
C110 C109 N100 110(2) . . ?
C110 C109 H10Z 109.6 . . ?
C110 C109 HA 109.6 . . ?
C109 C110 H11A 111.5 . . ?
C109 C110 H11B 111.5 . . ?
C109 C110 C111 101(2) . . ?
H11A C110 H11B 109.3 . . ?
C111 C110 H11A 111.5 . . ?
C111 C110 H11B 111.5 . . ?
C110 C111 H11C 110.2 . . ?
C110 C111 H11D 110.2 . . ?
H11C C111 H11D 108.5 . . ?
C112 C111 C110 108(2) . . ?
C112 C111 H11C 110.2 . . ?
C112 C111 H11D 110.2 . . ?
C111 C112 H11E 109.4 . . ?
C111 C112 H11F 109.5 . . ?
C111 C112 H11G 109.4 . . ?
H11E C112 H11F 109.5 . . ?
H11E C112 H11G 109.5 . . ?
H11F C112 H11G 109.5 . . ?
N100 C113 H11H 106.7 . . ?
N100 C113 H11I 106.7 . . ?
H11H C113 H11I 106.6 . . ?
C114 C113 N100 123(2) . . ?
C114 C113 H11H 106.7 . . ?
C114 C113 H11I 106.7 . . ?
C113 C114 H11J 104.9 . . ?
C113 C114 H11K 104.9 . . ?
C113 C114 C115 129(3) . . ?
H11J C114 H11K 105.8 . . ?
C115 C114 H11J 104.9 . . ?
C115 C114 H11K 104.9 . . ?
C114 C115 H11L 109.5 . . ?
C114 C115 H11M 109.5 . . ?
C114 C115 H11N 109.5 . . ?
H11L C115 H11M 109.5 . . ?
H11L C115 H11N 109.5 . . ?
H11M C115 H11N 109.5 . . ?
C205 N200 C201 123(9) . . ?
C205 N200 C209 79(6) . . ?
C209 N200 C201 144(9) . . ?
N200 C201 H20A 98.5 . . ?
N200 C201 H20B 98.5 . . ?
H20A C201 H20B 103.8 . . ?
C202 C201 N200 152(10) . . ?
C202 C201 H20A 98.6 . . ?
C202 C201 H20B 98.3 . . ?
C201 C202 H20C 104.0 . . ?
C201 C202 H20D 103.9 . . ?
C201 C202 C203 133(9) . . ?
H20C C202 H20D 105.4 . . ?
C203 C202 H20C 104.0 . . ?
C203 C202 H20D 103.6 . . ?
C202 C203 H20E 105.5 . . ?
C202 C203 H20F 105.4 . . ?
H20E C203 H20F 106.1 . . ?
C204 C203 C202 128(9) . . ?
C204 C203 H20E 105.4 . . ?
C204 C203 H20F 104.8 . . ?
C203 C204 H20G 112.8 . . ?
C203 C204 H20H 112.9 . . ?
C203 C204 H20I 114.3 . . ?
H20G C204 H20H 105.5 . . ?
H20G C204 H20I 105.6 . . ?
H20H C204 H20I 105.0 . . ?
C206 C205 N200 146(10) . . ?
C205 C206 C207 158(10) . . ?
C206 C207 H20J 96.4 . . ?
C206 C207 H20K 97.3 . . ?
C206 C207 C208 157(10) . . ?
H20J C207 H20K 103.5 . . ?
C208 C207 H20J 96.7 . . ?
C208 C207 H20K 97.3 . . ?
C207 C208 H20L 111.9 . . ?
C207 C208 H20M 112.5 . . ?
C207 C208 H20N 111.5 . . ?
H20L C208 H20M 106.9 . . ?
H20L C208 H20N 107.0 . . ?
H20M C208 H20N 106.7 . . ?
N200 C209 C210 94(6) . . ?
C211 C210 C209 116(10) . . ?
C210 C211 H21A 99.9 . . ?
C210 C211 H21B 100.1 . . ?
C210 C211 C212 147(10) . . ?
H21A C211 H21B 104.3 . . ?
C212 C211 H21A 100.1 . . ?
C212 C211 H21B 100.4 . . ?
C211 C212 H21C 110.5 . . ?
C211 C212 H21D 110.7 . . ?
C211 C212 H21E 110.3 . . ?
H21C C212 H21D 108.4 . . ?
H21C C212 H21E 108.4 . . ?
H21D C212 H21E 108.4 . . ?

loop_
_geom_bond_atom_site_label_1
_geom_bond_atom_site_label_2
_geom_bond_distance
_geom_bond_site_symmetry_2
_geom_bond_publ_flag
S1 O1 1.46(4) . ?
S1 O2 1.62(4) . ?
S1 O3 1.44(4) . ?
S1 C1 1.775(19) . ?
S1M O1M 1.40(3) . ?
S1M O2M 1.39(3) . ?
S1M O3M 1.67(4) . ?
S1M C1 1.775(19) . ?
C1 H1AA 0.9807 . ?
C1 H1AB 0.9807 . ?
C1 H1AC 0.9807 . ?
C1 H1BD 1.0377 . ?
C1 H1BE 1.0378 . ?
C1 H1BF 1.0375 . ?
S2 O4 1.51(3) . ?
S2 O5 1.57(3) . ?
S2 O6 1.41(3) . ?
S2 C2 1.77(2) . ?
S2M O4M 1.50(4) . ?
S2M O5M 1.46(4) . ?
S2M O6M 1.30(4) . ?
S2M C2 1.77(2) . ?
C2 H2AA 0.9800 . ?
C2 H2AB 0.9800 . ?
C2 H2AC 0.9800 . ?
C2 H2BD 0.9801 . ?
C2 H2BE 0.9801 . ?
C2 H2BF 0.9801 . ?
F1A C20A 1.37(2) . ?
F1B C20B 1.41(3) . ?
F1C C20C 1.331(10) . ?
F1D C20D 1.334(17) . ?
F2A C20A 1.49(2) . ?
F2B C20B 1.41(3) . ?
F2C C20C 1.332(10) . ?
F2D C20D 1.359(17) . ?
F3A C20A 1.28(2) . ?
F3B C20B 1.23(3) . ?
F3C C20C 1.337(10) . ?
F3D C20D 1.296(17) . ?
F4A C21A 1.32(2) . ?
F4B C21B 1.320(10) . ?
F4C C21C 1.339(10) . ?
F4D C21D 1.316(10) . ?
F5A C21A 1.37(2) . ?
F5B C21B 1.339(10) . ?
F5C C21C 1.329(10) . ?
F5D C21D 1.328(10) . ?
F6A C21A 1.40(2) . ?
F6B C21B 1.329(10) . ?
F6C C21C 1.324(10) . ?
F6D C21D 1.326(10) . ?
O1A C12A 1.383(18) . ?
O1A C13A 1.45(2) . ?
O1B C12B 1.36(2) . ?
O1B C13B 1.41(2) . ?
O1C C12C 1.387(14) . ?
O1C C13C 1.48(2) . ?
O1D C12D 1.43(2) . ?
O1D C13D 1.439(18) . ?
O2A C8B 1.440(18) . ?
O2A C13A 1.44(2) . ?
O2B C8C 1.355(14) . ?
O2B C13B 1.451(18) . ?
O2C C8D 1.38(2) . ?
O2C C13C 1.37(2) . ?
O2D C8A 1.44(2) . ?
O2D C13D 1.43(2) . ?
C1A H1A 0.9500 . ?
C1A C2A 1.39(3) . ?
C1A C6A 1.39(3) . ?
C1B H1B 0.9500 . ?
C1B C2B 1.27(3) . ?
C1B C6B 1.41(3) . ?
C2A C3A 1.39(3) . ?
C2A C20A 1.36(3) . ?
C2B C3B 1.44(3) . ?
C2B C20B 1.468(18) . ?
C3A H3A 0.9500 . ?
C3A C4A 1.37(3) . ?
C3B H3B 0.9500 . ?
C3B C4B 1.32(3) . ?
C4A C5A 1.40(3) . ?
C4A C21A 1.47(3) . ?
C4B C5B 1.39(3) . ?
C4B C21B 1.471(17) . ?
C5A H5A 0.9500 . ?
C5A C6A 1.46(3) . ?
C5B H5B 0.9500 . ?
C5B C6B 1.47(3) . ?
C6A C7A 1.43(3) . ?
C6B C7B 1.43(3) . ?
C6C C5C 1.3900 . ?
C6C C1C 1.3900 . ?
C6C C7C 1.535(14) . ?
C5C H5C 0.9500 . ?
C5C C4C 1.3900 . ?
C4C C3C 1.3900 . ?
C4C C21C 1.459(9) . ?
C3C H3C 0.9500 . ?
C3C C2C 1.3900 . ?
C2C C1C 1.3900 . ?
C2C C20C 1.464(10) . ?
C1C H1C 0.9500 . ?
C6D C1D 1.3900 . ?
C6D C5D 1.3900 . ?
C6D C7D 1.41(2) . ?
C1D H1D 0.9500 . ?
C1D C2D 1.3900 . ?
C2D C3D 1.3900 . ?
C2D C20D 1.439(16) . ?
C3D H3D 0.9500 . ?
C3D C4D 1.3900 . ?
C4D C5D 1.3900 . ?
C4D C21D 1.443(9) . ?
C5D H5D 0.9500 . ?
C7A C8A 1.39(2) . ?
C7A C12A 1.46(3) . ?
C7B C8B 1.39(3) . ?
C7B C12B 1.46(2) . ?
C7C C12C 1.3900 . ?
C7C C8C 1.3900 . ?
C12C C11C 1.3900 . ?
C11C C10C 1.3900 . ?
C11C C14C 1.536(19) . ?
C10C H10C 0.9500 . ?
C10C C9C 1.3900 . ?
C9C C8C 1.3900 . ?
C9C C14B 1.53(2) . ?
C7D C8D 1.42(2) . ?
C7D C12D 1.52(3) . ?
C8A C9A 1.41(3) . ?
C8B C9B 1.36(3) . ?
C8D C9D 1.38(3) . ?
C9A C10A 1.35(2) . ?
C9A C14D 1.57(2) . ?
C9B C10B 1.46(2) . ?
C9B C14A 1.50(3) . ?
C9D C10D 1.41(3) . ?
C9D C14C 1.54(2) . ?
C10A H10A 0.9500 . ?
C10A C11A 1.41(2) . ?
C10B H10B 0.9500 . ?
C10B C11B 1.44(3) . ?
C10D H10D 0.9500 . ?
C10D C11D 1.43(2) . ?
C11A C12A 1.41(3) . ?
C11A C14A 1.55(3) . ?
C11B C12B 1.41(3) . ?
C11B C14B 1.55(2) . ?
C11D C12D 1.30(3) . ?
C11D C14D 1.57(3) . ?
C13A H13A 0.9900 . ?
C13A H13B 0.9900 . ?
C13B H13C 0.9900 . ?
C13B H13D 0.9900 . ?
C13C H13E 0.9900 . ?
C13C H13F 0.9900 . ?
C13D H13G 0.9900 . ?
C13D H13H 0.9900 . ?
C14A H14A 1.0000 . ?
C14A C15A 1.45(3) . ?
C14B H14B 1.0000 . ?
C14B C15B 1.57(3) . ?
C14C H14C 1.0000 . ?
C14C C15C 1.47(3) . ?
C14D H14D 1.0000 . ?
C14D C15D 1.57(3) . ?
C15A H15A 0.9900 . ?
C15A H15B 0.9900 . ?
C15A C16A 1.50(3) . ?
C15B H15C 0.9900 . ?
C15B H15D 0.9900 . ?
C15B C16B 1.49(2) . ?
C15C H15E 0.9900 . ?
C15C H15F 0.9900 . ?
C15C C16C 1.60(2) . ?
C15D H15G 0.9900 . ?
C15D H15H 0.9900 . ?
C15D C16D 1.51(3) . ?
C16A H16A 0.9900 . ?
C16A H16B 0.9900 . ?
C16A C17A 1.56(3) . ?
C16B H16C 0.9900 . ?
C16B H16D 0.9900 . ?
C16B C17B 1.54(3) . ?
C16C H16E 0.9900 . ?
C16C H16F 0.9900 . ?
C16C C17C 1.51(3) . ?
C16D H16G 0.9900 . ?
C16D H16H 0.9900 . ?
C16D C17D 1.49(3) . ?
C17A H17A 0.9900 . ?
C17A H17B 0.9900 . ?
C17A C18A 1.61(3) . ?
C17B H17C 0.9900 . ?
C17B H17D 0.9900 . ?
C17B C18B 1.55(2) . ?
C17C H17E 0.9900 . ?
C17C H17F 0.9900 . ?
C17C C18C 1.50(2) . ?
C17D H17G 0.9900 . ?
C17D H17H 0.9900 . ?
C17D C18D 1.45(3) . ?
C18A H18A 0.9900 . ?
C18A H18B 0.9900 . ?
C18A C19A 1.498(17) . ?
C18B H18C 0.9900 . ?
C18B H18D 0.9900 . ?
C18B C19B 1.44(3) . ?
C18C H18E 0.9900 . ?
C18C H18F 0.9900 . ?
C18C C19C 1.50(3) . ?
C18D H18G 0.9900 . ?
C18D H18H 0.9900 . ?
C18D C19D 1.47(3) . ?
C19A H19A 0.9800 . ?
C19A H19B 0.9800 . ?
C19A H19C 0.9800 . ?
C19B H19D 0.9800 . ?
C19B H19E 0.9800 . ?
C19B H19F 0.9800 . ?
C19C H19G 0.9800 . ?
C19C H19H 0.9800 . ?
C19C H19I 0.9800 . ?
C19D H19J 0.9800 . ?
C19D H19K 0.9800 . ?
C19D H19L 0.9800 . ?
F1E C20E 1.33(3) . ?
F1F C20F 1.31(3) . ?
F1G C20G 1.31(3) . ?
F2E C20E 1.31(2) . ?
F2F C20F 1.26(3) . ?
F2G C20G 1.30(3) . ?
F03B C20H 1.25(3) . ?
F3E C20E 1.30(2) . ?
F3F C20F 1.37(3) . ?
F3G C20G 1.28(3) . ?
F03Q C20H 1.28(3) . ?
F4E C21E 1.40(2) . ?
F4F C21F 1.46(3) . ?
F04G F059 1.76(3) . ?
F04G C21H 1.321(10) . ?
F4G C21G 1.329(10) . ?
F5E C21E 1.39(2) . ?
F5F C21F 1.35(3) . ?
F5G C21G 1.328(10) . ?
F6E C21E 1.35(2) . ?
F6F C21F 1.31(3) . ?
F6G C21G 1.331(10) . ?
F07N C20H 1.45(3) . ?
F020 C21H 1.331(10) . ?
F059 C21H 1.327(10) . ?
O1E C12E 1.422(18) . ?
O1E C13E 1.41(2) . ?
O1F C12F 1.35(2) . ?
O1F C13F 1.47(2) . ?
O1G C12G 1.41(2) . ?
O1G C13G 1.39(2) . ?
O1H C12H 1.37(2) . ?
O1H C13H 1.463(17) . ?
O2E C8F 1.390(19) . ?
O2E C13E 1.43(2) . ?
O2F C8G 1.37(2) . ?
O2F C13F 1.462(17) . ?
O2G C8H 1.45(2) . ?
O2G C13G 1.40(2) . ?
O2H C8E 1.42(2) . ?
O2H C13H 1.38(2) . ?
C1E H1E 0.9500 . ?
C1E C2E 1.37(3) . ?
C1E C6E 1.34(3) . ?
C2E C3E 1.42(3) . ?
C2E C20E 1.46(3) . ?
C3E H3E 0.9500 . ?
C3E C4E 1.35(3) . ?
C4E C5E 1.40(3) . ?
C4E C21E 1.42(3) . ?
C5E H5E 0.9500 . ?
C5E C6E 1.33(3) . ?
C6E C7E 1.53(2) . ?
C6F C5F 1.3900 . ?
C6F C1F 1.3900 . ?
C6F C7F 1.572(19) . ?
C5F H5F 0.9500 . ?
C5F C4F 1.3900 . ?
C4F C3F 1.3900 . ?
C4F C21F 1.42(3) . ?
C3F H3F 0.9500 . ?
C3F C2F 1.3900 . ?
C2F C1F 1.3900 . ?
C2F C20F 1.45(3) . ?
C1F H1F 0.9500 . ?
C6G C1G 1.3900 . ?
C6G C5G 1.3900 . ?
C6G C7G 1.54(2) . ?
C1G H1G 0.9500 . ?
C1G C2G 1.3900 . ?
C2G C3G 1.3900 . ?
C2G C20G 1.467(17) . ?
C3G H3G 0.9500 . ?
C3G C4G 1.3900 . ?
C4G C5G 1.3900 . ?
C4G C21G 1.447(10) . ?
C5G H5G 0.9500 . ?
C6H C1H 1.3900 . ?
C6H C5H 1.3900 . ?
C6H C7H 1.48(2) . ?
C1H H1H 0.9500 . ?
C1H C2H 1.3900 . ?
C2H C3H 1.3900 . ?
C2H C20H 1.44(2) . ?
C3H H3H 0.9500 . ?
C3H C4H 1.3900 . ?
C4H C5H 1.3900 . ?
C4H C21H 1.34(2) . ?
C5H H5H 0.9500 . ?
C7E C8E 1.32(2) . ?
C7E C12E 1.44(3) . ?
C7F C8F 1.30(3) . ?
C7F C12F 1.43(2) . ?
C7G C8G 1.49(3) . ?
C7G C12G 1.32(2) . ?
C7H C8H 1.37(3) . ?
C7H C12H 1.39(2) . ?
C8E C9E 1.44(2) . ?
C8F C9F 1.43(2) . ?
C8G C9G 1.35(2) . ?
C8H C9H 1.45(3) . ?
C9E C10E 1.38(2) . ?
C9E C14H 1.49(2) . ?
C9F C10F 1.38(2) . ?
C9F C14E 1.53(3) . ?
C9G C10G 1.46(3) . ?
C9G C14F 1.57(2) . ?
C9H C10H 1.43(3) . ?
C9H C14G 1.44(3) . ?
C10E H10E 0.9500 . ?
C10E C11E 1.43(2) . ?
C10F H10F 0.9500 . ?
C10F C11F 1.41(3) . ?
C10G H10G 0.9500 . ?
C10G C11G 1.42(3) . ?
C10H H10H 0.9500 . ?
C10H C11H 1.35(3) . ?
C11E C12E 1.38(2) . ?
C11E C14E 1.53(3) . ?
C11F C12F 1.39(2) . ?
C11F C14F 1.56(2) . ?
C11G C12G 1.36(2) . ?
C11G C14G 1.54(3) . ?
C11H C12H 1.44(3) . ?
C11H C14H 1.55(3) . ?
C13E H13I 0.9900 . ?
C13E H13J 0.9900 . ?
C13F H13K 0.9900 . ?
C13F H13L 0.9900 . ?
C13G H13M 0.9900 . ?
C13G H13N 0.9900 . ?
C13H H13O 0.9900 . ?
C13H H13P 0.9900 . ?
C14E H14E 1.0000 . ?
C14E C15E 1.51(3) . ?
C14F H14F 1.0000 . ?
C14F C15F 1.57(2) . ?
C14G H14G 1.0000 . ?
C14G C15G 1.52(2) . ?
C14H H14H 1.0000 . ?
C14H C15H 1.52(3) . ?
C15E H15I 0.9900 . ?
C15E H15J 0.9900 . ?
C15E C16E 1.58(3) . ?
C15F H15K 0.9900 . ?
C15F H15L 0.9900 . ?
C15F C16F 1.50(2) . ?
C15G H15M 0.9900 . ?
C15G H15N 0.9900 . ?
C15G C16G 1.53(3) . ?
C15H H15O 0.9900 . ?
C15H H15P 0.9900 . ?
C15H C16H 1.59(2) . ?
C16E H16I 0.9900 . ?
C16E H16J 0.9900 . ?
C16E C17E 1.51(3) . ?
C16F H16K 0.9900 . ?
C16F H16L 0.9900 . ?
C16F C17F 1.59(2) . ?
C16G H16M 0.9900 . ?
C16G H16N 0.9900 . ?
C16G C17G 1.52(3) . ?
C16H H16O 0.9900 . ?
C16H H16P 0.9900 . ?
C16H C17H 1.56(3) . ?
C17E H17I 0.9900 . ?
C17E H17J 0.9900 . ?
C17E C18E 1.49(3) . ?
C17F H17K 0.9900 . ?
C17F H17L 0.9900 . ?
C17F C18F 1.50(2) . ?
C17G H17M 0.9900 . ?
C17G H17N 0.9900 . ?
C17G C18G 1.50(3) . ?
C17H H17O 0.9900 . ?
C17H H17P 0.9900 . ?
C17H C18H 1.41(3) . ?
C18E H18I 0.9900 . ?
C18E H18J 0.9900 . ?
C18E C19E 1.517(17) . ?
C18F H18K 0.9900 . ?
C18F H18L 0.9900 . ?
C18F C19F 1.56(2) . ?
C18G H18M 0.9900 . ?
C18G H18N 0.9900 . ?
C18G C19G 1.57(3) . ?
C18H H18O 0.9900 . ?
C18H H18P 0.9900 . ?
C18H C19H 1.57(3) . ?
C19E H19M 0.9800 . ?
C19E H19N 0.9800 . ?
C19E H19O 0.9800 . ?
C19F H19P 0.9800 . ?
C19F H19Q 0.9800 . ?
C19F H19R 0.9800 . ?
C19G H19S 0.9800 . ?
C19G H19T 0.9800 . ?
C19G H19U 0.9800 . ?
C19H H19V 0.9800 . ?
C19H H19W 0.9800 . ?
C19H H19X 0.9800 . ?
N100 C101 1.506(18) . ?
N100 C105 1.45(4) . ?
N100 C109 1.68(4) . ?
N100 C113 1.58(4) . ?
C101 H10I 0.9900 . ?
C101 H10J 0.9900 . ?
C101 C102 1.516(18) . ?
C102 H10K 0.9900 . ?
C102 H10L 0.9900 . ?
C102 C103 1.496(18) . ?
C103 H10M 0.9900 . ?
C103 H10N 0.9900 . ?
C103 C104 1.519(18) . ?
C104 H10O 0.9800 . ?
C104 H10P 0.9800 . ?
C104 H10Q 0.9800 . ?
C105 H10R 0.9900 . ?
C105 H10S 0.9900 . ?
C105 C106 1.66(5) . ?
C106 H10T 0.9900 . ?
C106 H10U 0.9900 . ?
C106 C107 1.35(5) . ?
C107 H10V 0.9900 . ?
C107 H10W 0.9900 . ?
C107 C108 1.55(4) . ?
C108 H10X 0.9800 . ?
C108 H10Y 0.9800 . ?
C108 H 0.9800 . ?
C109 H10Z 0.9900 . ?
C109 HA 0.9900 . ?
C109 C110 1.52(4) . ?
C110 H11A 0.9900 . ?
C110 H11B 0.9900 . ?
C110 C111 1.56(5) . ?
C111 H11C 0.9900 . ?
C111 H11D 0.9900 . ?
C111 C112 1.46(4) . ?
C112 H11E 0.9800 . ?
C112 H11F 0.9800 . ?
C112 H11G 0.9800 . ?
C113 H11H 0.9900 . ?
C113 H11I 0.9900 . ?
C113 C114 1.48(4) . ?
C114 H11J 0.9900 . ?
C114 H11K 0.9900 . ?
C114 C115 1.520(18) . ?
C115 H11L 0.9800 . ?
C115 H11M 0.9800 . ?
C115 H11N 0.9800 . ?
N200 C201 1.51(2) . ?
N200 C205 1.50(2) . ?
N200 C209 1.50(2) . ?
C201 H20A 0.9900 . ?
C201 H20B 0.9900 . ?
C201 C202 1.50(2) . ?
C202 H20C 0.9900 . ?
C202 H20D 0.9900 . ?
C202 C203 1.52(2) . ?
C203 H20E 0.9900 . ?
C203 H20F 0.9900 . ?
C203 C204 1.51(2) . ?
C204 H20G 1.0167 . ?
C204 H20H 1.0169 . ?
C204 H20I 1.0220 . ?
C205 C206 1.50(2) . ?
C206 C207 1.50(2) . ?
C207 H20J 0.9900 . ?
C207 H20K 0.9900 . ?
C207 C208 1.51(2) . ?
C208 H20L 1.0046 . ?
C208 H20M 1.0062 . ?
C208 H20N 1.0036 . ?
C209 C210 1.51(2) . ?
C210 C211 1.50(2) . ?
C211 H21A 0.9900 . ?
C211 H21B 0.9900 . ?
C211 C212 1.51(2) . ?
C212 H21C 0.9904 . ?
C212 H21D 0.9906 . ?
C212 H21E 0.9902 . ?

loop_
_geom_torsion_atom_site_label_1
_geom_torsion_atom_site_label_2
_geom_torsion_atom_site_label_3
_geom_torsion_atom_site_label_4
_geom_torsion
_geom_torsion_site_symmetry_1
_geom_torsion_site_symmetry_2
_geom_torsion_site_symmetry_3
_geom_torsion_site_symmetry_4
_geom_torsion_publ_flag
O1C C12C C11C C10C 177.8(10) . . . . ?
O1C C12C C11C C14C -1.6(12) . . . . ?
O2A C8B C9B C10B -178.7(16) . . . . ?
O2A C8B C9B C14A 5(3) . . . . ?
O2C C8D C9D C10D 178.9(14) . . . . ?
O2C C8D C9D C14C 0(2) . . . . ?
O2D C8A C9A C10A -178.9(16) . . . . ?
O2D C8A C9A C14D 8(3) . . . . ?
C1A C2A C3A C4A -1(3) . . . . ?
C1A C2A C20A F1A 92(2) . . . . ?
C1A C2A C20A F2A -170.2(15) . . . . ?
C1A C2A C20A F3A -36(3) . . . . ?
C1A C6A C7A C8A -100(2) . . . . ?
C1A C6A C7A C12A 83(2) . . . . ?
C1B C2B C3B C4B 7(4) . . . . ?
C1B C2B C20B F1B 40(3) . . . . ?
C1B C2B C20B F2B -71(3) . . . . ?
C1B C2B C20B F3B 173(3) . . . . ?
C1B C6B C7B C8B -56(3) . . . . ?
C1B C6B C7B C12B 130(2) . . . . ?
C2A C1A C6A C5A 2(3) . . . . ?
C2A C1A C6A C7A -179.2(17) . . . . ?
C2A C3A C4A C5A 1(3) . . . . ?
C2A C3A C4A C21A -177.8(17) . . . . ?
C2B C1B C6B C5B 0(4) . . . . ?
C2B C1B C6B C7B 177(2) . . . . ?
C2B C3B C4B C5B -9(4) . . . . ?
C2B C3B C4B C21B -176(2) . . . . ?
C3A C2A C20A F1A -89(2) . . . . ?
C3A C2A C20A F2A 8(3) . . . . ?
C3A C2A C20A F3A 142.3(19) . . . . ?
C3A C4A C5A C6A 2(3) . . . . ?
C3A C4A C21A F4A -110(2) . . . . ?
C3A C4A C21A F5A 127.4(19) . . . . ?
C3A C4A C21A F6A 10(2) . . . . ?
C3B C2B C20B F1B -135(2) . . . . ?
C3B C2B C20B F2B 114(2) . . . . ?
C3B C2B C20B F3B -2(4) . . . . ?
C3B C4B C5B C6B 6(3) . . . . ?
C3B C4B C21B F4B -46(3) . . . . ?
C3B C4B C21B F5B 34(4) . . . . ?
C3B C4B C21B F6B 162(2) . . . . ?
C4A C5A C6A C1A -3(2) . . . . ?
C4A C5A C6A C7A 178.3(16) . . . . ?
C4B C5B C6B C1B -2(3) . . . . ?
C4B C5B C6B C7B -179(2) . . . . ?
C5A C4A C21A F4A 72(2) . . . . ?
C5A C4A C21A F5A -51(2) . . . . ?
C5A C4A C21A F6A -168.2(15) . . . . ?
C5A C6A C7A C8A 79(2) . . . . ?
C5A C6A C7A C12A -99(2) . . . . ?
C5B C4B C21B F4B 146(2) . . . . ?
C5B C4B C21B F5B -134(2) . . . . ?
C5B C4B C21B F6B -6(3) . . . . ?
C5B C6B C7B C8B 121(3) . . . . ?
C5B C6B C7B C12B -53(3) . . . . ?
C6A C1A C2A C3A 0(3) . . . . ?
C6A C1A C2A C20A 178.6(17) . . . . ?
C6A C7A C8A O2D 0(3) . . . . ?
C6A C7A C8A C9A -174.7(18) . . . . ?
C6A C7A C12A O1A -4(3) . . . . ?
C6A C7A C12A C11A 175.1(18) . . . . ?
C6B C1B C2B C3B -2(4) . . . . ?
C6B C1B C2B C20B -177(2) . . . . ?
C6B C7B C8B O2A 1(3) . . . . ?
C6B C7B C8B C9B -173(2) . . . . ?
C6B C7B C12B O1B -1(3) . . . . ?
C6B C7B C12B C11B 178.1(19) . . . . ?
C6C C5C C4C C3C 0.0 . . . . ?
C6C C5C C4C C21C -179.4(15) . . . . ?
C6C C7C C12C O1C -1.1(12) . . . . ?
C6C C7C C12C C11C 176.8(11) . . . . ?
C6C C7C C8C O2B -1.3(11) . . . . ?
C6C C7C C8C C9C -176.8(10) . . . . ?
C5C C6C C1C C2C 0.0 . . . . ?
C5C C6C C7C C12C -118.3(9) . . . . ?
C5C C6C C7C C8C 58.5(11) . . . . ?
C5C C4C C3C C2C 0.0 . . . . ?
C5C C4C C21C F4C 129(2) . . . . ?
C5C C4C C21C F5C -135(2) . . . . ?
C5C C4C C21C F6C 24(3) . . . . ?
C4C C3C C2C C1C 0.0 . . . . ?
C4C C3C C2C C20C 177.0(15) . . . . ?
C3C C4C C21C F4C -51(2) . . . . ?
C3C C4C C21C F5C 46(3) . . . . ?
C3C C4C C21C F6C -155(2) . . . . ?
C3C C2C C1C C6C 0.0 . . . . ?
C3C C2C C20C F1C -114(2) . . . . ?
C3C C2C C20C F2C 34(3) . . . . ?
C3C C2C C20C F3C 112(2) . . . . ?
C1C C6C C5C C4C 0.0 . . . . ?
C1C C6C C7C C12C 56.7(12) . . . . ?
C1C C6C C7C C8C -126.5(8) . . . . ?
C1C C2C C20C F1C 63(3) . . . . ?
C1C C2C C20C F2C -149(2) . . . . ?
C1C C2C C20C F3C -71(2) . . . . ?
C6D C1D C2D C3D 0.0 . . . . ?
C6D C1D C2D C20D 155.1(18) . . . . ?
C6D C7D C8D O2C 13(2) . . . . ?
C6D C7D C8D C9D -171.1(17) . . . . ?
C6D C7D C12D O1D -5(2) . . . . ?
C6D C7D C12D C11D 168.0(16) . . . . ?
C1D C6D C5D C4D 0.0 . . . . ?
C1D C6D C7D C8D -119.6(17) . . . . ?
C1D C6D C7D C12D 71.6(19) . . . . ?
C1D C2D C3D C4D 0.0 . . . . ?
C1D C2D C20D F1D 40(3) . . . . ?
C1D C2D C20D F2D -102(3) . . . . ?
C1D C2D C20D F3D 155.6(17) . . . . ?
C2D C3D C4D C5D 0.0 . . . . ?
C2D C3D C4D C21D 176.8(18) . . . . ?
C3D C2D C20D F1D -163.9(18) . . . . ?
C3D C2D C20D F2D 54(3) . . . . ?
C3D C2D C20D F3D -48(2) . . . . ?
C3D C4D C5D C6D 0.0 . . . . ?
C3D C4D C21D F4D 52(2) . . . . ?
C3D C4D C21D F5D 170.1(18) . . . . ?
C3D C4D C21D F6D -56(3) . . . . ?
C5D C6D C1D C2D 0.0 . . . . ?
C5D C6D C7D C8D 55(2) . . . . ?
C5D C6D C7D C12D -113.3(14) . . . . ?
C5D C4D C21D F4D -131.7(18) . . . . ?
C5D C4D C21D F5D -13(3) . . . . ?
C5D C4D C21D F6D 120.6(19) . . . . ?
C7A C8A C9A C10A -4(3) . . . . ?
C7A C8A C9A C14D -177.3(18) . . . . ?
C7B C8B C9B C10B -5(3) . . . . ?
C7B C8B C9B C14A 179(2) . . . . ?
C7C C6C C5C C4C 175.1(12) . . . . ?
C7C C6C C1C C2C -174.9(12) . . . . ?
C7C C12C C11C C10C 0.0 . . . . ?
C7C C12C C11C C14C -179.5(11) . . . . ?
C12C O1C C13C O2C -93.5(15) . . . . ?
C12C C7C C8C O2B 175.6(10) . . . . ?
C12C C7C C8C C9C 0.0 . . . . ?
C12C C11C C10C C9C 0.0 . . . . ?
C12C C11C C14C C9D -87.8(15) . . . . ?
C12C C11C C14C C15C 148.3(12) . . . . ?
C11C C10C C9C C8C 0.0 . . . . ?
C11C C10C C9C C14B 176.5(11) . . . . ?
C11C C14C C15C C16C -61.1(19) . . . . ?
C10C C11C C14C C9D 92.7(15) . . . . ?
C10C C11C C14C C15C -31.1(17) . . . . ?
C10C C9C C8C O2B -175.2(11) . . . . ?
C10C C9C C8C C7C 0.0 . . . . ?
C10C C9C C14B C11B -91.1(14) . . . . ?
C10C C9C C14B C15B 30.0(17) . . . . ?
C9C C14B C15B C16B 64(2) . . . . ?
C8C O2B C13B O1B 86.1(18) . . . . ?
C8C C7C C12C O1C -177.8(10) . . . . ?
C8C C7C C12C C11C 0.0 . . . . ?
C8C C9C C14B C11B 85.5(14) . . . . ?
C8C C9C C14B C15B -153.4(11) . . . . ?
C7D C6D C1D C2D 175.0(17) . . . . ?
C7D C6D C5D C4D -175.0(17) . . . . ?
C7D C8D C9D C10D 3(3) . . . . ?
C7D C8D C9D C14C -175.7(15) . . . . ?
C8A O2D C13D O1D 94.0(16) . . . . ?
C8A C7A C12A O1A 178.8(16) . . . . ?
C8A C7A C12A C11A -3(3) . . . . ?
C8A C9A C10A C11A 5(3) . . . . ?
C8A C9A C14D C11D 83.9(19) . . . . ?
C8A C9A C14D C15D -151.7(17) . . . . ?
C8B O2A C13A O1A 93.3(17) . . . . ?
C8B C7B C12B O1B -175.5(16) . . . . ?
C8B C7B C12B C11B 4(3) . . . . ?
C8B C9B C10B C11B 4(3) . . . . ?
C8B C9B C14A C11A 83(2) . . . . ?
C8B C9B C14A C15A -148.2(19) . . . . ?
C8D O2C C13C O1C 94.6(16) . . . . ?
C8D C7D C12D O1D -175.6(13) . . . . ?
C8D C7D C12D C11D -2(2) . . . . ?
C8D C9D C10D C11D -2(2) . . . . ?
C8D C9D C14C C11C 88.5(18) . . . . ?
C8D C9D C14C C15C -142.9(16) . . . . ?
C9A C10A C11A C12A -5(3) . . . . ?
C9A C10A C11A C14A -179.6(18) . . . . ?
C9A C14D C15D C16D 168.8(15) . . . . ?
C9B C10B C11B C12B 0(3) . . . . ?
C9B C10B C11B C14B -178.3(17) . . . . ?
C9B C14A C15A C16A 167.5(16) . . . . ?
C9D C10D C11D C12D -2(2) . . . . ?
C9D C10D C11D C14D -179.6(14) . . . . ?
C9D C14C C15C C16C 175.5(14) . . . . ?
C10A C9A C14D C11D -89(2) . . . . ?
C10A C9A C14D C15D 36(3) . . . . ?
C10A C11A C12A O1A -178.1(16) . . . . ?
C10A C11A C12A C7A 3(3) . . . . ?
C10A C11A C14A C9B 91(2) . . . . ?
C10A C11A C14A C15A -40(2) . . . . ?
C10B C9B C14A C11A -94.0(19) . . . . ?
C10B C9B C14A C15A 35(2) . . . . ?
C10B C11B C12B O1B 175.3(17) . . . . ?
C10B C11B C12B C7B -4(3) . . . . ?
C10B C11B C14B C9C 93(2) . . . . ?
C10B C11B C14B C15B -30(2) . . . . ?
C10D C9D C14C C11C -90.6(19) . . . . ?
C10D C9D C14C C15C 38(2) . . . . ?
C10D C11D C12D O1D 176.6(14) . . . . ?
C10D C11D C12D C7D 4(3) . . . . ?
C10D C11D C14D C9A 92.0(18) . . . . ?
C10D C11D C14D C15D -31(2) . . . . ?
C11A C14A C15A C16A -67(2) . . . . ?
C11B C14B C15B C16B -177.0(15) . . . . ?
C11D C14D C15D C16D -70(2) . . . . ?
C12A O1A C13A O2A -92.6(16) . . . . ?
C12A C7A C8A O2D 177.9(15) . . . . ?
C12A C7A C8A C9A 3(3) . . . . ?
C12A C11A C14A C9B -83.8(18) . . . . ?
C12A C11A C14A C15A 145.2(17) . . . . ?
C12B O1B C13B O2B -88.1(18) . . . . ?
C12B C7B C8B O2A 174.9(15) . . . . ?
C12B C7B C8B C9B 1(3) . . . . ?
C12B C11B C14B C9C -84.6(19) . . . . ?
C12B C11B C14B C15B 152.4(17) . . . . ?
C12D O1D C13D O2D -90.3(18) . . . . ?
C12D C7D C8D O2C -177.3(13) . . . . ?
C12D C7D C8D C9D -1(2) . . . . ?
C12D C11D C14D C9A -86(2) . . . . ?
C12D C11D C14D C15D 151.1(17) . . . . ?
C13A O1A C12A C7A -100.0(18) . . . . ?
C13A O1A C12A C11A 81(2) . . . . ?
C13A O2A C8B C7B 103.6(19) . . . . ?
C13A O2A C8B C9B -82(2) . . . . ?
C13B O1B C12B C7B -97.8(17) . . . . ?
C13B O1B C12B C11B 83(2) . . . . ?
C13B O2B C8C C7C 101.2(14) . . . . ?
C13B O2B C8C C9C -83.4(15) . . . . ?
C13C O1C C12C C7C -105.3(12) . . . . ?
C13C O1C C12C C11C 76.8(13) . . . . ?
C13C O2C C8D C7D 96.6(17) . . . . ?
C13C O2C C8D C9D -79(2) . . . . ?
C13D O1D C12D C7D -104.7(16) . . . . ?
C13D O1D C12D C11D 82(2) . . . . ?
C13D O2D C8A C7A 98.6(17) . . . . ?
C13D O2D C8A C9A -86(2) . . . . ?
C14A C9B C10B C11B -178.6(17) . . . . ?
C14A C11A C12A O1A -3(3) . . . . ?
C14A C11A C12A C7A 178.5(17) . . . . ?
C14A C15A C16A C17A 179.5(17) . . . . ?
C14B C9C C8C O2B 8.1(12) . . . . ?
C14B C9C C8C C7C -176.7(11) . . . . ?
C14B C11B C12B O1B -7(3) . . . . ?
C14B C11B C12B C7B 174.1(18) . . . . ?
C14B C15B C16B C17B -172.3(15) . . . . ?
C14C C11C C10C C9C 179.4(11) . . . . ?
C14C C9D C10D C11D 177.4(14) . . . . ?
C14C C15C C16C C17C -174.5(16) . . . . ?
C14D C9A C10A C11A 177.7(18) . . . . ?
C14D C11D C12D O1D -6(2) . . . . ?
C14D C11D C12D C7D -178.4(14) . . . . ?
C14D C15D C16D C17D 165.9(17) . . . . ?
C15A C16A C17A C18A 177.7(17) . . . . ?
C15B C16B C17B C18B -174.5(16) . . . . ?
C15C C16C C17C C18C 173.2(16) . . . . ?
C15D C16D C17D C18D -79(2) . . . . ?
C16A C17A C18A C19A 172.8(18) . . . . ?
C16B C17B C18B C19B -179.8(16) . . . . ?
C16C C17C C18C C19C -177.3(16) . . . . ?
C16D C17D C18D C19D 176.8(18) . . . . ?
C20A C2A C3A C4A -179.9(17) . . . . ?
C20B C2B C3B C4B -178(2) . . . . ?
C20C C2C C1C C6C -177.1(14) . . . . ?
C20D C2D C3D C4D -155.8(18) . . . . ?
C21A C4A C5A C6A -180.0(16) . . . . ?
C21B C4B C5B C6B 175(2) . . . . ?
C21C C4C C3C C2C 179.4(15) . . . . ?
C21D C4D C5D C6D -176.8(18) . . . . ?
F04G F059 C21H F020 -111.1(17) . . . . ?
F04G F059 C21H C4H 124(2) . . . . ?
F059 F04G C21H F020 83(2) . . . . ?
F059 F04G C21H C4H -129(2) . . . . ?
O2E C8F C9F C10F -178.2(14) . . . . ?
O2E C8F C9F C14E 4(2) . . . . ?
O2F C8G C9G C10G -177.8(14) . . . . ?
O2F C8G C9G C14F 4(2) . . . . ?
O2G C8H C9H C10H -177.7(12) . . . . ?
O2G C8H C9H C14G -4(2) . . . . ?
O2H C8E C9E C10E -175.3(15) . . . . ?
O2H C8E C9E C14H 4(3) . . . . ?
C1E C2E C3E C4E 6(3) . . . . ?
C1E C2E C20E F1E -46(2) . . . . ?
C1E C2E C20E F2E 64(3) . . . . ?
C1E C2E C20E F3E -158(2) . . . . ?
C1E C6E C7E C8E -99(2) . . . . ?
C1E C6E C7E C12E 86(2) . . . . ?
C2E C1E C6E C5E 4(3) . . . . ?
C2E C1E C6E C7E -179.3(17) . . . . ?
C2E C3E C4E C5E -1(3) . . . . ?
C2E C3E C4E C21E 176.6(17) . . . . ?
C3E C2E C20E F1E 142.7(17) . . . . ?
C3E C2E C20E F2E -107(2) . . . . ?
C3E C2E C20E F3E 31(3) . . . . ?
C3E C4E C5E C6E -2(3) . . . . ?
C3E C4E C21E F4E 10(3) . . . . ?
C3E C4E C21E F5E 126(2) . . . . ?
C3E C4E C21E F6E -111(2) . . . . ?
C4E C5E C6E C1E 1(3) . . . . ?
C4E C5E C6E C7E -176.0(16) . . . . ?
C5E C4E C21E F4E -171.9(16) . . . . ?
C5E C4E C21E F5E -56(2) . . . . ?
C5E C4E C21E F6E 67(2) . . . . ?
C5E C6E C7E C8E 79(2) . . . . ?
C5E C6E C7E C12E -97(2) . . . . ?
C6E C1E C2E C3E -7(3) . . . . ?
C6E C1E C2E C20E -177.7(19) . . . . ?
C6E C7E C8E O2H 2(3) . . . . ?
C6E C7E C8E C9E -175.5(17) . . . . ?
C6E C7E C12E O1E -5(2) . . . . ?
C6E C7E C12E C11E 177.0(17) . . . . ?
C6F C5F C4F C3F 0.0 . . . . ?
C6F C5F C4F C21F -175.3(19) . . . . ?
C6F C7F C8F O2E -3(2) . . . . ?
C6F C7F C8F C9F -176.6(14) . . . . ?
C6F C7F C12F O1F 2(2) . . . . ?
C6F C7F C12F C11F -180.0(14) . . . . ?
C5F C6F C1F C2F 0.0 . . . . ?
C5F C6F C7F C8F 121.0(16) . . . . ?
C5F C6F C7F C12F -56.6(17) . . . . ?
C5F C4F C3F C2F 0.0 . . . . ?
C5F C4F C21F F4F -124.3(16) . . . . ?
C5F C4F C21F F5F -19(3) . . . . ?
C5F C4F C21F F6F 131.9(19) . . . . ?
C4F C3F C2F C1F 0.0 . . . . ?
C4F C3F C2F C20F 178(2) . . . . ?
C3F C4F C21F F4F 60(2) . . . . ?
C3F C4F C21F F5F 165.4(17) . . . . ?
C3F C4F C21F F6F -44(3) . . . . ?
C3F C2F C1F C6F 0.0 . . . . ?
C3F C2F C20F F1F 112(2) . . . . ?
C3F C2F C20F F2F -136(2) . . . . ?
C3F C2F C20F F3F -4(3) . . . . ?
C1F C6F C5F C4F 0.0 . . . . ?
C1F C6F C7F C8F -52.8(19) . . . . ?
C1F C6F C7F C12F 129.6(13) . . . . ?
C1F C2F C20F F1F -71(3) . . . . ?
C1F C2F C20F F2F 42(3) . . . . ?
C1F C2F C20F F3F 173.6(18) . . . . ?
C6G C1G C2G C3G 0.0 . . . . ?
C6G C1G C2G C20G -176.9(16) . . . . ?
C6G C7G C8G O2F 1(2) . . . . ?
C6G C7G C8G C9G -179.2(15) . . . . ?
C6G C7G C12G O1G -3(2) . . . . ?
C6G C7G C12G C11G 177.2(16) . . . . ?
C1G C6G C5G C4G 0.0 . . . . ?
C1G C6G C7G C8G -128.5(13) . . . . ?
C1G C6G C7G C12G 57.9(19) . . . . ?
C1G C2G C3G C4G 0.0 . . . . ?
C1G C2G C20G F1G 67(3) . . . . ?
C1G C2G C20G F2G -46(3) . . . . ?
C1G C2G C20G F3G -155(2) . . . . ?
C2G C3G C4G C5G 0.0 . . . . ?
C2G C3G C4G C21G 177.3(15) . . . . ?
C3G C2G C20G F1G -110(3) . . . . ?
C3G C2G C20G F2G 137(2) . . . . ?
C3G C2G C20G F3G 28(3) . . . . ?
C3G C4G C5G C6G 0.0 . . . . ?
C3G C4G C21G F4G -47(3) . . . . ?
C3G C4G C21G F5G 93(2) . . . . ?
C3G C4G C21G F6G -159.5(19) . . . . ?
C5G C6G C1G C2G 0.0 . . . . ?
C5G C6G C7G C8G 55.8(16) . . . . ?
C5G C6G C7G C12G -117.8(18) . . . . ?
C5G C4G C21G F4G 130(2) . . . . ?
C5G C4G C21G F5G -90(2) . . . . ?
C5G C4G C21G F6G 18(3) . . . . ?
C6H C1H C2H C3H 0.0 . . . . ?
C6H C1H C2H C20H 166.5(17) . . . . ?
C6H C7H C8H O2G 4(2) . . . . ?
C6H C7H C8H C9H -178.6(14) . . . . ?
C6H C7H C12H O1H 3(2) . . . . ?
C6H C7H C12H C11H 173.9(14) . . . . ?
C1H C6H C5H C4H 0.0 . . . . ?
C1H C6H C7H C8H -115.9(15) . . . . ?
C1H C6H C7H C12H 63(2) . . . . ?
C1H C2H C3H C4H 0.0 . . . . ?
C1H C2H C20H F03B 28(3) . . . . ?
C1H C2H C20H F03Q 161(2) . . . . ?
C1H C2H C20H F07N -85(2) . . . . ?
C2H C3H C4H C5H 0.0 . . . . ?
C2H C3H C4H C21H 173.5(18) . . . . ?
C3H C2H C20H F03B -166(2) . . . . ?
C3H C2H C20H F03Q -34(3) . . . . ?
C3H C2H C20H F07N 80(2) . . . . ?
C3H C4H C5H C6H 0.0 . . . . ?
C3H C4H C21H F04G 30(3) . . . . ?
C3H C4H C21H F020 174.6(17) . . . . ?
C3H C4H C21H F059 -76(2) . . . . ?
C5H C6H C1H C2H 0.0 . . . . ?
C5H C6H C7H C8H 64.6(19) . . . . ?
C5H C6H C7H C12H -116.0(14) . . . . ?
C5H C4H C21H F04G -156.5(18) . . . . ?
C5H C4H C21H F020 -12(3) . . . . ?
C5H C4H C21H F059 97(2) . . . . ?
C7E C8E C9E C10E 2(3) . . . . ?
C7E C8E C9E C14H -178.2(18) . . . . ?
C7F C6F C5F C4F -173.6(15) . . . . ?
C7F C6F C1F C2F 173.8(14) . . . . ?
C7F C8F C9F C10F -4(2) . . . . ?
C7F C8F C9F C14E 178.6(16) . . . . ?
C7G C6G C1G C2G -175.8(13) . . . . ?
C7G C6G C5G C4G 175.7(13) . . . . ?
C7G C8G C9G C10G 3(2) . . . . ?
C7G C8G C9G C14F -175.6(14) . . . . ?
C7H C6H C1H C2H -179.4(17) . . . . ?
C7H C6H C5H C4H 179.5(16) . . . . ?
C7H C8H C9H C10H 4(2) . . . . ?
C7H C8H C9H C14G 178.6(16) . . . . ?
C8E O2H C13H O1H 94.4(17) . . . . ?
C8E C7E C12E O1E 178.5(16) . . . . ?
C8E C7E C12E C11E 1(3) . . . . ?
C8E C9E C10E C11E -7(3) . . . . ?
C8E C9E C14H C11H 84(2) . . . . ?
C8E C9E C14H C15H -146.8(19) . . . . ?
C8F O2E C13E O1E 93.5(17) . . . . ?
C8F C7F C12F O1F -175.8(16) . . . . ?
C8F C7F C12F C11F 2(2) . . . . ?
C8F C9F C10F C11F 4(2) . . . . ?
C8F C9F C14E C11E 83.5(17) . . . . ?
C8F C9F C14E C15E -149.6(17) . . . . ?
C8G O2F C13F O1F 87.5(19) . . . . ?
C8G C7G C12G O1G -176.4(13) . . . . ?
C8G C7G C12G C11G 4(3) . . . . ?
C8G C9G C10G C11G 1(2) . . . . ?
C8G C9G C14F C11F 87(2) . . . . ?
C8G C9G C14F C15F -152.7(17) . . . . ?
C8H O2G C13G O1G 96.2(16) . . . . ?
C8H C7H C12H O1H -177.4(14) . . . . ?
C8H C7H C12H C11H -7(2) . . . . ?
C8H C9H C10H C11H -7(2) . . . . ?
C8H C9H C14G C11G 88.5(18) . . . . ?
C8H C9H C14G C15G -140.9(16) . . . . ?
C9E C10E C11E C12E 8(3) . . . . ?
C9E C10E C11E C14E -175.6(17) . . . . ?
C9E C14H C15H C16H 167.6(18) . . . . ?
C9F C10F C11F C12F -1(2) . . . . ?
C9F C10F C11F C14F -178.2(16) . . . . ?
C9F C14E C15E C16E 168.5(16) . . . . ?
C9G C10G C11G C12G -2(2) . . . . ?
C9G C10G C11G C14G -178.7(14) . . . . ?
C9G C14F C15F C16F 66(2) . . . . ?
C9H C10H C11H C12H 3(2) . . . . ?
C9H C10H C11H C14H -175.6(14) . . . . ?
C9H C14G C15G C16G 174.9(15) . . . . ?
C10E C9E C14H C11H -97(2) . . . . ?
C10E C9E C14H C15H 32(3) . . . . ?
C10E C11E C12E O1E 177.6(15) . . . . ?
C10E C11E C12E C7E -5(3) . . . . ?
C10E C11E C14E C9F 94.3(18) . . . . ?
C10E C11E C14E C15E -32(2) . . . . ?
C10F C9F C14E C11E -93.8(17) . . . . ?
C10F C9F C14E C15E 33(2) . . . . ?
C10F C11F C12F O1F 175.9(14) . . . . ?
C10F C11F C12F C7F -2(2) . . . . ?
C10F C11F C14F C9G 93.1(19) . . . . ?
C10F C11F C14F C15F -28(2) . . . . ?
C10G C9G C14F C11F -91.8(18) . . . . ?
C10G C9G C14F C15F 29(2) . . . . ?
C10G C11G C12G O1G -179.9(14) . . . . ?
C10G C11G C12G C7G 0(3) . . . . ?
C10G C11G C14G C9H 92.4(18) . . . . ?
C10G C11G C14G C15G -39(2) . . . . ?
C10H C9H C14G C11G -98.1(19) . . . . ?
C10H C9H C14G C15G 33(2) . . . . ?
C10H C11H C12H O1H 175.2(14) . . . . ?
C10H C11H C12H C7H 4(2) . . . . ?
C10H C11H C14H C9E 95.0(18) . . . . ?
C10H C11H C14H C15H -35(2) . . . . ?
C11E C14E C15E C16E -69(2) . . . . ?
C11F C14F C15F C16F -177.2(16) . . . . ?
C11G C14G C15G C16G -58(2) . . . . ?
C11H C14H C15H C16H -67(2) . . . . ?
C12E O1E C13E O2E -94.5(16) . . . . ?
C12E C7E C8E O2H 178.3(15) . . . . ?
C12E C7E C8E C9E 0(3) . . . . ?
C12E C11E C14E C9F -89.6(18) . . . . ?
C12E C11E C14E C15E 144.2(17) . . . . ?
C12F O1F C13F O2F -89.7(18) . . . . ?
C12F C7F C8F O2E 174.8(14) . . . . ?
C12F C7F C8F C9F 1(3) . . . . ?
C12F C11F C14F C9G -83.9(19) . . . . ?
C12F C11F C14F C15F 155.1(16) . . . . ?
C12G O1G C13G O2G -94.3(16) . . . . ?
C12G C7G C8G O2F 175.4(14) . . . . ?
C12G C7G C8G C9G -5(2) . . . . ?
C12G C11G C14G C9H -84(2) . . . . ?
C12G C11G C14G C15G 145.3(17) . . . . ?
C12H O1H C13H O2H -93(2) . . . . ?
C12H C7H C8H O2G -175.7(13) . . . . ?
C12H C7H C8H C9H 2(2) . . . . ?
C12H C11H C14H C9E -84(2) . . . . ?
C12H C11H C14H C15H 146.8(17) . . . . ?
C13E O1E C12E C7E -96.9(19) . . . . ?
C13E O1E C12E C11E 81(2) . . . . ?
C13E O2E C8F C7F 105.3(19) . . . . ?
C13E O2E C8F C9F -80.5(19) . . . . ?
C13F O1F C12F C7F -95.4(16) . . . . ?
C13F O1F C12F C11F 86.5(19) . . . . ?
C13F O2F C8G C7G 95.0(17) . . . . ?
C13F O2F C8G C9G -84(2) . . . . ?
C13G O1G C12G C7G -102.7(19) . . . . ?
C13G O1G C12G C11G 77.1(19) . . . . ?
C13G O2G C8H C7H 100.8(18) . . . . ?
C13G O2G C8H C9H -77.2(17) . . . . ?
C13H O1H C12H C7H -106.9(17) . . . . ?
C13H O1H C12H C11H 82.2(18) . . . . ?
C13H O2H C8E C7E 96.8(17) . . . . ?
C13H O2H C8E C9E -85.2(18) . . . . ?
C14E C9F C10F C11F -178.4(16) . . . . ?
C14E C11E C12E O1E 1(3) . . . . ?
C14E C11E C12E C7E 178.9(17) . . . . ?
C14E C15E C16E C17E 178(2) . . . . ?
C14F C9G C10G C11G 179.2(15) . . . . ?
C14F C11F C12F O1F -7(2) . . . . ?
C14F C11F C12F C7F 175.0(14) . . . . ?
C14F C15F C16F C17F -174.5(16) . . . . ?
C14G C9H C10H C11H 178.9(16) . . . . ?
C14G C11G C12G O1G -4(2) . . . . ?
C14G C11G C12G C7G 175.9(16) . . . . ?
C14G C15G C16G C17G -173.5(16) . . . . ?
C14H C9E C10E C11E 173.9(17) . . . . ?
C14H C11H C12H O1H -6(2) . . . . ?
C14H C11H C12H C7H -177.0(15) . . . . ?
C14H C15H C16H C17H 161.5(18) . . . . ?
C15E C16E C17E C18E 177(2) . . . . ?
C15F C16F C17F C18F -171.7(16) . . . . ?
C15G C16G C17G C18G 177.4(16) . . . . ?
C15H C16H C17H C18H -78(2) . . . . ?
C16E C17E C18E C19E 172(2) . . . . ?
C16F C17F C18F C19F -178.4(15) . . . . ?
C16G C17G C18G C19G -171.5(16) . . . . ?
C16H C17H C18H C19H 175.0(16) . . . . ?
C20E C2E C3E C4E 177.4(17) . . . . ?
C20F C2F C1F C6F -177.8(18) . . . . ?
C20G C2G C3G C4G 176.9(16) . . . . ?
C20H C2H C3H C4H -164.9(19) . . . . ?
C21E C4E C5E C6E 179.9(17) . . . . ?
C21F C4F C3F C2F 175.5(18) . . . . ?
C21G C4G C5G C6G -177.2(16) . . . . ?
C21H C4H C5H C6H -173.5(18) . . . . ?
N100 C101 C102 C103 175(4) . . . . ?
N100 C105 C106 C107 175(3) . . . . ?
N100 C109 C110 C111 175(3) . . . . ?
N100 C113 C114 C115 -168(3) . . . . ?
C101 N100 C105 C106 -62(3) . . . . ?
C101 N100 C109 C110 178(3) . . . . ?
C101 N100 C113 C114 61(4) . . . . ?
C101 C102 C103 C104 163(4) . . . . ?
C105 N100 C101 C102 -37(4) . . . . ?
C105 N100 C109 C110 49(4) . . . . ?
C105 N100 C113 C114 -179(3) . . . . ?
C105 C106 C107 C108 -172(3) . . . . ?
C109 N100 C101 C102 -170(3) . . . . ?
C109 N100 C105 C106 64(4) . . . . ?
C109 N100 C113 C114 -50(4) . . . . ?
C109 C110 C111 C112 -174(3) . . . . ?
C113 N100 C101 C102 78(4) . . . . ?
C113 N100 C105 C106 -177(3) . . . . ?
C113 N100 C109 C110 -71(3) . . . . ?
N200 C201 C202 C203 34(29) . . . . ?
N200 C205 C206 C207 126(27) . . . . ?
N200 C209 C210 C211 174(9) . . . . ?
C201 N200 C205 C206 -2(26) . . . . ?
C201 N200 C209 C210 102(15) . . . . ?
C201 C202 C203 C204 82(17) . . . . ?
C205 N200 C201 C202 21(27) . . . . ?
C205 N200 C209 C210 -30(8) . . . . ?
C205 C206 C207 C208 125(31) . . . . ?
C209 N200 C201 C202 -98(25) . . . . ?
C209 N200 C205 C206 147(19) . . . . ?
C209 C210 C211 C212 -34(25) . . . . ?

loop_
_twin_individual_id
_twin_individual_mass_fraction_refined
1 0.582(7)
2 0.418(7)
